data_7127761
loop_
_publ_author_name
'Liu, Ying'
'Wang, Shuxin'
'Kang, Xi'
'Yin, Bing'
'Jin, Shan'
'Chen, Shuang'
'Zhu, Manzhou'

_publ_section_title
;
 Heterogeneous metal alloy engineering: embryonic growth of M<sub>13</sub>
 icosahedra in Ag-based alloy superatomic nanoclusters.
;
_journal_issue 91
_journal_name_full 'Chemical communications (Cambridge, England)'
_journal_page_first 14203
_journal_page_last 14206
_journal_paper_doi 10.1039/d0cc05575a
_journal_volume 56
_journal_year 2020
_chemical_formula_moiety 'C316 H439 Ag51 Cl7 P2 Pt2 S28, 2(F6 Sb)'
_chemical_formula_sum 'C316 H437 Ag51 Cl7 F12 P2 Pt2 S28 Sb2'
_chemical_formula_weight 11806.45
_space_group_crystal_system triclinic
_space_group_IT_number 2
_space_group_name_Hall '-P 1'
_space_group_name_H-M_alt 'P -1'
_atom_sites_solution_hydrogens geom
_audit_creation_date 2018-04-07
_audit_creation_method
;
Olex2 1.2
(compiled 2017.08.10 svn.r3458 for OlexSys, GUI svn.r5381)
;
_audit_update_record
;
2020-07-09 deposited with the CCDC.	2020-10-18 downloaded from the CCDC.
;
_cell_angle_alpha 107.289(3)
_cell_angle_beta 99.777(3)
_cell_angle_gamma 110.352(3)
_cell_formula_units_Z 2
_cell_length_a 25.6867(13)
_cell_length_b 30.3229(16)
_cell_length_c 37.0200(18)
_cell_measurement_reflns_used 9092
_cell_measurement_temperature 296(2)
_cell_measurement_theta_max 26.44
_cell_measurement_theta_min 2.39
_cell_volume 24582(2)
_computing_cell_refinement 'SAINT v7.68A (Bruker, 2009)'
_computing_data_reduction 'SAINT v7.68A (Bruker, 2009)'
_computing_molecular_graphics 'Olex2 (Dolomanov et al., 2009)'
_computing_publication_material 'Olex2 (Dolomanov et al., 2009)'
_computing_structure_refinement 'ShelXL (Sheldrick, 2015)'
_diffrn_ambient_temperature 296.15
_diffrn_measured_fraction_theta_full 0.996
_diffrn_measured_fraction_theta_max 0.996
_diffrn_measurement_device_type 'Bruker APEX-II CCD'
_diffrn_measurement_method '\f and \w scans'
_diffrn_radiation_monochromator graphite
_diffrn_radiation_type MoK\a
_diffrn_radiation_wavelength 0.71073
_diffrn_reflns_av_R_equivalents 0.1479
_diffrn_reflns_av_unetI/netI 0.1691
_diffrn_reflns_Laue_measured_fraction_full 0.996
_diffrn_reflns_Laue_measured_fraction_max 0.996
_diffrn_reflns_limit_h_max 31
_diffrn_reflns_limit_h_min -31
_diffrn_reflns_limit_k_max 36
_diffrn_reflns_limit_k_min -36
_diffrn_reflns_limit_l_max 44
_diffrn_reflns_limit_l_min -44
_diffrn_reflns_number 333552
_diffrn_reflns_point_group_measured_fraction_full 0.996
_diffrn_reflns_point_group_measured_fraction_max 0.996
_diffrn_reflns_theta_full 25.242
_diffrn_reflns_theta_max 25.500
_diffrn_reflns_theta_min 0.776
_diffrn_standards_number 0
_exptl_absorpt_coefficient_mu 2.852
_exptl_absorpt_correction_T_max 0.7455
_exptl_absorpt_correction_T_min 0.3349
_exptl_absorpt_correction_type multi-scan
_exptl_absorpt_process_details
;
SADABS-2008/1 (Bruker,2008) was used for absorption correction.
wR2(int) was 0.1555 before and 0.0931 after correction.
The Ratio of minimum to maximum transmission is 0.4492.
The \l/2 correction factor is 0.0015.
;
_exptl_crystal_density_diffrn 1.595
_exptl_crystal_description block
_exptl_crystal_F_000 11386
_refine_diff_density_max 5.824
_refine_diff_density_min -5.957
_refine_diff_density_rms 0.482
_refine_ls_extinction_method none
_refine_ls_goodness_of_fit_ref 1.022
_refine_ls_hydrogen_treatment constr
_refine_ls_matrix_type fullcycle
_refine_ls_number_parameters 3844
_refine_ls_number_reflns 91119
_refine_ls_number_restraints 393
_refine_ls_restrained_S_all 1.036
_refine_ls_R_factor_all 0.2222
_refine_ls_R_factor_gt 0.1183
_refine_ls_shift/su_max 0.001
_refine_ls_shift/su_mean 0.000
_refine_ls_structure_factor_coef Fsqd
_refine_ls_weighting_details 'w=1/[\s^2^(Fo^2^)+(0.2000P)^2^] where P=(Fo^2^+2Fc^2^)/3'
_refine_ls_weighting_scheme calc
_refine_ls_wR_factor_gt 0.2958
_refine_ls_wR_factor_ref 0.3502
_reflns_Friedel_coverage 0.000
_reflns_number_gt 42006
_reflns_number_total 91119
_reflns_threshold_expression 'I > 2\s(I)'
_cod_data_source_file d0cc05575a2.cif
_cod_data_source_block cs
_cod_depositor_comments
;
The following automatic conversions were performed:

data item '_exptl_absorpt_correction_type' value 'Multi-Scan' was
changed to 'multi-scan' in accordance with the
/home/data/users/saulius/crontab/automatic-downloads/current/RSC/lib/dictionaries/cif_core.dic
dictionary named 'cif_core.dic' version 2.4.2 last updated on
2011-04-26.

Automatic conversion script
Id: cif_fix_values 7556 2019-12-06 15:28:31Z antanas 
;
_cod_database_code 7127761
_shelx_shelxl_version_number 2016/4
_shelx_space_group_comment
;
The symmetry employed for this shelxl refinement is uniquely defined
by the following loop, which should always be used as a source of
symmetry information in preference to the above space-group names.
They are only intended as comments.
;
_olex2_refinement_description
;
1. Fixed Uiso
 At 1.2 times of:
  All C(H) groups, All C(H,H) groups
2. Restrained distances
 Sb1-F138
 1.85 with sigma of 0.02
 Sb1-F125
 1.85 with sigma of 0.02
 Sb1-F21
 1.85 with sigma of 0.02
 Sb1-F124
 1.85 with sigma of 0.02
 Sb1-F163
 1.85 with sigma of 0.02
 Sb1-F111
 1.85 with sigma of 0.02
 F113-F17
 3 with sigma of 0.02
 F151-F113
 3 with sigma of 0.02
 F151-F3
 3 with sigma of 0.02
 F124-F163
 3 with sigma of 0.02
 F138-F111
 3 with sigma of 0.02
 F111-F21
 3 with sigma of 0.02
 F111-F125
 3 with sigma of 0.02
 Sb2-F54
 1.85 with sigma of 0.02
 Sb2-F113
 1.85 with sigma of 0.02
 Sb2-F151
 1.85 with sigma of 0.02
 Sb2-F3
 1.85 with sigma of 0.02
 Sb2-F17
 1.85 with sigma of 0.02
 F151-F6
 3 with sigma of 0.02
 F6-F3
 3 with sigma of 0.02
 F3-F17
 3 with sigma of 0.02
 F6-F17
 3 with sigma of 0.02
 F54-F151
 3 with sigma of 0.02
 F54-F113
 3 with sigma of 0.02
 Sb0A-F145
 1.85 with sigma of 0.02
 Sb0A-F23
 1.85 with sigma of 0.02
 Sb0A-F11
 1.85 with sigma of 0.02
 Sb0A-F57
 1.85 with sigma of 0.02
 Sb0A-F4
 1.85 with sigma of 0.02
 Sb0A-F187
 1.85 with sigma of 0.02
 F11-F187
 3 with sigma of 0.02
 F4-F23
 3 with sigma of 0.02
 F23-F145
 3 with sigma of 0.02
 F23-F187
 3 with sigma of 0.02
 F54-F17
 3 with sigma of 0.02
 F17-F3
 3 with sigma of 0.02
 F113-F3
 3 with sigma of 0.02
 F113-F151
 3 with sigma of 0.02
 F6-F151
 3 with sigma of 0.02
 F6-F54
 3 with sigma of 0.02
 Sb2-F6
 1.85 with sigma of 0.02
 F23-F57
 3 with sigma of 0.02
 F57-F11
 3 with sigma of 0.02
 F4-F187
 3 with sigma of 0.02
 F57-F145
 3 with sigma of 0.02
 F57-F4
 3 with sigma of 0.02
 F138-F125
 3 with sigma of 0.02
 F125-F163
 3 with sigma of 0.02
 F125-F111
 3 with sigma of 0.02
 F124-F125
 3 with sigma of 0.02
 F124-F21
 3 with sigma of 0.02
 F21-F138
 3 with sigma of 0.02
 F163-F21
 3 with sigma of 0.02
 F21-F111
 3 with sigma of 0.02
 F11-F145
 2.9 with sigma of 0.02
 F145-F23
 2.9 with sigma of 0.02
 F145-F187
 2.9 with sigma of 0.02
 F145-F57
 2.9 with sigma of 0.02
 F187-F4
 2.9 with sigma of 0.02
 F4-F57
 2.9 with sigma of 0.02
 C2LA-C0LA
 1.45 with sigma of 0.01
 C0LA-C9KA
 1.45 with sigma of 0.01
 C7IA-C81
 1.45 with sigma of 0.01
 C81-C9IA
 1.45 with sigma of 0.01
 C2JA-C1JA
 1.45 with sigma of 0.01
 C1JA-C0JA
 1.45 with sigma of 0.01
 C2JA-C3JA
 1.45 with sigma of 0.01
 C3JA-C4JA
 1.45 with sigma of 0.01
 C9KA-C8KA
 1.45 with sigma of 0.01
 C8KA-C7KA
 1.45 with sigma of 0.01
 C196-C178
 1.45 with sigma of 0.01
 C178-C3IA
 1.45 with sigma of 0.01
3. Rigid bond restraints
 C2LA, C0LA
 with sigma for 1-2 distances of 0.01 and sigma for 1-3 distances of 0.02
 C2LA, C1LA
 with sigma for 1-2 distances of 0.01 and sigma for 1-3 distances of 0.02
 C2LA, C6KA
 with sigma for 1-2 distances of 0.01 and sigma for 1-3 distances of 0.02
4. Uiso/Uaniso restraints and constraints
C3JA \\sim C2JA \\sim C4JA: within 2A with sigma of 0.01 and sigma for terminal
atoms of 0.005
C13 \\sim S15 \\sim C119 \\sim C2IA \\sim C175: within 2A with sigma of 0.01
and sigma for terminal atoms of 0.005
C61 \\sim C188 \\sim C122 \\sim C6JA \\sim S1BA: within 2A with sigma of 0.01
and sigma for terminal atoms of 0.005
C2JA \\sim C188 \\sim C3JA \\sim C1JA: within 2A with sigma of 0.01 and sigma
for terminal atoms of 0.005
F3 \\sim F17 \\sim F21 \\sim F111 \\sim F113 \\sim F124 \\sim F125 \\sim F151
\\sim F163 \\sim F138 \\sim F6 \\sim F54 \\sim F4 \\sim F11 \\sim F23 \\sim F57
\\sim F145 \\sim F187: within 3.8A with sigma of 0.05 and sigma for terminal
atoms of 0.01
Sb1 \\sim F124 \\sim F163 \\sim F125 \\sim F138 \\sim F21 \\sim F111: within 2A
with sigma of 0.01 and sigma for terminal atoms of 0.005
C147 \\sim C190 \\sim C3AA: within 2A with sigma of 0.01 and sigma for terminal
atoms of 0.005
Ag48 \\sim S15: within 2A with sigma of 0.01 and sigma for terminal atoms of
0.005
5. Others
 Fixed Sof: Sb1(0.77) Sb2(0.78) F3(0.78) F17(0.78) F21(0.77) F111(0.77)
 F113(0.78) F124(0.77) F125(0.77) F151(0.78) F163(0.77) Sb0A(0.45) F138(0.77)
 F6(0.78) F54(0.78) F4(0.45) F11(0.45) F23(0.45) F57(0.45) F145(0.45) F187(0.45)
6.a Ternary CH refined with riding coordinates:
 C22(H22), C50(H50), C55(H55), C56(H56), C60(H60), C68(H68), C79(H79),
 C80(H80), C97(H97), C99(H99), C100(H100), C3AA(H3AA), C12(H12), C2FA(H2FA),
 C1AA(H1AA), C6EA(H6EA), C4EA(H4EA), C5DA(H5DA), C30(H30), C5BA(H5BA),
 C4BA(H4BA), C8AA(H8AA), C7DA(H7DA), C3DA(H3DA), C3FA(H3FA), C53(H53), C58(H58),
  C62(H62), C8EA(H8EA), C5FA(H5FA), C0DA(H0DA), C82(H82), C1DA(H1DA),
 C8BA(H8BA), C96(H96), C3BA(H3BA), C102(H102), C104(H104), C118(H118),
 C120(H120), C130(H130), C132(H132), C139(H139), C145(H145), C147(H147),
 C156(H156), C159(H159), C161(H161), C165(H165), C166(H166), C174(H174),
 C181(H181), C191(H191), C196(H196), C200(H200), C3MA(H3MA), C3KA(H3KA),
 C2JA(H2JA), C5IA(H5IA), C0MA(H0MA), C6HA(H6HA), C4MA(H4MA), C2HA(H2HA),
 C0HA(H0HA), C4HA(H4HA), C7KA(H7KA), C7LA(H7LA), C0JA(H0JA), C6FA(H6FA),
 C9LA(H9LA), C0IA(H0IA), C9IA(H9IA), C8MA(H8MA), C3IA(H3IA), C4GA(H4GA),
 C8HA(H8HA), C4JA(H4JA), C6LA(H6LA), C7GA(H7GA), C92(H92), C7IA(H7IA),
 C9KA(H9KA), C2LA(H2LA), C2NA(H2NA)
6.b Secondary CH2 refined with riding coordinates:
 C9(H9A,H9B), C14(H14A,H14B), C18(H18A,H18B), C19(H19A,H19B), C20(H20A,H20B),
 C21(H21A,H21B), C27(H27A,H27B), C29(H29A,H29B), C32(H32A,H32B), C35(H35A,H35B),
  C41(H41A,H41B), C42(H42A,H42B), C43(H43A,H43B), C45(H45A,H45B), C47(H47A,
 H47B), C49(H49A,H49B), C52(H52A,H52B), C54(H54A,H54B), C64(H64A,H64B),
 C65(H65A,H65B), C69(H69A,H69B), C71(H71A,H71B), C72(H72A,H72B), C76(H76A,H76B),
  C3CA(H3CA,H3CB), C83(H83A,H83B), C84(H84A,H84B), C85(H85A,H85B), C90(H90A,
 H90B), C94(H94A,H94B), C8CA(H8CA,H8CB), C9BA(H9BA,H9BB), C0AA(H0AA,H0AB),
 C1FA(H1FA,H1FB), C1CA(H1CA,H1CB), C16(H16A,H16B), C7CA(H7CA,H7CB), C0FA(H0FA,
 H0FB), C6AA(H6AA,H6AB), C3EA(H3EA,H3EB), C28(H28A,H28B), C4DA(H4DA,H4DB),
 C33(H33A,H33B), C6BA(H6BA,H6BB), C2AA(H2AA,H2AB), C2BA(H2BA,H2BB), C2EA(H2EA,
 H2EB), C5EA(H5EA,H5EB), C51(H51A,H51B), C7AA(H7AA,H7AB), C9CA(H9CA,H9CB),
 C2DA(H2DA,H2DB), C7EA(H7EA,H7EB), C67(H67A,H67B), C6DA(H6DA,H6DB), C4FA(H4FA,
 H4FB), C73(H73A,H73B), C75(H75A,H75B), C5CA(H5CA,H5CB), C0CA(H0CA,H0CB),
 C0BA(H0BA,H0BB), C86(H86A,H86B), C88(H88A,H88B), C91(H91A,H91B), C95(H95A,
 H95B), C98(H98A,H98B), C8DA(H8DA,H8DB), C101(H10A,H10B), C103(H10C,H10D),
 C105(H10E,H10F), C107(H10G,H10H), C108(H10I,H10J), C109(H10K,H10L), C110(H11A,
 H11B), C113(H11C,H11D), C114(H11E,H11F), C115(H11G,H11H), C116(H11I,H11J),
 C117(H11K,H11L), C119(H11M,H11N), C122(H12A,H12B), C125(H12C,H12D), C126(H12E,
 H12F), C127(H12G,H12H), C129(H12I,H12J), C131(H13A,H13B), C133(H13C,H13D),
 C134(H13E,H13F), C135(H13G,H13H), C137(H13I,H13J), C138(H13K,H13L), C140(H14C,
 H14D), C141(H14E,H14F), C142(H14G,H14H), C143(H14I,H14J), C148(H14K,H14L),
 C150(H15A,H15B), C151(H15C,H15D), C155(H15E,H15F), C158(H15G,H15H), C160(H16C,
 H16D), C163(H16E,H16F), C169(H16G,H16H), C171(H17A,H17B), C173(H17C,H17D),
 C175(H17E,H17F), C178(H17G,H17H), C182(H18C,H18D), C183(H18E,H18F), C184(H18G,
 H18H), C185(H18I,H18J), C187(H18K,H18L), C188(H18M,H18N), C189(H18O,H18P),
 C190(H19C,H19D), C192(H19E,H19F), C195(H19G,H19H), C4(H4A,H4B), C1HA(H1HA,
 H1HB), C9JA(H9JA,H9JB), C9GA(H9GA,H9GB), C2MA(H2MA,H2MB), C5KA(H5KA,H5KB),
 C4IA(H4IA,H4IB), C7HA(H7HA,H7HB), C4LA(H4LA,H4LB), C6KA(H6KA,H6KB), C2IA(H2IA,
 H2IB), C1LA(H1LA,H1LB), C3HA(H3HA,H3HB), C38(H38A,H38B), C5HA(H5HA,H5HB),
 C9FA(H9FA,H9FB), C1JA(H1JA,H1JB), C1MA(H1MA,H1MB), C7FA(H7FA,H7FB), C9MA(H9MA,
 H9MB), C5MA(H5MA,H5MB), C6IA(H6IA,H6IB), C9HA(H9HA,H9HB), C5LA(H5LA,H5LB),
 C8JA(H8JA,H8JB), C7JA(H7JA,H7JB), C7MA(H7MA,H7MB), C3LA(H3LA,H3LB), C8IA(H8IA,
 H8IB), C5JA(H5JA,H5JB), C1IA(H1IA,H1IB), C81(H81A,H81B), C3GA(H3GA,H3GB),
 C6MA(H6MA,H6MB), C8LA(H8LA,H8LB), C8KA(H8KA,H8KB), C6GA(H6GA,H6GB), C121(H12K,
 H12L), C0LA(H0LA,H0LB), C5GA(H5GA,H5GB), C0NA(H0NA,H0NB)
6.c Aromatic/amide H refined with riding coordinates:
 C6(H6), C10(H10), C17(H17), C34(H34), C44(H44), C48(H48), C2CA(H2CA),
 C5AA(H5AA), C4AA(H4AA), C59(H59), C70(H70), C77(H77), C78(H78), C0EA(H0EA),
 C87(H87), C89(H89), C123(H123), C124(H124), C128(H128), C144(H144), C146(H146),
  C149(H149), C153(H153), C154(H154), C167(H167), C170(H170), C172(H172),
 C177(H177), C186(H186), C2KA(H2KA), C1KA(H1KA), C0GA(H0GA), C1GA(H1GA),
 C0KA(H0KA), C2GA(H2GA), C6JA(H6JA), C8FA(H8FA), C8GA(H8GA), C1NA(H1NA)
;
_olex2_submission_special_instructions 'No special instructions were received'

loop_
_space_group_symop_operation_xyz
'x, y, z'
'-x, -y, -z'

loop_
_atom_site_label
_atom_site_type_symbol
_atom_site_fract_x
_atom_site_fract_y
_atom_site_fract_z
_atom_site_U_iso_or_equiv
_atom_site_adp_type
_atom_site_occupancy
_atom_site_site_symmetry_order
_atom_site_calc_flag
_atom_site_refinement_flags_posn
_atom_site_refinement_flags_adp
_atom_site_refinement_flags_occupancy
_atom_site_disorder_assembly
_atom_site_disorder_group
Pt1 Pt 0.89323(3) 0.27252(3) 0.12519(2) 0.031 Uani 1 1 d . . . . .
Pt2 Pt 0.86361(3) 0.27524(3) 0.23851(2) 0.031 Uani 1 1 d . . . . .
Ag3 Ag 0.91774(6) 0.38085(5) 0.25894(4) 0.039 Uani 1 1 d . . . . .
Ag4 Ag 0.92845(5) 0.21775(5) 0.22646(4) 0.037 Uani 1 1 d . . . . .
Ag5 Ag 0.95174(5) 0.30607(5) 0.20480(4) 0.036 Uani 1 1 d . . . . .
Ag6 Ag 0.77205(5) 0.22962(5) 0.10496(4) 0.038 Uani 1 1 d . . . . .
Ag7 Ag 0.83761(6) 0.33253(5) 0.11107(4) 0.038 Uani 1 1 d . . . . .
Ag8 Ag 0.97904(5) 0.32236(5) 0.28501(4) 0.039 Uani 1 1 d . . . . .
Ag9 Ag 0.75262(5) 0.23312(5) 0.18774(4) 0.038 Uani 1 1 d . . . . .
Ag10 Ag 0.79871(6) 0.33057(5) 0.25107(4) 0.039 Uani 1 1 d . . . . .
Ag11 Ag 0.84027(5) 0.20752(5) 0.16061(4) 0.037 Uani 1 1 d . . . . .
Ag12 Ag 0.89010(6) 0.33772(5) 0.31675(4) 0.040 Uani 1 1 d . . . . .
Ag13 Ag 0.84274(6) 0.31410(5) 0.18111(4) 0.038 Uani 1 1 d . . . . .
Ag14 Ag 0.80526(6) 0.16785(5) 0.21678(4) 0.039 Uani 1 1 d . . . . .
Ag15 Ag 0.94229(6) 0.23086(6) 0.07283(4) 0.043 Uani 1 1 d . . . . .
Ag16 Ag 0.77365(6) 0.23974(6) 0.26736(4) 0.040 Uani 1 1 d . . . . .
Ag17 Ag 0.94830(6) 0.21729(6) 0.14640(4) 0.041 Uani 1 1 d . . . . .
Ag18 Ag 0.95408(6) 0.37666(5) 0.16905(4) 0.039 Uani 1 1 d . . . . .
Ag19 Ag 0.88709(6) 0.23820(5) 0.29431(4) 0.040 Uani 1 1 d . . . . .
Ag20 Ag 0.83476(6) 0.24417(5) 0.04807(4) 0.041 Uani 1 1 d . . . . .
Ag21 Ag 0.83362(6) 0.16761(5) 0.07998(4) 0.042 Uani 1 1 d . . . . .
Ag22 Ag 1.01397(5) 0.31504(5) 0.14528(4) 0.039 Uani 1 1 d . . . . .
Ag23 Ag 0.94024(6) 0.33410(6) 0.08664(4) 0.041 Uani 1 1 d . . . . .
Ag24 Ag 1.04037(6) 0.43326(6) 0.28457(4) 0.051 Uani 1 1 d . . . . .
Ag25 Ag 0.72472(6) 0.15177(6) 0.01993(4) 0.048 Uani 1 1 d . . . . .
Ag26 Ag 0.88672(6) 0.13749(6) 0.26556(5) 0.050 Uani 1 1 d . . . . .
Ag27 Ag 1.06790(6) 0.22161(6) 0.16781(5) 0.053 Uani 1 1 d . . . . .
Ag28 Ag 0.90635(7) 0.44817(6) 0.18352(5) 0.053 Uani 1 1 d . . . . .
Ag29 Ag 0.73676(7) 0.27044(6) 0.03459(5) 0.060 Uani 1 1 d . . . . .
Ag30 Ag 1.02304(7) 0.39310(6) 0.36683(5) 0.056 Uani 1 1 d . . . . .
Ag31 Ag 1.07257(7) 0.25011(6) 0.09131(5) 0.054 Uani 1 1 d . . . . .
Ag32 Ag 1.21854(6) 0.35721(7) 0.17176(5) 0.053 Uani 1 1 d . . . . .
Ag33 Ag 0.65739(7) 0.39785(7) 0.26719(5) 0.056 Uani 1 1 d . . . . .
Ag34 Ag 0.67723(6) 0.27620(7) 0.26217(5) 0.057 Uani 1 1 d . . . . .
Ag35 Ag 0.65173(7) 0.26386(7) 0.17056(5) 0.059 Uani 1 1 d . . . . .
Ag36 Ag 0.77375(7) 0.41150(7) 0.21744(5) 0.058 Uani 1 1 d . . . . .
Ag37 Ag 0.81253(7) 0.11868(7) 0.32137(5) 0.059 Uani 1 1 d . . . . .
Ag38 Ag 1.06714(7) 0.19922(8) 0.26108(5) 0.071 Uani 1 1 d . . . . .
Ag39 Ag 0.79847(8) 0.27667(7) 0.35884(5) 0.072 Uani 1 1 d . . . . .
Ag40 Ag 0.76164(8) 0.11626(7) -0.05254(5) 0.063 Uani 1 1 d . . . . .
Ag41 Ag 1.17164(7) 0.28531(7) 0.24069(5) 0.063 Uani 1 1 d . . . . .
Ag42 Ag 0.95040(8) 0.26356(6) 0.00043(5) 0.065 Uani 1 1 d . . . . .
Ag43 Ag 0.96755(8) 0.33632(8) 0.43361(6) 0.067 Uani 1 1 d . . . . .
Ag44 Ag 0.63249(8) 0.35071(8) 0.14347(6) 0.071 Uani 1 1 d . . . . .
Ag45 Ag 0.86460(7) 0.30002(7) 0.46415(5) 0.067 Uani 1 1 d . . . . .
Ag46 Ag 0.82955(8) 0.16944(7) -0.10251(5) 0.068 Uani 1 1 d . . . . .
Ag47 Ag 0.88378(8) 0.40568(7) 0.07904(5) 0.064 Uani 1 1 d . . . . .
Ag48 Ag 0.63601(8) 0.24833(8) 0.08037(6) 0.069 Uani 1 1 d . U . . .
Ag49 Ag 1.10803(8) 0.37434(7) 0.23034(6) 0.071 Uani 1 1 d . . . . .
Ag50 Ag 0.89984(8) 0.29403(7) -0.08309(5) 0.067 Uani 1 1 d . . . . .
Ag51 Ag 0.84986(9) 0.34077(8) -0.02192(5) 0.075 Uani 1 1 d . . . . .
Ag52 Ag 1.00641(8) 0.25854(7) 0.33277(6) 0.077 Uani 1 1 d . . . . .
Ag53 Ag 0.80460(8) 0.18524(8) 0.40439(6) 0.079 Uani 1 1 d . . . . .
Cl54 Cl 0.75684(19) 0.38438(19) 0.28738(14) 0.045 Uani 1 1 d . . . . .
S55 S 0.9890(2) 0.1800(2) 0.19031(15) 0.045 Uani 1 1 d . . . . .
Cl3 Cl 0.8168(2) 0.22786(18) -0.02318(14) 0.052 Uani 1 1 d . . . . .
S4 S 1.0004(2) 0.21860(19) 0.02795(15) 0.046 Uani 1 1 d . . . . .
S5 S 0.9452(2) 0.34746(18) 0.02509(14) 0.042 Uani 1 1 d . . . . .
S7 S 0.6155(2) 0.29964(18) 0.22168(15) 0.044 Uani 1 1 d . . . . .
S8 S 0.8931(2) 0.35031(18) 0.38619(13) 0.042 Uani 1 1 d . . . . .
Cl10 Cl 1.11075(19) 0.35499(19) 0.13780(14) 0.046 Uani 1 1 d . . . . .
S11 S 1.1470(2) 0.2549(2) 0.14320(15) 0.045 Uani 1 1 d . . . . .
S12 S 1.2016(2) 0.3665(2) 0.23636(15) 0.051 Uani 1 1 d . . . . .
S13 S 0.7819(2) 0.10615(18) 0.25202(15) 0.045 Uani 1 1 d . . . . .
S14 S 0.67603(18) 0.20592(18) 0.12201(13) 0.041 Uani 1 1 d . . . . .
S15 S 0.6569(2) 0.1913(2) 0.02006(15) 0.046 Uani 1 1 d . U . . .
Cl16 Cl 0.8828(2) 0.22777(18) 0.35731(14) 0.049 Uani 1 1 d . . . . .
Cl18 Cl 0.7782(2) 0.11073(19) 0.13768(15) 0.056 Uani 1 1 d . . . . .
S19 S 0.7055(2) 0.2384(2) 0.30625(15) 0.050 Uani 1 1 d . . . . .
S20 S 0.7824(2) 0.10185(19) 0.00857(15) 0.048 Uani 1 1 d . . . . .
Cl4B Cl 0.75236(19) 0.34070(18) 0.14076(15) 0.047 Uani 1 1 d . . . . .
S6AA S 1.05558(19) 0.42588(18) 0.22184(14) 0.044 Uani 1 1 d . . . . .
S5AA S 0.8801(2) 0.44329(18) 0.24125(14) 0.044 Uani 1 1 d . . . . .
S6 S 1.0272(2) 0.4620(2) 0.34773(15) 0.054 Uani 1 1 d . . . . .
S1AA S 0.9911(2) 0.1744(2) 0.29256(16) 0.055 Uani 1 1 d . . . . .
S7AA S 0.9540(2) 0.4718(2) 0.13804(15) 0.051 Uani 1 1 d . . . . .
S9 S 0.9644(2) 0.3469(2) 0.50126(17) 0.063 Uani 1 1 d . . . . .
P3AA P 0.6405(3) 0.4325(3) 0.32881(19) 0.062 Uani 1 1 d . . . . .
S1BA S 0.9273(3) 0.2289(2) -0.07891(17) 0.068 Uani 1 1 d . U . . .
S4AA S 0.6792(2) 0.4149(2) 0.20790(16) 0.056 Uani 1 1 d . . . . .
P2BA P 1.2763(2) 0.3827(2) 0.13157(17) 0.053 Uani 1 1 d . . . . .
S8AA S 0.7940(2) 0.3474(2) 0.02741(18) 0.062 Uani 1 1 d . . . . .
S3BA S 0.5953(2) 0.3071(2) 0.07319(18) 0.066 Uani 1 1 d . . . . .
S2AA S 1.0342(2) 0.3317(2) 0.39164(19) 0.065 Uani 1 1 d . . . . .
Cl17 Cl 1.0690(2) 0.3104(2) 0.27065(19) 0.063 Uani 1 1 d . . . . .
S9AA S 0.7309(3) 0.1123(2) -0.11882(18) 0.068 Uani 1 1 d . . . . .
S0AA S 1.1536(2) 0.2035(2) 0.24322(17) 0.063 Uani 1 1 d . . . . .
S0BA S 0.8631(3) 0.3549(2) -0.08235(19) 0.070 Uani 1 1 d . . . . .
S5BA S 0.7673(3) 0.2480(3) 0.42372(19) 0.086 Uani 1 1 d . . . . .
S6BA S 0.8348(3) 0.1173(3) 0.38637(19) 0.080 Uani 1 1 d . . . . .
C6 C 0.6653(8) 0.4370(8) 0.4073(6) 0.049 Uani 1 1 d . . . . .
H6 H 0.660364 0.467055 0.414742 0.058 Uiso 1 1 calc R . . . .
C7 C 1.1776(8) 0.2071(7) 0.1255(5) 0.041 Uani 1 1 d . . . . .
C8 C 1.3514(9) 0.3880(8) 0.1464(6) 0.052 Uani 1 1 d . . . . .
C9 C 0.8804(8) 0.5399(7) 0.2580(6) 0.046 Uani 1 1 d . . . . .
H9A H 0.838406 0.522975 0.251671 0.055 Uiso 1 1 calc R . . . .
H9B H 0.889384 0.538346 0.233374 0.055 Uiso 1 1 calc R . . . .
C10 C 1.3619(9) 0.3613(8) 0.1702(6) 0.056 Uani 1 1 d . . . . .
H10 H 1.331231 0.341903 0.177136 0.067 Uiso 1 1 calc R . . . .
C11 C 1.0980(8) 0.5155(8) 0.3802(6) 0.049 Uani 1 1 d . . . . .
C14 C 0.5276(8) 0.2753(8) 0.2563(6) 0.049 Uani 1 1 d . . . . .
H14A H 0.553009 0.268795 0.274569 0.059 Uiso 1 1 calc R . . . .
H14B H 0.536132 0.311181 0.267228 0.059 Uiso 1 1 calc R . . . .
C15 C 1.2424(8) 0.3384(8) 0.0806(6) 0.047 Uani 1 1 d . . . . .
C17 C 0.6801(9) 0.3469(9) 0.3858(7) 0.062 Uani 1 1 d . . . . .
H17 H 0.682469 0.315715 0.377367 0.074 Uiso 1 1 calc R . . . .
C18 C 1.1630(8) 0.5092(7) 0.2649(6) 0.045 Uani 1 1 d . . . . .
H18A H 1.150692 0.511278 0.288483 0.054 Uiso 1 1 calc R . . . .
H18B H 1.180232 0.484996 0.260548 0.054 Uiso 1 1 calc R . . . .
C19 C 0.4479(9) 0.1822(8) 0.2317(6) 0.059 Uani 1 1 d . . . . .
H19A H 0.470923 0.172750 0.249064 0.070 Uiso 1 1 calc R . . . .
H19B H 0.406965 0.162895 0.228034 0.070 Uiso 1 1 calc R . . . .
C20 C 0.4998(9) 0.2757(8) 0.1892(6) 0.057 Uani 1 1 d . . . . .
H20A H 0.508912 0.271385 0.164324 0.069 Uiso 1 1 calc R . . . .
H20B H 0.506901 0.311007 0.202115 0.069 Uiso 1 1 calc R . . . .
C21 C 0.8244(8) 0.4737(8) 0.4258(6) 0.049 Uani 1 1 d . . . . .
H21A H 0.823047 0.506256 0.437709 0.059 Uiso 1 1 calc R . . . .
H21B H 0.784950 0.448242 0.410831 0.059 Uiso 1 1 calc R . . . .
C22 C 1.2066(9) 0.5607(8) 0.2701(6) 0.054 Uani 1 1 d . . . . .
H22 H 1.240705 0.572338 0.292887 0.065 Uiso 1 1 calc R . . . .
C23 C 0.8878(8) 0.4113(7) 0.4102(5) 0.040 Uani 1 1 d . . . . .
C24 C 0.6474(8) 0.1744(8) 0.2952(6) 0.049 Uani 1 1 d . . . . .
C25 C 0.9582(7) 0.1085(7) 0.1613(5) 0.036 Uani 1 1 d . . . . .
C26 C 1.0145(8) 0.4010(7) 0.0331(5) 0.042 Uani 1 1 d . . . . .
C27 C 1.0824(9) 0.5273(7) 0.2394(6) 0.051 Uani 1 1 d . . . . .
H27A H 1.074791 0.530557 0.264641 0.061 Uiso 1 1 calc R . . . .
H27B H 1.046101 0.515708 0.218976 0.061 Uiso 1 1 calc R . . . .
C29 C 0.6870(8) 0.0289(8) 0.1921(6) 0.050 Uani 1 1 d . . . . .
H29A H 0.663541 0.039414 0.207782 0.060 Uiso 1 1 calc R . . . .
H29B H 0.696607 0.050937 0.177563 0.060 Uiso 1 1 calc R . . . .
C31 C 0.7374(8) 0.0362(8) -0.0002(6) 0.049 Uani 1 1 d . . . . .
C32 C 0.9725(8) 0.5380(7) 0.2879(6) 0.050 Uani 1 1 d . . . . .
H32A H 0.985100 0.538021 0.264646 0.059 Uiso 1 1 calc R . . . .
H32B H 0.988793 0.519449 0.299982 0.059 Uiso 1 1 calc R . . . .
C34 C 1.1443(10) 0.5768(9) 0.2056(7) 0.065 Uani 1 1 d . . . . .
H34 H 1.139266 0.595741 0.190735 0.078 Uiso 1 1 calc R . . . .
C35 C 0.7598(10) 0.0228(9) 0.0325(7) 0.064 Uani 1 1 d . . . . .
H35A H 0.762768 0.047239 0.057476 0.077 Uiso 1 1 calc R . . . .
H35B H 0.798828 0.025606 0.033177 0.077 Uiso 1 1 calc R . . . .
C37 C 0.9070(7) 0.5122(6) 0.2758(5) 0.034 Uani 1 1 d . . . . .
C39 C 0.7419(8) 0.0376(7) 0.2197(6) 0.044 Uani 1 1 d . . . . .
C40 C 1.1109(7) 0.4920(7) 0.2291(5) 0.038 Uani 1 1 d . . . . .
C41 C 1.0367(8) 0.3880(8) -0.0015(6) 0.051 Uani 1 1 d . . . . .
H41A H 1.008380 0.382319 -0.025290 0.061 Uiso 1 1 calc R . . . .
H41B H 1.040843 0.356440 -0.005173 0.061 Uiso 1 1 calc R . . . .
C42 C 0.7391(10) 0.0021(8) -0.0396(7) 0.065 Uani 1 1 d . . . . .
H42A H 0.779088 0.009341 -0.039357 0.078 Uiso 1 1 calc R . . . .
H42B H 0.719919 0.007554 -0.061708 0.078 Uiso 1 1 calc R . . . .
C43 C 0.4205(10) 0.1846(8) 0.1642(6) 0.061 Uani 1 1 d . . . . .
H43A H 0.425957 0.175984 0.138112 0.073 Uiso 1 1 calc R . . . .
H43B H 0.380030 0.164480 0.160981 0.073 Uiso 1 1 calc R . . . .
C44 C 1.2744(13) 0.3141(11) 0.0593(8) 0.088 Uani 1 1 d . . . . .
H44 H 1.312996 0.321720 0.071385 0.105 Uiso 1 1 calc R . . . .
C45 C 0.9661(9) 0.6218(8) 0.2978(6) 0.056 Uani 1 1 d . . . . .
H45A H 0.978696 0.656148 0.316968 0.067 Uiso 1 1 calc R . . . .
H45B H 0.979355 0.624254 0.275091 0.067 Uiso 1 1 calc R . . . .
C46 C 0.5389(9) 0.2618(8) 0.2161(6) 0.051 Uani 1 1 d . . . . .
C47 C 1.1785(10) 0.5971(9) 0.2786(7) 0.069 Uani 1 1 d . . . . .
H47A H 1.206211 0.631365 0.283931 0.083 Uiso 1 1 calc R . . . .
H47B H 1.164819 0.597351 0.301445 0.083 Uiso 1 1 calc R . . . .
C48 C 0.6875(9) 0.3703(8) 0.4242(6) 0.057 Uani 1 1 d . . . . .
H48 H 0.697227 0.357637 0.443036 0.068 Uiso 1 1 calc R . . . .
C49 C 1.1072(10) 0.5590(9) 0.3663(7) 0.070 Uani 1 1 d . . . . .
H49A H 1.075191 0.568845 0.367514 0.084 Uiso 1 1 calc R . . . .
H49B H 1.106863 0.547568 0.338782 0.084 Uiso 1 1 calc R . . . .
C50 C 1.1281(8) 0.5784(8) 0.2419(6) 0.051 Uani 1 1 d . . . . .
H50 H 1.110519 0.602659 0.247016 0.061 Uiso 1 1 calc R . . . .
C52 C 0.8506(10) 0.4072(8) 0.4379(7) 0.062 Uani 1 1 d . . . . .
H52A H 0.866347 0.396761 0.457967 0.075 Uiso 1 1 calc R . . . .
H52B H 0.811113 0.381824 0.423022 0.075 Uiso 1 1 calc R . . . .
C2CA C 0.6688(9) 0.3674(8) 0.3576(6) 0.054 Uani 1 1 d . . . . .
H2CA H 0.668396 0.351514 0.331797 0.064 Uiso 1 1 calc R . . . .
C54 C 0.4255(10) 0.2567(9) 0.2245(7) 0.066 Uani 1 1 d . . . . .
H54A H 0.435731 0.293037 0.235059 0.080 Uiso 1 1 calc R . . . .
H54B H 0.385270 0.238714 0.223112 0.080 Uiso 1 1 calc R . . . .
C55 C 0.4658(8) 0.2442(7) 0.2514(6) 0.048 Uani 1 1 d . . . . .
H55 H 0.459691 0.252599 0.277586 0.057 Uiso 1 1 calc R . . . .
C56 C 1.0965(10) 0.4304(9) 0.0038(7) 0.065 Uani 1 1 d . . . . .
H56 H 1.108802 0.421577 -0.019975 0.079 Uiso 1 1 calc R . . . .
C57 C 0.6590(9) 0.4072(8) 0.3664(6) 0.057 Uani 1 1 d . . . . .
C60 C 0.8504(8) 0.4592(7) 0.4578(6) 0.046 Uani 1 1 d . . . . .
H60 H 0.826656 0.456936 0.475842 0.056 Uiso 1 1 calc R . . . .
C61 C 0.9702(11) 0.2117(10) -0.1132(7) 0.072 Uani 1 1 d . U . . .
C63 C 0.7218(9) 0.0482(8) -0.1530(6) 0.057 Uani 1 1 d . . . . .
C64 C 0.7809(10) 0.0216(8) 0.1950(7) 0.063 Uani 1 1 d . . . . .
H64A H 0.816596 0.025860 0.212343 0.076 Uiso 1 1 calc R . . . .
H64B H 0.790814 0.042089 0.179292 0.076 Uiso 1 1 calc R . . . .
C65 C 0.9156(9) 0.0812(7) 0.1776(6) 0.051 Uani 1 1 d . . . . .
H65A H 0.882470 0.089694 0.174241 0.061 Uiso 1 1 calc R . . . .
H65B H 0.933074 0.091010 0.205742 0.061 Uiso 1 1 calc R . . . .
C68 C 0.6360(10) -0.0333(8) -0.0139(6) 0.060 Uani 1 1 d . . . . .
H68 H 0.595141 -0.039436 -0.016927 0.072 Uiso 1 1 calc R . . . .
C69 C 0.7279(9) 0.0063(8) 0.2451(6) 0.055 Uani 1 1 d . . . . .
H69A H 0.703345 0.016121 0.260030 0.066 Uiso 1 1 calc R . . . .
H69B H 0.763632 0.012787 0.263872 0.066 Uiso 1 1 calc R . . . .
C71 C 1.0077(9) 0.4487(8) 0.0389(7) 0.057 Uani 1 1 d . . . . .
H71A H 0.993620 0.457074 0.061568 0.069 Uiso 1 1 calc R . . . .
H71B H 0.978859 0.443720 0.015657 0.069 Uiso 1 1 calc R . . . .
C72 C 0.8862(8) 0.5106(7) 0.3126(5) 0.040 Uani 1 1 d . . . . .
H72A H 0.843927 0.494190 0.304692 0.048 Uiso 1 1 calc R . . . .
H72B H 0.901357 0.491523 0.324655 0.048 Uiso 1 1 calc R . . . .
C76 C 0.6728(10) 0.0223(9) -0.0054(7) 0.069 Uani 1 1 d . . . . .
H76A H 0.669001 0.043449 0.018519 0.082 Uiso 1 1 calc R . . . .
H76B H 0.657273 0.030455 -0.027117 0.082 Uiso 1 1 calc R . . . .
C79 C 0.4331(9) 0.2394(8) 0.1807(6) 0.055 Uani 1 1 d . . . . .
H79 H 0.407755 0.246838 0.162779 0.066 Uiso 1 1 calc R . . . .
C80 C 0.9938(8) 0.5919(7) 0.3170(5) 0.044 Uani 1 1 d . . . . .
H80 H 1.036432 0.609017 0.324478 0.053 Uiso 1 1 calc R . . . .
C3CA C 1.0934(8) 0.5357(7) 0.4222(6) 0.048 Uani 1 1 d . . . . .
H3CA H 1.061670 0.546161 0.421049 0.058 Uiso 1 1 calc R . . . .
H3CB H 1.084283 0.508548 0.432042 0.058 Uiso 1 1 calc R . . . .
C83 C 0.6416(10) -0.0622(9) -0.0500(7) 0.066 Uani 1 1 d . . . . .
H83A H 0.629720 -0.051397 -0.070913 0.079 Uiso 1 1 calc R . . . .
H83B H 0.616765 -0.098116 -0.058007 0.079 Uiso 1 1 calc R . . . .
C84 C 0.9326(10) 0.0997(9) 0.1189(6) 0.066 Uani 1 1 d . . . . .
H84A H 0.962368 0.117285 0.108803 0.079 Uiso 1 1 calc R . . . .
H84B H 0.902134 0.111522 0.116363 0.079 Uiso 1 1 calc R . . . .
C85 C 0.9542(9) 0.4550(8) 0.4344(6) 0.052 Uani 1 1 d . . . . .
H85A H 0.972846 0.444992 0.453624 0.062 Uiso 1 1 calc R . . . .
H85B H 0.976668 0.458447 0.416037 0.062 Uiso 1 1 calc R . . . .
C90 C 0.5227(8) 0.2038(7) 0.1966(6) 0.052 Uani 1 1 d . . . . .
H90A H 0.529550 0.196472 0.170964 0.062 Uiso 1 1 calc R . . . .
H90B H 0.548114 0.195296 0.213116 0.062 Uiso 1 1 calc R . . . .
C94 C 0.9749(9) 0.5937(9) 0.3544(6) 0.061 Uani 1 1 d . . . . .
H94A H 0.992800 0.577763 0.368517 0.073 Uiso 1 1 calc R . . . .
H94B H 0.987438 0.628881 0.372046 0.073 Uiso 1 1 calc R . . . .
C97 C 0.8624(9) 0.4773(8) 0.3980(6) 0.055 Uani 1 1 d . . . . .
H97 H 0.847426 0.488673 0.377984 0.066 Uiso 1 1 calc R . . . .
C99 C 0.9012(9) 0.5949(8) 0.2847(6) 0.058 Uani 1 1 d . . . . .
H99 H 0.884288 0.611936 0.270793 0.069 Uiso 1 1 calc R . . . .
C100 C 1.1682(9) 0.5424(8) 0.1975(7) 0.059 Uani 1 1 d . . . . .
H100 H 1.179167 0.542212 0.173355 0.070 Uiso 1 1 calc R . . . .
Sb1 Sb 0.50500(15) 0.25169(17) 0.38410(13) 0.142 Uani 0.77 1 d D U P . .
Sb2 Sb 1.23389(19) 0.17069(17) -0.09062(13) 0.209 Uani 0.78 1 d D . P . .
C5 C 0.9819(8) 0.1516(7) 0.0020(5) 0.042 Uani 1 1 d . . . . .
C6CA C 0.6205(8) 0.1415(7) 0.1102(5) 0.041 Uani 1 1 d . . . . .
C3AA C 0.6990(13) 0.2431(12) -0.1565(9) 0.097 Uani 1 1 d . U . . .
H3AA H 0.675842 0.208989 -0.157723 0.116 Uiso 1 1 calc R . . . .
C9EA C 0.9461(8) 0.5306(8) 0.1422(6) 0.048 Uani 1 1 d . . . . .
C8CA C 0.6300(7) 0.1030(6) 0.0746(5) 0.036 Uani 1 1 d . . . . .
H8CA H 0.625676 0.111638 0.051380 0.043 Uiso 1 1 calc R . . . .
H8CB H 0.668558 0.104037 0.082367 0.043 Uiso 1 1 calc R . . . .
C9BA C 0.9749(10) 0.2537(8) 0.4765(7) 0.063 Uani 1 1 d . . . . .
H9BA H 0.935075 0.238424 0.459186 0.076 Uiso 1 1 calc R . . . .
H9BB H 1.000936 0.266000 0.462008 0.076 Uiso 1 1 calc R . . . .
C0AA C 0.7831(8) 0.4288(8) 0.0134(6) 0.050 Uani 1 1 d . . . . .
H0AA H 0.818178 0.451509 0.035558 0.060 Uiso 1 1 calc R . . . .
H0AB H 0.794551 0.417267 -0.010008 0.060 Uiso 1 1 calc R . . . .
C12 C 1.1177(10) 0.4557(9) 0.0781(7) 0.064 Uani 1 1 d . . . . .
H12 H 1.147410 0.463807 0.102447 0.077 Uiso 1 1 calc R . . . .
C13 C 0.6107(9) 0.1698(8) -0.0310(6) 0.055 Uani 1 1 d . U . . .
C1FA C 0.9835(9) 0.5723(8) 0.1824(6) 0.054 Uani 1 1 d . . . . .
H1FA H 1.023876 0.577765 0.186274 0.065 Uiso 1 1 calc R . . . .
H1FB H 0.971090 0.562102 0.203116 0.065 Uiso 1 1 calc R . . . .
C1CA C 1.1327(10) 0.4084(9) 0.4498(7) 0.067 Uani 1 1 d . . . . .
H1CA H 1.108754 0.407983 0.467465 0.080 Uiso 1 1 calc R . . . .
H1CB H 1.128795 0.430885 0.436656 0.080 Uiso 1 1 calc R . . . .
C16 C 0.9702(9) 0.5457(8) 0.1091(6) 0.056 Uani 1 1 d . . . . .
H16A H 0.946773 0.519745 0.082896 0.068 Uiso 1 1 calc R . . . .
H16B H 1.010308 0.549977 0.113238 0.068 Uiso 1 1 calc R . . . .
C7CA C 0.6273(9) 0.1270(8) 0.1462(6) 0.060 Uani 1 1 d . . . . .
H7CA H 0.619740 0.149432 0.167387 0.072 Uiso 1 1 calc R . . . .
H7CB H 0.666871 0.131042 0.155674 0.072 Uiso 1 1 calc R . . . .
C2FA C 0.8804(10) 0.5773(9) 0.1385(7) 0.065 Uani 1 1 d . . . . .
H2FA H 0.840044 0.573402 0.134632 0.078 Uiso 1 1 calc R . . . .
C1AA C 0.7482(10) 0.4563(9) 0.0069(7) 0.069 Uani 1 1 d . . . . .
H1AA H 0.771766 0.486460 0.002692 0.083 Uiso 1 1 calc R . . . .
C6EA C 0.6121(10) 0.0972(9) 0.3158(7) 0.063 Uani 1 1 d . . . . .
H6EA H 0.623144 0.082895 0.334773 0.076 Uiso 1 1 calc R . . . .
C0FA C 0.8824(8) 0.5271(8) 0.1343(6) 0.050 Uani 1 1 d . . . . .
H0FA H 0.859070 0.502326 0.107680 0.060 Uiso 1 1 calc R . . . .
H0FB H 0.865190 0.515023 0.152865 0.060 Uiso 1 1 calc R . . . .
C4EA C 0.5420(11) 0.1291(9) 0.2912(7) 0.071 Uani 1 1 d . . . . .
H4EA H 0.506893 0.133654 0.294376 0.085 Uiso 1 1 calc R . . . .
C4CA C 0.5191(9) 0.2800(8) 0.0567(6) 0.056 Uani 1 1 d . . . . .
C6AA C 1.2326(10) 0.2224(9) 0.1600(7) 0.067 Uani 1 1 d . . . . .
H6AA H 1.260502 0.256763 0.165622 0.080 Uiso 1 1 calc R . . . .
H6AB H 1.221827 0.221985 0.183761 0.080 Uiso 1 1 calc R . . . .
C5DA C 1.2082(10) 0.5493(8) 0.4093(6) 0.061 Uani 1 1 d . . . . .
H5DA H 1.241617 0.540531 0.410519 0.073 Uiso 1 1 calc R . . . .
C9DA C 0.6809(11) 0.5027(10) 0.3552(8) 0.077 Uani 1 1 d . . . . .
C3EA C 0.5947(9) 0.1820(9) 0.3020(7) 0.066 Uani 1 1 d . . . . .
H3EA H 0.583889 0.199225 0.285793 0.079 Uiso 1 1 calc R . . . .
H3EB H 0.603695 0.203339 0.329660 0.079 Uiso 1 1 calc R . . . .
C28 C 0.5594(10) 0.1360(9) 0.0964(7) 0.067 Uani 1 1 d . . . . .
H28A H 0.553982 0.161276 0.116686 0.081 Uiso 1 1 calc R . . . .
H28B H 0.554920 0.143572 0.072673 0.081 Uiso 1 1 calc R . . . .
C30 C 1.1650(9) 0.6055(8) 0.3916(6) 0.057 Uani 1 1 d . . . . .
H30 H 1.170543 0.632632 0.381448 0.069 Uiso 1 1 calc R . . . .
C5BA C 1.3503(10) 0.4335(9) 0.3322(7) 0.065 Uani 1 1 d . . . . .
H5BA H 1.378508 0.420124 0.339302 0.077 Uiso 1 1 calc R . . . .
C4DA C 0.7295(11) -0.0696(10) 0.1919(8) 0.080 Uani 1 1 d . . . . .
H4DA H 0.708892 -0.105264 0.174374 0.097 Uiso 1 1 calc R . . . .
H4DB H 0.765722 -0.064771 0.209129 0.097 Uiso 1 1 calc R . . . .
C33 C 0.5310(11) 0.0941(10) 0.2498(7) 0.077 Uani 1 1 d . . . . .
H33A H 0.519371 0.108485 0.231434 0.092 Uiso 1 1 calc R . . . .
H33B H 0.498921 0.061682 0.243873 0.092 Uiso 1 1 calc R . . . .
C4BA C 1.3391(11) 0.5027(10) 0.3146(7) 0.075 Uani 1 1 d . . . . .
H4BA H 1.358817 0.533495 0.309799 0.090 Uiso 1 1 calc R . . . .
C36 C 0.7219(10) 0.2291(9) 0.4549(7) 0.068 Uani 1 1 d . . . . .
C6BA C 1.3031(9) 0.3957(8) 0.2956(6) 0.059 Uani 1 1 d . . . . .
H6BA H 1.283874 0.364857 0.299998 0.070 Uiso 1 1 calc R . . . .
H6BB H 1.320193 0.387133 0.274560 0.070 Uiso 1 1 calc R . . . .
C8AA C 1.2180(10) 0.1723(9) 0.0762(7) 0.073 Uani 1 1 d . . . . .
H8AA H 1.227625 0.173778 0.051994 0.088 Uiso 1 1 calc R . . . .
C1EA C 0.5636(9) 0.4159(8) 0.3209(6) 0.053 Uani 1 1 d . . . . .
C2AA C 0.7598(10) 0.2672(9) -0.1222(7) 0.072 Uani 1 1 d . . . . .
H2AA H 0.753625 0.269693 -0.096617 0.086 Uiso 1 1 calc R . . . .
H2AB H 0.781587 0.246872 -0.127994 0.086 Uiso 1 1 calc R . . . .
C5AA C 1.4146(11) 0.3633(10) 0.1830(8) 0.083 Uani 1 1 d . . . . .
H5AA H 1.421351 0.348529 0.201026 0.099 Uiso 1 1 calc R . . . .
C7DA C 1.1495(9) 0.5807(8) 0.4508(7) 0.061 Uani 1 1 d . . . . .
H7DA H 1.145533 0.592124 0.477407 0.073 Uiso 1 1 calc R . . . .
C4AA C 1.4609(11) 0.3878(9) 0.1694(7) 0.073 Uani 1 1 d . . . . .
H4AA H 1.495694 0.384240 0.173712 0.087 Uiso 1 1 calc R . . . .
C3DA C 0.7428(11) -0.0363(10) 0.1671(7) 0.076 Uani 1 1 d . . . . .
H3DA H 0.765617 -0.047491 0.150787 0.091 Uiso 1 1 calc R . . . .
C1BA C 1.2580(8) 0.4133(7) 0.2820(5) 0.042 Uani 1 1 d . . . . .
C2BA C 1.2903(9) 0.4634(8) 0.2770(6) 0.053 Uani 1 1 d . . . . .
H2BA H 1.306489 0.456467 0.255195 0.064 Uiso 1 1 calc R . . . .
H2BB H 1.262823 0.477214 0.270309 0.064 Uiso 1 1 calc R . . . .
C2EA C 0.6642(12) 0.1513(10) 0.3218(8) 0.086 Uani 1 1 d . . . . .
H2EA H 0.675720 0.174982 0.349031 0.104 Uiso 1 1 calc R . . . .
H2EB H 0.697873 0.145500 0.317364 0.104 Uiso 1 1 calc R . . . .
C5EA C 0.5654(9) 0.1136(8) 0.3222(6) 0.057 Uani 1 1 d . . . . .
H5EA H 0.533672 0.085838 0.323621 0.068 Uiso 1 1 calc R . . . .
H5EB H 0.580487 0.142014 0.347605 0.068 Uiso 1 1 calc R . . . .
C51 C 0.7277(13) 0.4729(11) 0.0428(8) 0.093 Uani 1 1 d . . . . .
H51A H 0.701507 0.488433 0.037640 0.111 Uiso 1 1 calc R . . . .
H51B H 0.760621 0.497284 0.065958 0.111 Uiso 1 1 calc R . . . .
C3FA C 0.9778(9) 0.6251(8) 0.1854(6) 0.056 Uani 1 1 d . . . . .
H3FA H 1.000139 0.651384 0.212095 0.067 Uiso 1 1 calc R . . . .
C53 C 0.9875(10) 0.0354(9) 0.1399(7) 0.068 Uani 1 1 d . . . . .
H53 H 1.019412 0.024789 0.140945 0.082 Uiso 1 1 calc R . . . .
C7AA C 1.1327(12) 0.1546(10) 0.1194(8) 0.088 Uani 1 1 d . . . . .
H7AA H 1.095933 0.145602 0.100529 0.106 Uiso 1 1 calc R . . . .
H7AB H 1.126138 0.153972 0.144351 0.106 Uiso 1 1 calc R . . . .
C9CA C 0.5927(10) 0.0364(9) 0.1007(6) 0.062 Uani 1 1 d . . . . .
H9CA H 0.632045 0.038958 0.107754 0.075 Uiso 1 1 calc R . . . .
H9CB H 0.565777 0.001552 0.094476 0.075 Uiso 1 1 calc R . . . .
C58 C 1.2595(12) 0.1866(10) 0.1488(8) 0.081 Uani 1 1 d . . . . .
H58 H 1.293582 0.194860 0.170403 0.097 Uiso 1 1 calc R . . . .
C59 C 1.2900(11) 0.4531(11) 0.0941(8) 0.088 Uani 1 1 d . . . . .
H59 H 1.286824 0.426176 0.072292 0.105 Uiso 1 1 calc R . . . .
C2DA C 0.6311(11) -0.0568(10) 0.1904(8) 0.081 Uani 1 1 d . . . . .
H2DA H 0.603750 -0.091587 0.173598 0.098 Uiso 1 1 calc R . . . .
H2DB H 0.613049 -0.041803 0.208492 0.098 Uiso 1 1 calc R . . . .
C62 C 0.9086(8) 0.5656(8) 0.3422(6) 0.051 Uani 1 1 d . . . . .
H62 H 0.896523 0.565420 0.365851 0.061 Uiso 1 1 calc R . . . .
C8EA C 0.5829(9) 0.0848(9) 0.2431(7) 0.062 Uani 1 1 d . . . . .
H8EA H 0.573866 0.061826 0.215637 0.074 Uiso 1 1 calc R . . . .
C7EA C 0.6033(11) 0.0637(9) 0.2719(7) 0.072 Uani 1 1 d . . . . .
H7EA H 0.639839 0.062276 0.269716 0.087 Uiso 1 1 calc R . . . .
H7EB H 0.574815 0.029220 0.265157 0.087 Uiso 1 1 calc R . . . .
C7BA C 0.9838(10) 0.2993(9) 0.5151(7) 0.061 Uani 1 1 d . . . . .
C66 C 0.7484(10) 0.3825(9) 0.0224(7) 0.066 Uani 1 1 d . . . . .
C67 C 1.1500(9) 0.3515(9) 0.3901(7) 0.062 Uani 1 1 d . . . . .
H67A H 1.134506 0.316369 0.371552 0.075 Uiso 1 1 calc R . . . .
H67B H 1.147816 0.372399 0.375039 0.075 Uiso 1 1 calc R . . . .
C5FA C 0.7063(10) -0.0537(10) -0.0431(7) 0.073 Uani 1 1 d . . . . .
H5FA H 0.709029 -0.076611 -0.067005 0.087 Uiso 1 1 calc R . . . .
C6DA C 1.1995(10) 0.5671(9) 0.4520(7) 0.065 Uani 1 1 d . . . . .
H6DA H 1.193085 0.539748 0.461657 0.078 Uiso 1 1 calc R . . . .
H6DB H 1.234606 0.596296 0.470447 0.078 Uiso 1 1 calc R . . . .
C70 C 1.1852(11) 0.3233(10) 0.0622(8) 0.078 Uani 1 1 d . . . . .
H70 H 1.163206 0.336212 0.075918 0.094 Uiso 1 1 calc R . . . .
C4FA C 0.9166(10) 0.6160(10) 0.1774(7) 0.075 Uani 1 1 d . . . . .
H4FA H 0.902104 0.605635 0.197493 0.090 Uiso 1 1 calc R . . . .
H4FB H 0.913601 0.647632 0.179582 0.090 Uiso 1 1 calc R . . . .
C73 C 0.6974(11) 0.3468(10) -0.0134(7) 0.077 Uani 1 1 d . . . . .
H73A H 0.675088 0.317366 -0.008293 0.093 Uiso 1 1 calc R . . . .
H73B H 0.711300 0.334890 -0.035506 0.093 Uiso 1 1 calc R . . . .
C74 C 0.7917(9) 0.3203(8) -0.1225(7) 0.059 Uani 1 1 d . . . . .
C75 C 0.9126(10) 0.4972(9) 0.4812(7) 0.068 Uani 1 1 d . . . . .
H75A H 0.927814 0.485695 0.500605 0.082 Uiso 1 1 calc R . . . .
H75B H 0.912704 0.529724 0.495518 0.082 Uiso 1 1 calc R . . . .
C5CA C 0.4902(12) 0.2256(11) 0.0598(9) 0.096 Uani 1 1 d . . . . .
H5CA H 0.503843 0.202617 0.044221 0.115 Uiso 1 1 calc R . . . .
H5CB H 0.503161 0.229695 0.087271 0.115 Uiso 1 1 calc R . . . .
C77 C 0.9095(14) 0.0418(13) -0.0232(9) 0.108 Uani 1 1 d . . . . .
H77 H 0.879948 0.012991 -0.023725 0.129 Uiso 1 1 calc R . . . .
C78 C 1.4503(13) 0.4175(11) 0.1489(8) 0.091 Uani 1 1 d . . . . .
H78 H 1.481196 0.439936 0.144119 0.110 Uiso 1 1 calc R . . . .
C0EA C 0.7369(12) 0.5232(11) 0.3581(8) 0.087 Uani 1 1 d . . . . .
H0EA H 0.752741 0.502214 0.345157 0.104 Uiso 1 1 calc R . . . .
C0DA C 0.5846(10) 0.0718(9) 0.1349(7) 0.068 Uani 1 1 d . . . . .
H0DA H 0.590190 0.062138 0.157843 0.082 Uiso 1 1 calc R . . . .
C82 C 0.9057(11) 0.0372(10) 0.0948(8) 0.081 Uani 1 1 d . . . . .
H82 H 0.886030 0.027570 0.066732 0.097 Uiso 1 1 calc R . . . .
C0CA C 1.0459(11) 0.3218(10) 0.5397(8) 0.077 Uani 1 1 d . . . . .
H0CA H 1.070810 0.335469 0.525074 0.092 Uiso 1 1 calc R . . . .
H0CB H 1.052562 0.349783 0.563742 0.092 Uiso 1 1 calc R . . . .
C0BA C 1.2700(9) 0.2291(9) 0.2712(6) 0.060 Uani 1 1 d . . . . .
H0BA H 1.264150 0.201635 0.246968 0.072 Uiso 1 1 calc R . . . .
H0BB H 1.276426 0.259377 0.265390 0.072 Uiso 1 1 calc R . . . .
C1DA C 0.6514(11) -0.0231(9) 0.1635(7) 0.072 Uani 1 1 d . . . . .
H1DA H 0.616947 -0.024511 0.146244 0.087 Uiso 1 1 calc R . . . .
C86 C 1.1905(12) 0.2123(11) 0.0919(8) 0.090 Uani 1 1 d . . . . .
H86A H 1.218297 0.246894 0.098165 0.107 Uiso 1 1 calc R . . . .
H86B H 1.155449 0.204622 0.071769 0.107 Uiso 1 1 calc R . . . .
C87 C 1.3961(10) 0.4142(9) 0.1360(7) 0.070 Uani 1 1 d . . . . .
H87 H 1.389627 0.430737 0.119388 0.084 Uiso 1 1 calc R . . . .
C88 C 0.7273(11) -0.0655(9) -0.0094(7) 0.070 Uani 1 1 d . . . . .
H88A H 0.767990 -0.059056 -0.005560 0.085 Uiso 1 1 calc R . . . .
H88B H 0.705266 -0.101388 -0.015191 0.085 Uiso 1 1 calc R . . . .
C89 C 1.1850(13) 0.2706(12) 0.0049(10) 0.099 Uani 1 1 d . . . . .
H89 H 1.165305 0.248854 -0.021502 0.118 Uiso 1 1 calc R . . . .
C8BA C 0.9628(12) 0.2401(10) 0.5496(8) 0.082 Uani 1 1 d . . . . .
H8BA H 0.937300 0.227351 0.564535 0.098 Uiso 1 1 calc R . . . .
C91 C 0.9805(11) 0.0689(9) 0.3611(7) 0.076 Uani 1 1 d . . . . .
H91A H 0.989809 0.053031 0.378975 0.091 Uiso 1 1 calc R . . . .
H91B H 0.939477 0.049787 0.346149 0.091 Uiso 1 1 calc R . . . .
C93 C 1.2868(10) 0.4444(9) 0.1270(7) 0.068 Uani 1 1 d . . . . .
C9AA C 1.2152(9) 0.2146(9) 0.2845(7) 0.060 Uani 1 1 d . . . . .
C95 C 1.0233(13) 0.1455(11) -0.0183(9) 0.098 Uani 1 1 d . . . . .
H95A H 1.061944 0.163558 0.000888 0.117 Uiso 1 1 calc R . . . .
H95B H 1.022787 0.161569 -0.037406 0.117 Uiso 1 1 calc R . . . .
C96 C 0.5822(10) 0.0493(9) 0.0656(7) 0.066 Uani 1 1 d . . . . .
H96 H 0.586346 0.024536 0.043546 0.079 Uiso 1 1 calc R . . . .
C3BA C 1.2785(11) 0.4671(9) 0.3550(7) 0.073 Uani 1 1 d . . . . .
H3BA H 1.259649 0.474186 0.375553 0.088 Uiso 1 1 calc R . . . .
C98 C 1.2236(10) 0.2533(9) 0.3212(6) 0.062 Uani 1 1 d . . . . .
H98A H 1.188083 0.243145 0.328665 0.074 Uiso 1 1 calc R . . . .
H98B H 1.229831 0.284616 0.317142 0.074 Uiso 1 1 calc R . . . .
C8DA C 0.8626(9) 0.4241(8) 0.3768(6) 0.050 Uani 1 1 d . . . . .
H8DA H 0.823299 0.398523 0.361474 0.060 Uiso 1 1 calc R . . . .
H8DB H 0.886494 0.426240 0.359162 0.060 Uiso 1 1 calc R . . . .
C101 C 1.3205(10) 0.4451(10) 0.3670(7) 0.071 Uani 1 1 d . . . . .
H10A H 1.299709 0.413953 0.370493 0.085 Uiso 1 1 calc R . . . .
H10B H 1.350272 0.469313 0.391914 0.085 Uiso 1 1 calc R . . . .
C102 C 1.0647(9) 0.4925(9) 0.0457(6) 0.062 Uani 1 1 d . . . . .
H102 H 1.058911 0.523563 0.049039 0.074 Uiso 1 1 calc R . . . .
C103 C 1.2760(11) 0.1895(10) 0.1113(7) 0.080 Uani 1 1 d . . . . .
H10C H 1.295091 0.167359 0.103353 0.096 Uiso 1 1 calc R . . . .
H10D H 1.302822 0.224151 0.116730 0.096 Uiso 1 1 calc R . . . .
C104 C 1.3231(12) 0.2390(10) 0.3029(8) 0.081 Uani 1 1 d . . . . .
H104 H 1.358254 0.249374 0.294605 0.097 Uiso 1 1 calc R . . . .
C105 C 1.2171(10) 0.5929(9) 0.3946(7) 0.063 Uani 1 1 d . . . . .
H10E H 1.251650 0.622854 0.412764 0.075 Uiso 1 1 calc R . . . .
H10F H 1.222994 0.583012 0.368705 0.075 Uiso 1 1 calc R . . . .
C107 C 0.5005(13) 0.1230(11) -0.0881(9) 0.093 Uani 1 1 d . . . . .
H10G H 0.465905 0.108478 -0.110665 0.112 Uiso 1 1 calc R . . . .
H10H H 0.487769 0.117969 -0.065797 0.112 Uiso 1 1 calc R . . . .
C108 C 0.6339(12) 0.1392(11) 0.2529(8) 0.094 Uani 1 1 d . . . . .
H10I H 0.668572 0.135209 0.248956 0.113 Uiso 1 1 calc R . . . .
H10J H 0.622043 0.154048 0.234889 0.113 Uiso 1 1 calc R . . . .
C109 C 0.9455(11) 0.2744(10) 0.5372(7) 0.074 Uani 1 1 d . . . . .
H10K H 0.946839 0.300852 0.560331 0.089 Uiso 1 1 calc R . . . .
H10L H 0.905442 0.256048 0.520006 0.089 Uiso 1 1 calc R . . . .
C110 C 0.6177(12) 0.4679(11) 0.1865(9) 0.091 Uani 1 1 d . . . . .
H11A H 0.596099 0.461620 0.204874 0.109 Uiso 1 1 calc R . . . .
H11B H 0.597607 0.439915 0.160756 0.109 Uiso 1 1 calc R . . . .
C111 C 1.1126(10) 0.3561(9) 0.4198(7) 0.063 Uani 1 1 d . . . . .
C112 C 0.6831(10) 0.4761(9) 0.2027(7) 0.065 Uani 1 1 d . . . . .
C113 C 1.1511(9) 0.5027(8) 0.3807(7) 0.060 Uani 1 1 d . . . . .
H11C H 1.154476 0.492425 0.354085 0.072 Uiso 1 1 calc R . . . .
H11D H 1.145446 0.474413 0.389067 0.072 Uiso 1 1 calc R . . . .
C114 C 0.5236(11) 0.0716(10) 0.1244(8) 0.079 Uani 1 1 d . . . . .
H11E H 0.520116 0.095513 0.146977 0.095 Uiso 1 1 calc R . . . .
H11F H 0.493751 0.037933 0.118202 0.095 Uiso 1 1 calc R . . . .
C115 C 1.0097(11) 0.0925(9) 0.1635(7) 0.074 Uani 1 1 d . . . . .
H11G H 1.037622 0.111265 0.152803 0.089 Uiso 1 1 calc R . . . .
H11H H 1.029441 0.100721 0.190977 0.089 Uiso 1 1 calc R . . . .
C116 C 1.1065(12) 0.5001(10) 0.0798(8) 0.087 Uani 1 1 d . . . . .
H11I H 1.093406 0.510213 0.102725 0.105 Uiso 1 1 calc R . . . .
H11J H 1.142852 0.528066 0.083753 0.105 Uiso 1 1 calc R . . . .
C117 C 0.4042(14) 0.1977(12) 0.0028(9) 0.108 Uani 1 1 d . . . . .
H11K H 0.412911 0.171701 -0.014185 0.129 Uiso 1 1 calc R . . . .
H11L H 0.362191 0.185837 -0.005271 0.129 Uiso 1 1 calc R . . . .
C118 C 0.6937(11) -0.0551(10) 0.2160(8) 0.077 Uani 1 1 d . . . . .
H118 H 0.685341 -0.075741 0.231999 0.093 Uiso 1 1 calc R . . . .
C119 C 0.5773(11) 0.1993(10) -0.0322(8) 0.083 Uani 1 1 d . U . . .
H11M H 0.603399 0.234455 -0.025663 0.099 Uiso 1 1 calc R . . . .
H11N H 0.556653 0.198498 -0.012566 0.099 Uiso 1 1 calc R . . . .
C120 C 0.8958(9) 0.0252(8) 0.1563(6) 0.058 Uani 1 1 d . . . . .
H120 H 0.867022 0.006386 0.166814 0.069 Uiso 1 1 calc R . . . .
C122 C 1.0329(12) 0.2368(11) -0.0890(8) 0.093 Uani 1 1 d . U . . .
H12A H 1.038596 0.222664 -0.069105 0.111 Uiso 1 1 calc R . . . .
H12B H 1.044802 0.273105 -0.075397 0.111 Uiso 1 1 calc R . . . .
C123 C 1.2454(15) 0.2794(13) 0.0207(10) 0.116 Uani 1 1 d . . . . .
H123 H 1.263320 0.262581 0.005533 0.140 Uiso 1 1 calc R . . . .
C124 C 0.6680(13) 0.2710(11) -0.1494(8) 0.094 Uani 1 1 d . . . . .
H124 H 0.631937 0.258041 -0.145332 0.113 Uiso 1 1 calc R . . . .
C125 C 0.7181(12) 0.0508(10) -0.1930(8) 0.084 Uani 1 1 d . . . . .
H12C H 0.753949 0.077273 -0.191652 0.101 Uiso 1 1 calc R . . . .
H12D H 0.686226 0.059511 -0.201116 0.101 Uiso 1 1 calc R . . . .
C126 C 1.0050(12) 0.0608(11) -0.0125(8) 0.083 Uani 1 1 d . . . . .
H12E H 0.993204 0.024600 -0.026322 0.100 Uiso 1 1 calc R . . . .
H12F H 1.041925 0.074422 0.007982 0.100 Uiso 1 1 calc R . . . .
C127 C 1.0537(11) 0.1520(11) 0.4079(8) 0.088 Uani 1 1 d . . . . .
H12G H 1.064672 0.137524 0.426501 0.105 Uiso 1 1 calc R . . . .
H12H H 1.059833 0.186486 0.423008 0.105 Uiso 1 1 calc R . . . .
C128 C 1.1594(12) 0.2890(10) 0.0231(8) 0.081 Uani 1 1 d . . . . .
H128 H 1.120443 0.280111 0.010824 0.097 Uiso 1 1 calc R . . . .
C129 C 0.9998(10) 0.0925(9) 0.3031(7) 0.066 Uani 1 1 d . . . . .
H12I H 1.025325 0.093142 0.286543 0.079 Uiso 1 1 calc R . . . .
H12J H 0.959706 0.073145 0.286210 0.079 Uiso 1 1 calc R . . . .
C130 C 0.4294(14) 0.2438(13) -0.0049(10) 0.112 Uani 1 1 d . . . . .
H130 H 0.417271 0.238216 -0.033062 0.135 Uiso 1 1 calc R . . . .
C131 C 1.3824(11) 0.4869(9) 0.3297(7) 0.073 Uani 1 1 d . . . . .
H13A H 1.407633 0.511990 0.355783 0.088 Uiso 1 1 calc R . . . .
H13B H 1.406229 0.484194 0.312129 0.088 Uiso 1 1 calc R . . . .
C132 C 1.2743(11) 0.2639(10) 0.3556(8) 0.081 Uani 1 1 d . . . . .
H132 H 1.277654 0.290729 0.379736 0.097 Uiso 1 1 calc R . . . .
C133 C 0.7121(11) 0.5200(9) 0.2421(7) 0.073 Uani 1 1 d . . . . .
H13C H 0.750937 0.523542 0.253686 0.087 Uiso 1 1 calc R . . . .
H13D H 0.689676 0.514601 0.260245 0.087 Uiso 1 1 calc R . . . .
C134 C 1.2066(12) 0.1653(10) 0.2881(8) 0.085 Uani 1 1 d . . . . .
H13E H 1.208413 0.142070 0.264296 0.102 Uiso 1 1 calc R . . . .
H13F H 1.168944 0.149786 0.291670 0.102 Uiso 1 1 calc R . . . .
C135 C 0.9768(12) 0.1233(10) 0.0307(8) 0.086 Uani 1 1 d . . . . .
H13G H 1.013606 0.137717 0.051375 0.103 Uiso 1 1 calc R . . . .
H13H H 0.947043 0.126244 0.042981 0.103 Uiso 1 1 calc R . . . .
C137 C 0.6931(14) 0.2415(12) 0.5298(9) 0.106 Uani 1 1 d . . . . .
H13I H 0.669155 0.231534 0.546102 0.127 Uiso 1 1 calc R . . . .
H13J H 0.724491 0.274998 0.545521 0.127 Uiso 1 1 calc R . . . .
C138 C 0.6864(11) -0.0417(10) 0.1385(7) 0.075 Uani 1 1 d . . . . .
H13K H 0.696949 -0.021472 0.122681 0.090 Uiso 1 1 calc R . . . .
H13L H 0.663365 -0.077011 0.120587 0.090 Uiso 1 1 calc R . . . .
C139 C 0.9606(13) 0.0685(12) 0.0061(9) 0.098 Uani 1 1 d . . . . .
H139 H 0.958528 0.051076 0.024640 0.117 Uiso 1 1 calc R . . . .
C140 C 1.1190(12) 0.3161(11) 0.4395(8) 0.093 Uani 1 1 d . . . . .
H14C H 1.094504 0.312543 0.456642 0.111 Uiso 1 1 calc R . . . .
H14D H 1.106902 0.282825 0.418799 0.111 Uiso 1 1 calc R . . . .
C141 C 0.4965(12) 0.2756(12) 0.0158(8) 0.097 Uani 1 1 d . . . . .
H14E H 0.516526 0.260607 -0.000443 0.116 Uiso 1 1 calc R . . . .
H14F H 0.506513 0.309761 0.016205 0.116 Uiso 1 1 calc R . . . .
C142 C 0.6974(12) 0.4224(11) -0.0289(8) 0.094 Uani 1 1 d . . . . .
H14G H 0.711147 0.413754 -0.051706 0.113 Uiso 1 1 calc R . . . .
H14H H 0.673973 0.440436 -0.033378 0.113 Uiso 1 1 calc R . . . .
C143 C 0.6958(13) 0.2640(11) 0.4708(9) 0.094 Uani 1 1 d . . . . .
H14I H 0.671531 0.266703 0.449157 0.113 Uiso 1 1 calc R . . . .
H14J H 0.726160 0.297683 0.487464 0.113 Uiso 1 1 calc R . . . .
C144 C 1.2974(12) 0.4964(11) 0.0893(9) 0.094 Uani 1 1 d . . . . .
H144 H 1.300797 0.500664 0.065799 0.112 Uiso 1 1 calc R . . . .
C145 C 0.9883(13) 0.2132(12) 0.4897(9) 0.101 Uani 1 1 d . . . . .
H145 H 0.981936 0.184135 0.466093 0.122 Uiso 1 1 calc R . . . .
C146 C 1.2908(15) 0.4834(14) 0.1605(11) 0.124 Uani 1 1 d . . . . .
H146 H 1.287781 0.478667 0.183882 0.149 Uiso 1 1 calc R . . . .
C147 C 0.7434(15) 0.2959(13) -0.1956(11) 0.120 Uani 1 1 d . U . . .
H147 H 0.749962 0.295615 -0.220936 0.144 Uiso 1 1 calc R . . . .
C148 C 1.1581(14) 0.6229(12) 0.4344(9) 0.105 Uani 1 1 d . . . . .
H14K H 1.192579 0.653326 0.452123 0.126 Uiso 1 1 calc R . . . .
H14L H 1.124807 0.631232 0.433284 0.126 Uiso 1 1 calc R . . . .
C149 C 0.6796(10) 0.4156(9) 0.4342(7) 0.071 Uani 1 1 d . . . . .
H149 H 0.684171 0.432670 0.460737 0.086 Uiso 1 1 calc R . . . .
C150 C 1.0592(10) 0.4081(9) 0.0716(7) 0.071 Uani 1 1 d . . . . .
H15A H 1.066097 0.377781 0.067837 0.085 Uiso 1 1 calc R . . . .
H15B H 1.044780 0.415066 0.094246 0.085 Uiso 1 1 calc R . . . .
C151 C 0.8682(11) 0.0107(10) 0.1116(7) 0.075 Uani 1 1 d . . . . .
H15C H 0.855888 -0.025523 0.097579 0.090 Uiso 1 1 calc R . . . .
H15D H 0.833712 0.017343 0.108107 0.090 Uiso 1 1 calc R . . . .
C153 C 0.5386(12) 0.4327(11) 0.2965(8) 0.085 Uani 1 1 d . . . . .
H153 H 0.560957 0.455223 0.286925 0.102 Uiso 1 1 calc R . . . .
C154 C 1.1736(14) 0.1128(14) 0.0684(11) 0.118 Uani 1 1 d . . . . .
H154 H 1.160910 0.083543 0.045585 0.142 Uiso 1 1 calc R . . . .
C155 C 0.9447(10) 0.0101(10) 0.1593(7) 0.075 Uani 1 1 d . . . . .
H15E H 0.929703 -0.026614 0.146345 0.090 Uiso 1 1 calc R . . . .
H15F H 0.964791 0.019969 0.187034 0.090 Uiso 1 1 calc R . . . .
C156 C 0.7165(12) 0.2048(10) 0.5157(8) 0.084 Uani 1 1 d . . . . .
H156 H 0.740946 0.203380 0.538363 0.101 Uiso 1 1 calc R . . . .
C158 C 0.7704(11) 0.0380(9) -0.1384(7) 0.074 Uani 1 1 d . . . . .
H15G H 0.773063 0.038359 -0.111825 0.089 Uiso 1 1 calc R . . . .
H15H H 0.806594 0.063536 -0.137523 0.089 Uiso 1 1 calc R . . . .
C159 C 0.6271(16) 0.5248(14) 0.1829(11) 0.126 Uani 1 1 d . . . . .
H159 H 0.588085 0.522839 0.173383 0.151 Uiso 1 1 calc R . . . .
C160 C 1.2316(11) 0.4268(10) 0.3153(7) 0.079 Uani 1 1 d . . . . .
H16C H 1.210499 0.396139 0.319306 0.095 Uiso 1 1 calc R . . . .
H16D H 1.203999 0.439902 0.307427 0.095 Uiso 1 1 calc R . . . .
C161 C 0.9531(10) 0.5049(8) 0.4554(6) 0.060 Uani 1 1 d . . . . .
H161 H 0.992260 0.531579 0.471020 0.072 Uiso 1 1 calc R . . . .
C163 C 1.0741(9) 0.1747(9) 0.3523(7) 0.064 Uani 1 1 d . . . . .
H16E H 1.097104 0.174288 0.334061 0.077 Uiso 1 1 calc R . . . .
H16F H 1.083164 0.210034 0.367414 0.077 Uiso 1 1 calc R . . . .
C165 C 1.1601(14) 0.1169(12) 0.1030(9) 0.104 Uani 1 1 d . . . . .
H165 H 1.131730 0.082841 0.098701 0.125 Uiso 1 1 calc R . . . .
C166 C 1.0914(13) 0.1525(11) 0.3797(8) 0.090 Uani 1 1 d . . . . .
H166 H 1.132886 0.172242 0.394854 0.109 Uiso 1 1 calc R . . . .
C167 C 1.2997(13) 0.5355(12) 0.1228(9) 0.102 Uani 1 1 d . . . . .
H167 H 1.301205 0.565681 0.120583 0.123 Uiso 1 1 calc R . . . .
C169 C 0.7574(12) 0.3507(11) -0.1166(8) 0.090 Uani 1 1 d . . . . .
H16G H 0.780530 0.384208 -0.115699 0.108 Uiso 1 1 calc R . . . .
H16H H 0.751041 0.355181 -0.090909 0.108 Uiso 1 1 calc R . . . .
C170 C 0.5776(13) 0.1100(12) -0.1135(9) 0.099 Uani 1 1 d . . . . .
H170 H 0.588936 0.087531 -0.129751 0.118 Uiso 1 1 calc R . . . .
C171 C 1.3105(13) 0.5166(11) 0.3488(9) 0.101 Uani 1 1 d . . . . .
H17A H 1.340498 0.542057 0.373206 0.121 Uiso 1 1 calc R . . . .
H17B H 1.283283 0.530112 0.341195 0.121 Uiso 1 1 calc R . . . .
C172 C 0.5271(13) 0.3843(11) 0.3352(9) 0.097 Uani 1 1 d . . . . .
H172 H 0.546036 0.376409 0.354514 0.117 Uiso 1 1 calc R . . . .
C173 C 0.8814(9) 0.5967(8) 0.3221(6) 0.056 Uani 1 1 d . . . . .
H17C H 0.839137 0.580872 0.314812 0.067 Uiso 1 1 calc R . . . .
H17D H 0.895485 0.631657 0.340504 0.067 Uiso 1 1 calc R . . . .
C174 C 1.0124(16) 0.0870(13) -0.0415(11) 0.124 Uani 1 1 d . . . . .
H174 H 1.040645 0.082880 -0.055410 0.149 Uiso 1 1 calc R . . . .
C175 C 0.5755(11) 0.1148(10) -0.0470(7) 0.079 Uani 1 1 d . U . . .
H17E H 0.548397 0.106706 -0.032082 0.095 Uiso 1 1 calc R . . . .
H17F H 0.600547 0.097572 -0.044383 0.095 Uiso 1 1 calc R . . . .
C177 C 0.6525(17) 0.5299(14) 0.3723(11) 0.130 Uani 1 1 d . . . . .
H177 H 0.612763 0.514448 0.368849 0.156 Uiso 1 1 calc R . . . .
C178 C 0.5678(14) 0.1913(13) -0.1008(10) 0.128 Uani 1 1 d D . . . .
H17G H 0.545314 0.185367 -0.126971 0.154 Uiso 1 1 calc R . . . .
H17H H 0.591878 0.227592 -0.087148 0.154 Uiso 1 1 calc R . . . .
C181 C 0.5364(14) 0.0935(13) -0.0976(9) 0.102 Uani 1 1 d . . . . .
H181 H 0.513118 0.056549 -0.110109 0.123 Uiso 1 1 calc R . . . .
C182 C 0.6617(10) -0.0394(10) 0.0231(7) 0.074 Uani 1 1 d . . . . .
H18C H 0.659933 -0.014646 0.045934 0.089 Uiso 1 1 calc R . . . .
H18D H 0.638146 -0.073068 0.021635 0.089 Uiso 1 1 calc R . . . .
C183 C 1.3289(11) 0.2820(10) 0.3418(7) 0.077 Uani 1 1 d . . . . .
H18E H 1.363474 0.290262 0.362628 0.092 Uiso 1 1 calc R . . . .
H18F H 1.333141 0.312470 0.336829 0.092 Uiso 1 1 calc R . . . .
C184 C 0.9754(10) 0.1497(9) 0.3567(7) 0.069 Uani 1 1 d . . . . .
H18G H 0.934073 0.132654 0.342320 0.083 Uiso 1 1 calc R . . . .
H18H H 0.984954 0.184746 0.372922 0.083 Uiso 1 1 calc R . . . .
C185 C 0.8054(12) 0.3169(11) -0.1614(8) 0.094 Uani 1 1 d . . . . .
H18I H 0.823602 0.293667 -0.168017 0.112 Uiso 1 1 calc R . . . .
H18J H 0.831737 0.350172 -0.159197 0.112 Uiso 1 1 calc R . . . .
C186 C 0.7308(11) 0.3971(9) 0.0589(8) 0.076 Uani 1 1 d . . . . .
H186 H 0.742375 0.392656 0.082277 0.091 Uiso 1 1 calc R . . . .
C187 C 0.6733(13) 0.1528(11) 0.4888(9) 0.097 Uani 1 1 d . . . . .
H18K H 0.649631 0.137049 0.503206 0.117 Uiso 1 1 calc R . . . .
H18L H 0.693233 0.132104 0.478813 0.117 Uiso 1 1 calc R . . . .
C188 C 0.9621(14) 0.2333(13) -0.1464(9) 0.111 Uani 1 1 d . U . . .
H18M H 0.970638 0.269120 -0.134386 0.134 Uiso 1 1 calc R . . . .
H18N H 0.922125 0.215159 -0.163673 0.134 Uiso 1 1 calc R . . . .
C189 C 1.0535(12) 0.2406(11) 0.5136(8) 0.095 Uani 1 1 d . . . . .
H18O H 1.066129 0.217091 0.521138 0.114 Uiso 1 1 calc R . . . .
H18P H 1.076349 0.253180 0.497550 0.114 Uiso 1 1 calc R . . . .
C190 C 0.7174(15) 0.2369(13) -0.1964(10) 0.122 Uani 1 1 d . U . . .
H19C H 0.683938 0.214001 -0.219675 0.146 Uiso 1 1 calc R . . . .
H19D H 0.747008 0.223974 -0.196246 0.146 Uiso 1 1 calc R . . . .
C191 C 1.0622(14) 0.2848(12) 0.5505(9) 0.103 Uani 1 1 d . . . . .
H191 H 1.103227 0.301564 0.566625 0.123 Uiso 1 1 calc R . . . .
C192 C 1.3079(13) 0.1854(11) 0.3065(9) 0.097 Uani 1 1 d . . . . .
H19E H 1.295448 0.158456 0.280485 0.117 Uiso 1 1 calc R . . . .
H19F H 1.341472 0.185558 0.323177 0.117 Uiso 1 1 calc R . . . .
C195 C 1.2634(12) 0.2135(10) 0.3623(8) 0.087 Uani 1 1 d . . . . .
H19G H 1.295958 0.218168 0.383023 0.104 Uiso 1 1 calc R . . . .
H19H H 1.228192 0.202262 0.369948 0.104 Uiso 1 1 calc R . . . .
C196 C 0.6050(15) 0.1648(14) -0.1049(11) 0.132 Uani 1 1 d D . . . .
H196 H 0.628460 0.172822 -0.122312 0.158 Uiso 1 1 calc R . . . .
C197 C 1.0105(9) 0.1476(8) 0.3287(6) 0.059 Uani 1 1 d . . . . .
C200 C 0.6588(15) 0.2421(14) 0.4952(10) 0.119 Uani 1 1 d . . . . .
H200 H 0.639759 0.264387 0.504403 0.143 Uiso 1 1 calc R . . . .
F3 F 1.2010(11) 0.1496(8) -0.0511(6) 0.196 Uani 0.78 1 d D U P . .
C4 C 1.2268(10) 0.5583(9) 0.2316(6) 0.066 Uani 1 1 d . . . . .
H4A H 1.242403 0.533110 0.224964 0.079 Uiso 1 1 calc R . . . .
H4B H 1.256250 0.591230 0.235468 0.079 Uiso 1 1 calc R . . . .
C1HA C 0.9035(11) 0.5942(10) 0.1065(7) 0.076 Uani 1 1 d . . . . .
H1HA H 0.880587 0.568009 0.080295 0.091 Uiso 1 1 calc R . . . .
H1HB H 0.900077 0.625363 0.107539 0.091 Uiso 1 1 calc R . . . .
C9JA C 1.1277(9) 0.4840(7) 0.1893(6) 0.049 Uani 1 1 d . . . . .
H9JA H 1.093577 0.469093 0.166213 0.059 Uiso 1 1 calc R . . . .
H9JB H 1.149162 0.463129 0.186011 0.059 Uiso 1 1 calc R . . . .
C3MA C 0.5144(11) 0.0871(9) 0.0877(7) 0.069 Uani 1 1 d . . . . .
H3MA H 0.475777 0.086833 0.080352 0.083 Uiso 1 1 calc R . . . .
C3KA C 0.4602(8) 0.1707(8) 0.1911(6) 0.052 Uani 1 1 d . . . . .
H3KA H 0.451874 0.134613 0.178698 0.062 Uiso 1 1 calc R . . . .
C9GA C 1.0046(12) 0.6415(11) 0.1541(8) 0.089 Uani 1 1 d . . . . .
H9GA H 1.007028 0.674917 0.156530 0.107 Uiso 1 1 calc R . . . .
H9GB H 1.043558 0.642847 0.158172 0.107 Uiso 1 1 calc R . . . .
C2JA C 1.0063(13) 0.2260(12) -0.1720(10) 0.126 Uani 1 1 d D U . . .
H2JA H 1.002549 0.239870 -0.192585 0.151 Uiso 1 1 calc R . . . .
C2MA C 0.5217(9) 0.0466(8) 0.0529(6) 0.058 Uani 1 1 d . . . . .
H2MA H 0.492722 0.012663 0.047109 0.069 Uiso 1 1 calc R . . . .
H2MB H 0.516084 0.053825 0.029088 0.069 Uiso 1 1 calc R . . . .
C5KA C 0.7129(12) 0.0519(11) 0.3630(8) 0.092 Uani 1 1 d . . . . .
H5KA H 0.708117 0.082863 0.374583 0.110 Uiso 1 1 calc R . . . .
H5KB H 0.709085 0.045321 0.335145 0.110 Uiso 1 1 calc R . . . .
F17 F 1.1755(10) 0.1035(7) -0.1372(6) 0.224 Uani 0.78 1 d D U P . .
C4IA C 0.6640(11) 0.0089(9) -0.1558(8) 0.077 Uani 1 1 d . . . . .
H4IA H 0.666969 0.005679 -0.130281 0.092 Uiso 1 1 calc R . . . .
H4IB H 0.634741 0.021588 -0.160374 0.092 Uiso 1 1 calc R . . . .
C7HA C 0.4103(14) 0.2821(12) 0.0221(9) 0.105 Uani 1 1 d . . . . .
H7HA H 0.430654 0.315545 0.021776 0.126 Uiso 1 1 calc R . . . .
H7HB H 0.368904 0.271436 0.010749 0.126 Uiso 1 1 calc R . . . .
C4LA C 1.0229(12) 0.2665(11) 0.5763(9) 0.097 Uani 1 1 d . . . . .
H4LA H 1.033576 0.243484 0.586071 0.116 Uiso 1 1 calc R . . . .
H4LB H 1.027188 0.295341 0.598790 0.116 Uiso 1 1 calc R . . . .
F21 F 0.5621(8) 0.2773(8) 0.3519(6) 0.169 Uani 0.77 1 d D U P . .
C5IA C 0.6438(14) -0.0410(12) -0.1860(9) 0.104 Uani 1 1 d . . . . .
H5IA H 0.605133 -0.064146 -0.187315 0.125 Uiso 1 1 calc R . . . .
C6KA C 0.7915(16) 0.0138(14) 0.3693(11) 0.134 Uani 1 1 d . U . . .
H6KA H 0.831557 0.023543 0.383886 0.161 Uiso 1 1 calc R . . . .
H6KB H 0.789485 0.007295 0.341695 0.161 Uiso 1 1 calc R . . . .
C2IA C 0.6446(12) 0.1742(11) -0.0613(8) 0.086 Uani 1 1 d . U . . .
H2IA H 0.661176 0.149478 -0.064753 0.103 Uiso 1 1 calc R . . . .
H2IB H 0.676655 0.207830 -0.050474 0.103 Uiso 1 1 calc R . . . .
C0MA C 1.1998(12) 0.4291(11) 0.4751(9) 0.091 Uani 1 1 d . . . . .
H0MA H 1.214756 0.463967 0.494736 0.109 Uiso 1 1 calc R . . . .
C6HA C 0.4222(14) 0.2864(13) 0.0646(10) 0.112 Uani 1 1 d . . . . .
H6HA H 0.406927 0.308280 0.080372 0.134 Uiso 1 1 calc R . . . .
C4MA C 0.7207(12) -0.0329(11) 0.0289(9) 0.091 Uani 1 1 d . . . . .
H4MA H 0.735240 -0.039822 0.051887 0.110 Uiso 1 1 calc R . . . .
C2HA C 0.6927(16) 0.4193(14) 0.0501(11) 0.130 Uani 1 1 d . . . . .
H2HA H 0.680031 0.429456 0.073567 0.156 Uiso 1 1 calc R . . . .
C2KA C 0.4695(13) 0.3635(11) 0.3256(8) 0.092 Uani 1 1 d . . . . .
H2KA H 0.447636 0.339979 0.334654 0.110 Uiso 1 1 calc R . . . .
C0HA C 0.9656(12) 0.6026(11) 0.1141(8) 0.090 Uani 1 1 d . . . . .
H0HA H 0.979966 0.613797 0.094004 0.108 Uiso 1 1 calc R . . . .
C1LA C 0.6881(15) -0.0352(13) 0.3506(10) 0.123 Uani 1 1 d . U . . .
H1LA H 0.690600 -0.035286 0.324728 0.148 Uiso 1 1 calc R . . . .
H1LB H 0.656729 -0.067700 0.345530 0.148 Uiso 1 1 calc R . . . .
C1KA C 0.4476(14) 0.3814(12) 0.3011(9) 0.103 Uani 1 1 d . . . . .
H1KA H 0.407207 0.369611 0.293323 0.124 Uiso 1 1 calc R . . . .
C4KA C 0.7759(12) 0.0588(11) 0.3854(8) 0.087 Uani 1 1 d . . . . .
C3HA C 0.6390(15) 0.3918(13) 0.0146(10) 0.120 Uani 1 1 d . . . . .
H3HA H 0.621582 0.414778 0.011860 0.144 Uiso 1 1 calc R . . . .
H3HB H 0.610681 0.363514 0.017964 0.144 Uiso 1 1 calc R . . . .
C38 C 1.2015(12) 0.3920(10) 0.4946(8) 0.085 Uani 1 1 d . . . . .
H38A H 1.174136 0.389545 0.509775 0.101 Uiso 1 1 calc R . . . .
H38B H 1.240184 0.405481 0.512985 0.101 Uiso 1 1 calc R . . . .
C4HA C 0.6574(12) 0.3707(11) -0.0251(8) 0.088 Uani 1 1 d . . . . .
H4HA H 0.623988 0.347424 -0.048835 0.105 Uiso 1 1 calc R . . . .
C7KA C 0.6648(15) 0.0058(12) 0.3670(8) 0.110 Uani 1 1 d D . . . .
H7KA H 0.624917 -0.003070 0.351807 0.132 Uiso 1 1 calc R . . . .
C5HA C 0.4942(12) 0.3112(12) 0.0786(9) 0.100 Uani 1 1 d . . . . .
H5HA H 0.508516 0.343811 0.075927 0.119 Uiso 1 1 calc R . . . .
H5HB H 0.508133 0.317649 0.106551 0.119 Uiso 1 1 calc R . . . .
C9FA C 0.9270(11) 0.5154(10) 0.4221(7) 0.077 Uani 1 1 d . . . . .
H9FA H 0.950330 0.514928 0.404070 0.092 Uiso 1 1 calc R . . . .
H9FB H 0.928901 0.549477 0.432459 0.092 Uiso 1 1 calc R . . . .
C7LA C 1.2140(11) 0.3692(10) 0.4139(8) 0.078 Uani 1 1 d . . . . .
H7LA H 1.238154 0.368514 0.396042 0.094 Uiso 1 1 calc R . . . .
C0JA C 1.071(2) 0.2275(17) -0.1179(12) 0.159 Uani 1 1 d D . . . .
H0JA H 1.112164 0.244370 -0.101523 0.191 Uiso 1 1 calc R . . . .
C1JA C 1.0657(13) 0.2505(13) -0.1467(10) 0.132 Uani 1 1 d D U . . .
H1JA H 1.076827 0.286624 -0.133066 0.159 Uiso 1 1 calc R . . . .
H1JB H 1.091496 0.246712 -0.162579 0.159 Uiso 1 1 calc R . . . .
C6FA C 1.2574(13) 0.1776(12) 0.3255(9) 0.095 Uani 1 1 d . . . . .
H6FA H 1.249021 0.145360 0.329164 0.114 Uiso 1 1 calc R . . . .
C1MA C 1.2327(13) 0.4261(11) 0.4432(9) 0.102 Uani 1 1 d . . . . .
H1MA H 1.274324 0.441715 0.456575 0.122 Uiso 1 1 calc R . . . .
H1MB H 1.224831 0.445289 0.427942 0.122 Uiso 1 1 calc R . . . .
C9LA C 1.1866(12) 0.3380(11) 0.4648(9) 0.095 Uani 1 1 d . . . . .
H9LA H 1.192198 0.316379 0.478811 0.114 Uiso 1 1 calc R . . . .
C7FA C 1.2140(14) 0.1273(12) 0.1328(10) 0.111 Uani 1 1 d . . . . .
H7FA H 1.232016 0.105787 0.120862 0.134 Uiso 1 1 calc R . . . .
H7FB H 1.204262 0.119155 0.154941 0.134 Uiso 1 1 calc R . . . .
C0IA C 0.6970(15) 0.3282(14) -0.1486(11) 0.124 Uani 1 1 d . . . . .
H0IA H 0.673905 0.347572 -0.141845 0.149 Uiso 1 1 calc R . . . .
C9MA C 0.6117(15) 0.1914(13) 0.4659(10) 0.120 Uani 1 1 d . . . . .
H9MA H 0.582165 0.178853 0.478155 0.144 Uiso 1 1 calc R . . . .
H9MB H 0.593183 0.195838 0.442985 0.144 Uiso 1 1 calc R . . . .
C0GA C 0.7719(15) 0.5731(12) 0.3791(9) 0.106 Uani 1 1 d . . . . .
H0GA H 0.811587 0.585372 0.381888 0.127 Uiso 1 1 calc R . . . .
C9IA C 0.7587(16) -0.0167(13) -0.1683(9) 0.125 Uani 1 1 d D . . . .
H9IA H 0.790568 -0.026063 -0.160599 0.149 Uiso 1 1 calc R . . . .
C5MA C 0.9579(13) 0.0263(12) 0.0992(9) 0.099 Uani 1 1 d . . . . .
H5MA H 0.946267 -0.009015 0.082528 0.119 Uiso 1 1 calc R . . . .
H5MB H 0.985371 0.047333 0.089523 0.119 Uiso 1 1 calc R . . . .
C6IA C 0.6498(17) -0.0447(15) -0.2292(11) 0.146 Uani 1 1 d . . . . .
H6IA H 0.649823 -0.077151 -0.243462 0.175 Uiso 1 1 calc R . . . .
H6IB H 0.617195 -0.041954 -0.244402 0.175 Uiso 1 1 calc R . . . .
C8MA C 0.6341(16) 0.1559(15) 0.4537(11) 0.129 Uani 1 1 d . . . . .
H8MA H 0.602876 0.122222 0.436562 0.154 Uiso 1 1 calc R . . . .
C9HA C 0.4044(16) 0.2371(14) 0.0677(11) 0.127 Uani 1 1 d . . . . .
H9HA H 0.417883 0.242797 0.095548 0.152 Uiso 1 1 calc R . . . .
H9HB H 0.362080 0.220832 0.059464 0.152 Uiso 1 1 calc R . . . .
C5LA C 1.0782(15) 0.0927(13) 0.3536(10) 0.124 Uani 1 1 d . . . . .
H5LA H 1.098379 0.091168 0.333714 0.149 Uiso 1 1 calc R . . . .
H5LB H 1.090153 0.077015 0.370748 0.149 Uiso 1 1 calc R . . . .
C8JA C 1.0838(11) 0.4773(10) 0.0096(8) 0.080 Uani 1 1 d . . . . .
H8JA H 1.118589 0.505636 0.011902 0.096 Uiso 1 1 calc R . . . .
H8JB H 1.053466 0.470242 -0.013718 0.096 Uiso 1 1 calc R . . . .
C3IA C 0.5279(16) 0.1749(16) -0.0788(11) 0.145 Uani 1 1 d D . . . .
H3IA H 0.499999 0.190197 -0.079001 0.174 Uiso 1 1 calc R . . . .
C4GA C 0.7157(16) 0.5697(14) 0.2344(11) 0.124 Uani 1 1 d . . . . .
H4GA H 0.736247 0.598784 0.259948 0.148 Uiso 1 1 calc R . . . .
C1GA C 0.7487(14) 0.6066(13) 0.3966(9) 0.102 Uani 1 1 d . . . . .
H1GA H 0.771729 0.641537 0.407611 0.123 Uiso 1 1 calc R . . . .
C7JA C 1.1392(13) 0.4362(12) 0.0387(8) 0.096 Uani 1 1 d . . . . .
H7JA H 1.177583 0.461004 0.042022 0.115 Uiso 1 1 calc R . . . .
H7JB H 1.141114 0.403895 0.035431 0.115 Uiso 1 1 calc R . . . .
C7MA C 0.6734(14) 0.1786(12) 0.4300(9) 0.110 Uani 1 1 d . . . . .
H7MA H 0.689393 0.155186 0.418354 0.132 Uiso 1 1 calc R . . . .
H7MB H 0.649517 0.181798 0.408506 0.132 Uiso 1 1 calc R . . . .
C0KA C 0.4768(16) 0.4152(14) 0.2856(11) 0.131 Uani 1 1 d . . . . .
H0KA H 0.457344 0.426000 0.269015 0.157 Uiso 1 1 calc R . . . .
C2GA C 0.6896(16) 0.5874(15) 0.3978(11) 0.134 Uani 1 1 d . . . . .
H2GA H 0.674833 0.607931 0.412587 0.161 Uiso 1 1 calc R . . . .
C8HA C 0.4241(17) 0.2019(15) 0.0454(11) 0.136 Uani 1 1 d . . . . .
H8HA H 0.407434 0.168757 0.047550 0.163 Uiso 1 1 calc R . . . .
C6JA C 0.9485(14) 0.1596(12) -0.1306(9) 0.104 Uani 1 1 d . U . . .
H6JA H 0.917847 0.135237 -0.127190 0.124 Uiso 1 1 calc R . . . .
C3LA C 0.9499(13) 0.1957(11) 0.5120(9) 0.099 Uani 1 1 d . . . . .
H3LA H 0.956141 0.168880 0.518491 0.119 Uiso 1 1 calc R . . . .
H3LB H 0.909585 0.182122 0.496108 0.119 Uiso 1 1 calc R . . . .
C8IA C 0.6965(13) -0.0579(13) -0.1695(10) 0.113 Uani 1 1 d . . . . .
H8IA H 0.697702 -0.057864 -0.143136 0.136 Uiso 1 1 calc R . . . .
H8IB H 0.688567 -0.091936 -0.187136 0.136 Uiso 1 1 calc R . . . .
C5JA C 1.052(2) 0.1727(19) -0.1281(15) 0.204 Uani 1 1 d . . . . .
H5JA H 1.045789 0.163851 -0.105516 0.245 Uiso 1 1 calc R . . . .
H5JB H 1.079907 0.161196 -0.137275 0.245 Uiso 1 1 calc R . . . .
C8FA C 1.2998(14) 0.5309(14) 0.1570(11) 0.119 Uani 1 1 d . . . . .
H8FA H 1.305782 0.558779 0.179112 0.143 Uiso 1 1 calc R . . . .
C1IA C 0.7088(17) 0.3258(15) -0.1842(11) 0.136 Uani 1 1 d . . . . .
H1IA H 0.729958 0.360247 -0.182310 0.164 Uiso 1 1 calc R . . . .
H1IB H 0.672091 0.310630 -0.205183 0.164 Uiso 1 1 calc R . . . .
C8GA C 0.7482(17) 0.5767(15) 0.2104(11) 0.134 Uani 1 1 d . . . . .
H8GA H 0.784577 0.603988 0.218920 0.160 Uiso 1 1 calc R . . . .
C81 C 0.7529(15) -0.0136(14) -0.2072(9) 0.132 Uani 1 1 d D . . . .
H81A H 0.790011 0.010996 -0.206047 0.158 Uiso 1 1 calc R . . . .
H81B H 0.746499 -0.046484 -0.226076 0.158 Uiso 1 1 calc R . . . .
C4JA C 0.9939(18) 0.1497(16) -0.1617(12) 0.150 Uani 1 1 d D U . . .
H4JA H 0.981815 0.113065 -0.175739 0.180 Uiso 1 1 calc R . . . .
C3GA C 0.7152(12) 0.4853(11) 0.1750(8) 0.091 Uani 1 1 d . . . . .
H3GA H 0.695419 0.456622 0.149656 0.109 Uiso 1 1 calc R . . . .
H3GB H 0.753762 0.487215 0.184828 0.109 Uiso 1 1 calc R . . . .
C6LA C 0.9918(11) 0.1210(10) 0.3841(8) 0.076 Uani 1 1 d . . . . .
H6LA H 0.968098 0.120410 0.402271 0.091 Uiso 1 1 calc R . . . .
C6MA C 0.7510(15) 0.2156(13) 0.4876(10) 0.117 Uani 1 1 d . . . . .
H6MA H 0.757485 0.185863 0.474938 0.140 Uiso 1 1 calc R . . . .
H6MB H 0.788792 0.243629 0.502985 0.140 Uiso 1 1 calc R . . . .
C7GA C 0.7220(15) 0.5371(13) 0.1681(10) 0.117 Uani 1 1 d . . . . .
H7GA H 0.745021 0.544512 0.150372 0.140 Uiso 1 1 calc R . . . .
C92 C 1.0142(16) 0.0674(15) 0.3348(11) 0.126 Uani 1 1 d . . . . .
H92 H 1.003855 0.031491 0.319456 0.151 Uiso 1 1 calc R . . . .
C7IA C 0.7081(15) -0.0002(14) -0.2233(11) 0.131 Uani 1 1 d D . . . .
H7IA H 0.710522 0.002464 -0.248804 0.158 Uiso 1 1 calc R . . . .
C8LA C 1.2182(13) 0.3377(11) 0.4353(8) 0.094 Uani 1 1 d . . . . .
H8LA H 1.259045 0.348612 0.448708 0.112 Uiso 1 1 calc R . . . .
H8LB H 1.203554 0.302907 0.416343 0.112 Uiso 1 1 calc R . . . .
C3JA C 0.9761(17) 0.1711(12) -0.1894(11) 0.145 Uani 1 1 d D U . . .
C8KA C 0.6715(15) 0.0101(15) 0.4079(9) 0.133 Uani 1 1 d D . . . .
H8KA H 0.665866 0.039647 0.422206 0.160 Uiso 1 1 calc R . . . .
H8KB H 0.640855 -0.019706 0.407859 0.160 Uiso 1 1 calc R . . . .
C9KA C 0.7270(15) 0.0146(16) 0.4293(12) 0.164 Uani 1 1 d D . . . .
H9KA H 0.727871 0.018344 0.456660 0.197 Uiso 1 1 calc R . . . .
F111 F 0.4739(10) 0.3032(7) 0.3813(8) 0.168 Uani 0.77 1 d D U P . .
F113 F 1.2936(10) 0.1408(9) -0.0850(7) 0.229 Uani 0.78 1 d D U P . .
C6GA C 0.6543(15) 0.5295(15) 0.1526(11) 0.133 Uani 1 1 d . . . . .
H6GA H 0.653900 0.558578 0.146842 0.160 Uiso 1 1 calc R . . . .
H6GB H 0.632994 0.499160 0.128482 0.160 Uiso 1 1 calc R . . . .
C121 C 0.7785(14) 0.0667(13) 0.4296(10) 0.116 Uani 1 1 d . . . . .
H12K H 0.771842 0.096380 0.442001 0.139 Uiso 1 1 calc R . . . .
H12L H 0.816605 0.071923 0.444392 0.139 Uiso 1 1 calc R . . . .
C0LA C 0.746(2) -0.0248(17) 0.4121(12) 0.183 Uani 1 1 d D U . . .
H0LA H 0.783859 -0.015187 0.429761 0.220 Uiso 1 1 calc R . . . .
H0LB H 0.719469 -0.055787 0.413458 0.220 Uiso 1 1 calc R . . . .
F124 F 0.5295(10) 0.1958(7) 0.3809(7) 0.160 Uani 0.77 1 d D U P . .
F125 F 0.4438(8) 0.2216(8) 0.4118(6) 0.177 Uani 0.77 1 d D U P . .
C5GA C 0.6557(15) 0.5670(14) 0.2202(10) 0.126 Uani 1 1 d . . . . .
H5GA H 0.634501 0.561877 0.239004 0.151 Uiso 1 1 calc R . . . .
H5GB H 0.658279 0.598246 0.217029 0.151 Uiso 1 1 calc R . . . .
C2LA C 0.750(2) -0.038(2) 0.3722(13) 0.207 Uani 1 1 d D U . . .
H2LA H 0.756013 -0.069279 0.360457 0.248 Uiso 1 1 calc R . . . .
F151 F 1.2951(9) 0.2425(6) -0.0497(6) 0.229 Uani 0.78 1 d D U P . .
F163 F 0.5601(8) 0.3038(7) 0.4337(5) 0.163 Uani 0.77 1 d D U P . .
C1NA C 0.9456(16) 0.0654(14) -0.0702(11) 0.127 Uani 1 1 d . . . . .
H1NA H 0.937341 0.056027 -0.097508 0.152 Uiso 1 1 calc R . . . .
C2NA C 0.9047(14) 0.0617(11) -0.0535(9) 0.094 Uani 1 1 d . . . . .
H2NA H 0.865813 0.043442 -0.073063 0.113 Uiso 1 1 calc R . . . .
C0NA C 0.9250(14) 0.1297(12) -0.0307(9) 0.109 Uani 1 1 d . . . . .
H0NA H 0.929853 0.145136 -0.050116 0.131 Uiso 1 1 calc R . . . .
H0NB H 0.895187 0.135772 -0.019812 0.131 Uiso 1 1 calc R . . . .
Sb0A Sb 1.4034(3) 0.6098(3) 0.4798(2) 0.188 Uani 0.45 1 d D . P . .
F138 F 0.4500(8) 0.1963(7) 0.3325(5) 0.162 Uani 0.77 1 d D U P . .
F6 F 1.1750(10) 0.2031(9) -0.0992(7) 0.226 Uani 0.78 1 d D U P . .
F54 F 1.2672(12) 0.1943(9) -0.1344(6) 0.232 Uani 0.78 1 d D U P . .
F4 F 1.3283(11) 0.5515(14) 0.4649(11) 0.231 Uani 0.45 1 d D U P . .
F11 F 1.3522(15) 0.6392(16) 0.4996(12) 0.230 Uani 0.45 1 d D U P . .
F23 F 1.4454(16) 0.5683(13) 0.4560(11) 0.233 Uani 0.45 1 d D U P . .
F57 F 1.3810(17) 0.6186(15) 0.4260(7) 0.232 Uani 0.45 1 d D U P . .
F145 F 1.4728(12) 0.6755(9) 0.5013(10) 0.231 Uani 0.45 1 d D U P . .
F187 F 1.4309(17) 0.6017(15) 0.5337(8) 0.231 Uani 0.45 1 d D U P . .

loop_
_atom_site_aniso_label
_atom_site_aniso_U_11
_atom_site_aniso_U_22
_atom_site_aniso_U_33
_atom_site_aniso_U_23
_atom_site_aniso_U_13
_atom_site_aniso_U_12
Pt1 0.025 0.030 0.029 0.008 0.005 0.006
Pt2 0.022 0.032 0.028 0.008 0.005 0.005
Ag3 0.031 0.032 0.040 0.009 0.007 0.005
Ag4 0.029 0.040 0.037 0.010 0.008 0.013
Ag5 0.029 0.040 0.030 0.012 0.006 0.006
Ag6 0.025 0.036 0.040 0.011 0.005 0.005
Ag7 0.033 0.036 0.041 0.014 0.010 0.012
Ag8 0.025 0.045 0.034 0.011 0.004 0.006
Ag9 0.023 0.040 0.036 0.008 0.002 0.006
Ag10 0.032 0.043 0.041 0.014 0.014 0.013
Ag11 0.031 0.038 0.035 0.013 0.006 0.009
Ag12 0.037 0.043 0.033 0.009 0.011 0.013
Ag13 0.032 0.041 0.033 0.011 0.009 0.010
Ag14 0.030 0.036 0.039 0.009 0.005 0.005
Ag15 0.035 0.048 0.036 0.010 0.008 0.015
Ag16 0.030 0.045 0.041 0.016 0.013 0.010
Ag17 0.033 0.046 0.041 0.017 0.007 0.016
Ag18 0.032 0.030 0.039 0.006 0.005 0.005
Ag19 0.032 0.044 0.034 0.013 0.007 0.008
Ag20 0.036 0.043 0.032 0.011 0.003 0.010
Ag21 0.036 0.032 0.040 0.005 0.000 0.008
Ag22 0.025 0.044 0.038 0.012 0.008 0.008
Ag23 0.035 0.044 0.037 0.017 0.010 0.008
Ag24 0.034 0.063 0.041 0.020 0.007 0.007
Ag25 0.044 0.044 0.045 0.011 0.004 0.015
Ag26 0.035 0.052 0.047 0.012 0.005 0.008
Ag27 0.036 0.060 0.056 0.019 0.013 0.018
Ag28 0.066 0.062 0.042 0.022 0.022 0.034
Ag29 0.042 0.047 0.071 0.016 -0.002 0.012
Ag30 0.051 0.057 0.039 0.010 0.008 0.011
Ag31 0.044 0.055 0.049 0.010 0.003 0.020
Ag32 0.039 0.065 0.051 0.024 0.017 0.015
Ag33 0.050 0.067 0.053 0.020 0.020 0.028
Ag34 0.036 0.059 0.066 0.023 0.010 0.013
Ag35 0.044 0.061 0.059 0.008 0.014 0.022
Ag36 0.045 0.063 0.059 0.024 0.009 0.016
Ag37 0.053 0.064 0.047 0.020 0.014 0.010
Ag38 0.037 0.102 0.059 0.030 0.010 0.017
Ag39 0.056 0.061 0.057 0.012 -0.005 -0.004
Ag40 0.062 0.065 0.046 0.013 0.011 0.018
Ag41 0.046 0.071 0.064 0.028 0.009 0.017
Ag42 0.074 0.047 0.058 0.018 0.001 0.018
Ag43 0.057 0.082 0.067 0.042 0.019 0.023
Ag44 0.051 0.073 0.065 0.008 0.000 0.022
Ag45 0.053 0.069 0.061 0.025 0.014 0.010
Ag46 0.070 0.058 0.054 0.018 0.009 0.010
Ag47 0.070 0.052 0.060 0.028 0.013 0.012
Ag48 0.057 0.085 0.079 0.041 0.020 0.038
Ag49 0.059 0.068 0.065 0.009 -0.006 0.029
Ag50 0.063 0.067 0.059 0.022 0.013 0.018
Ag51 0.080 0.083 0.049 0.020 0.009 0.033
Ag52 0.048 0.058 0.097 0.017 -0.007 0.015
Ag53 0.062 0.089 0.055 0.020 0.015 0.004
Cl54 0.033 0.052 0.045 0.014 0.012 0.018
S55 0.041 0.054 0.046 0.021 0.014 0.022
Cl3 0.062 0.040 0.031 0.005 0.008 0.008
S4 0.043 0.041 0.042 0.009 0.007 0.013
S5 0.039 0.032 0.040 0.011 0.009 0.004
S7 0.033 0.036 0.058 0.014 0.015 0.013
S8 0.040 0.043 0.028 0.007 0.009 0.008
Cl10 0.033 0.051 0.048 0.019 0.011 0.011
S11 0.034 0.049 0.043 0.007 0.007 0.017
S12 0.045 0.062 0.038 0.019 0.010 0.014
S13 0.041 0.037 0.044 0.011 0.009 0.009
S14 0.021 0.046 0.035 0.008 0.001 0.002
S15 0.048 0.053 0.045 0.025 0.014 0.024
Cl16 0.052 0.040 0.037 0.004 0.019 0.005
Cl18 0.047 0.044 0.053 0.008 0.004 0.007
S19 0.041 0.053 0.048 0.018 0.016 0.011
S20 0.044 0.041 0.041 0.007 0.004 0.008
Cl4B 0.036 0.046 0.055 0.009 0.021 0.017
S6AA 0.031 0.037 0.042 0.013 0.002 -0.003
S5AA 0.051 0.036 0.036 0.011 0.012 0.013
S6 0.036 0.071 0.042 0.023 0.007 0.010
S1AA 0.038 0.065 0.056 0.026 0.006 0.016
S7AA 0.056 0.064 0.045 0.024 0.017 0.033
S9 0.057 0.054 0.053 0.013 0.006 0.007
P3AA 0.050 0.073 0.061 0.023 0.020 0.022
S1BA 0.074 0.059 0.047 0.015 0.011 0.008
S4AA 0.051 0.052 0.048 0.015 0.005 0.012
P2BA 0.047 0.067 0.050 0.026 0.023 0.024
S8AA 0.056 0.049 0.069 0.021 0.018 0.012
S3BA 0.048 0.068 0.068 0.022 0.016 0.013
S2AA 0.039 0.065 0.080 0.022 0.016 0.015
Cl17 0.035 0.063 0.109 0.039 0.041 0.024
S9AA 0.066 0.063 0.055 0.019 0.007 0.015
S0AA 0.037 0.076 0.059 0.025 0.011 0.009
S0BA 0.065 0.057 0.070 0.024 0.006 0.014
S5BA 0.063 0.107 0.056 0.039 0.008 0.000
S6BA 0.059 0.099 0.058 0.031 0.014 0.007
C6 0.049 0.049 0.049 0.019 0.015 0.021
C7 0.041 0.041 0.041 0.016 0.013 0.017
C8 0.052 0.052 0.052 0.020 0.016 0.022
C9 0.046 0.046 0.046 0.018 0.014 0.020
C10 0.056 0.056 0.056 0.021 0.017 0.024
C11 0.049 0.049 0.049 0.019 0.015 0.021
C14 0.049 0.049 0.049 0.019 0.015 0.021
C15 0.047 0.047 0.047 0.018 0.014 0.020
C17 0.062 0.062 0.062 0.024 0.019 0.026
C18 0.045 0.045 0.045 0.017 0.014 0.019
C19 0.059 0.059 0.059 0.023 0.018 0.025
C20 0.057 0.057 0.057 0.022 0.017 0.024
C21 0.049 0.049 0.049 0.019 0.015 0.021
C22 0.054 0.054 0.054 0.021 0.017 0.023
C23 0.040 0.040 0.040 0.015 0.012 0.017
C24 0.049 0.049 0.049 0.019 0.015 0.021
C25 0.036 0.036 0.036 0.014 0.011 0.015
C26 0.042 0.042 0.042 0.016 0.013 0.018
C27 0.051 0.051 0.051 0.020 0.015 0.021
C29 0.050 0.050 0.050 0.019 0.015 0.021
C31 0.049 0.049 0.049 0.019 0.015 0.021
C32 0.050 0.050 0.050 0.019 0.015 0.021
C34 0.065 0.065 0.065 0.025 0.020 0.028
C35 0.064 0.064 0.064 0.025 0.020 0.027
C37 0.034 0.034 0.034 0.013 0.010 0.014
C39 0.044 0.044 0.044 0.017 0.013 0.018
C40 0.038 0.038 0.038 0.015 0.011 0.016
C41 0.051 0.051 0.051 0.020 0.016 0.022
C42 0.065 0.065 0.065 0.025 0.020 0.027
C43 0.061 0.061 0.061 0.023 0.019 0.026
C44 0.088 0.088 0.088 0.034 0.027 0.037
C45 0.056 0.056 0.056 0.021 0.017 0.024
C46 0.051 0.051 0.051 0.020 0.016 0.022
C47 0.069 0.069 0.069 0.027 0.021 0.029
C48 0.057 0.057 0.057 0.022 0.017 0.024
C49 0.070 0.070 0.070 0.027 0.021 0.030
C50 0.051 0.051 0.051 0.020 0.016 0.022
C52 0.062 0.062 0.062 0.024 0.019 0.026
C2CA 0.054 0.054 0.054 0.021 0.016 0.023
C54 0.066 0.066 0.066 0.026 0.020 0.028
C55 0.048 0.048 0.048 0.018 0.015 0.020
C56 0.065 0.065 0.065 0.025 0.020 0.028
C57 0.057 0.057 0.057 0.022 0.017 0.024
C60 0.046 0.046 0.046 0.018 0.014 0.020
C61 0.072 0.072 0.072 0.028 0.022 0.031
C63 0.057 0.057 0.057 0.022 0.017 0.024
C64 0.063 0.063 0.063 0.024 0.019 0.027
C65 0.051 0.051 0.051 0.020 0.015 0.021
C68 0.060 0.060 0.060 0.023 0.018 0.025
C69 0.055 0.055 0.055 0.021 0.017 0.023
C71 0.057 0.057 0.057 0.022 0.017 0.024
C72 0.040 0.040 0.040 0.015 0.012 0.017
C76 0.069 0.069 0.069 0.026 0.021 0.029
C79 0.055 0.055 0.055 0.021 0.017 0.023
C80 0.044 0.044 0.044 0.017 0.013 0.019
C3CA 0.048 0.048 0.048 0.019 0.015 0.020
C83 0.066 0.066 0.066 0.025 0.020 0.028
C84 0.066 0.066 0.066 0.025 0.020 0.028
C85 0.052 0.052 0.052 0.020 0.016 0.022
C90 0.052 0.052 0.052 0.020 0.016 0.022
C94 0.061 0.061 0.061 0.024 0.019 0.026
C97 0.055 0.055 0.055 0.021 0.017 0.023
C99 0.058 0.058 0.058 0.022 0.018 0.024
C100 0.059 0.059 0.059 0.023 0.018 0.025
Sb1 0.102 0.173 0.170 0.073 0.046 0.071
Sb2 0.161 0.181 0.158 -0.090 -0.070 0.117
C5 0.042 0.042 0.042 0.016 0.013 0.018
C6CA 0.041 0.041 0.041 0.016 0.012 0.017
C3AA 0.097 0.097 0.097 0.037 0.030 0.041
C9EA 0.048 0.048 0.048 0.018 0.015 0.020
C8CA 0.036 0.036 0.036 0.014 0.011 0.015
C9BA 0.063 0.063 0.063 0.024 0.019 0.027
C0AA 0.050 0.050 0.050 0.019 0.015 0.021
C12 0.064 0.064 0.064 0.025 0.019 0.027
C13 0.055 0.055 0.055 0.021 0.017 0.023
C1FA 0.054 0.054 0.054 0.021 0.016 0.023
C1CA 0.067 0.067 0.067 0.026 0.020 0.028
C16 0.056 0.056 0.056 0.022 0.017 0.024
C7CA 0.060 0.060 0.060 0.023 0.018 0.025
C2FA 0.065 0.065 0.065 0.025 0.020 0.027
C1AA 0.069 0.069 0.069 0.027 0.021 0.029
C6EA 0.063 0.063 0.063 0.024 0.019 0.027
C0FA 0.050 0.050 0.050 0.019 0.015 0.021
C4EA 0.071 0.071 0.071 0.027 0.022 0.030
C4CA 0.056 0.056 0.056 0.022 0.017 0.024
C6AA 0.067 0.067 0.067 0.026 0.020 0.028
C5DA 0.061 0.061 0.061 0.024 0.019 0.026
C9DA 0.077 0.077 0.077 0.030 0.023 0.033
C3EA 0.066 0.066 0.066 0.025 0.020 0.028
C28 0.067 0.067 0.067 0.026 0.020 0.028
C30 0.057 0.057 0.057 0.022 0.017 0.024
C5BA 0.065 0.065 0.065 0.025 0.020 0.027
C4DA 0.080 0.080 0.080 0.031 0.025 0.034
C33 0.077 0.077 0.077 0.030 0.024 0.033
C4BA 0.075 0.075 0.075 0.029 0.023 0.032
C36 0.068 0.068 0.068 0.026 0.021 0.029
C6BA 0.059 0.059 0.059 0.023 0.018 0.025
C8AA 0.073 0.073 0.073 0.028 0.022 0.031
C1EA 0.053 0.053 0.053 0.020 0.016 0.022
C2AA 0.072 0.072 0.072 0.028 0.022 0.030
C5AA 0.083 0.083 0.083 0.032 0.025 0.035
C7DA 0.061 0.061 0.061 0.023 0.018 0.026
C4AA 0.073 0.073 0.073 0.028 0.022 0.031
C3DA 0.076 0.076 0.076 0.029 0.023 0.032
C1BA 0.042 0.042 0.042 0.016 0.013 0.018
C2BA 0.053 0.053 0.053 0.021 0.016 0.023
C2EA 0.086 0.086 0.086 0.033 0.026 0.037
C5EA 0.057 0.057 0.057 0.022 0.017 0.024
C51 0.093 0.093 0.093 0.036 0.028 0.039
C3FA 0.056 0.056 0.056 0.021 0.017 0.024
C53 0.068 0.068 0.068 0.026 0.021 0.029
C7AA 0.088 0.088 0.088 0.034 0.027 0.037
C9CA 0.062 0.062 0.062 0.024 0.019 0.026
C58 0.081 0.081 0.081 0.031 0.025 0.034
C59 0.088 0.088 0.088 0.034 0.027 0.037
C2DA 0.081 0.081 0.081 0.031 0.025 0.034
C62 0.051 0.051 0.051 0.020 0.016 0.022
C8EA 0.062 0.062 0.062 0.024 0.019 0.026
C7EA 0.072 0.072 0.072 0.028 0.022 0.031
C7BA 0.061 0.061 0.061 0.023 0.019 0.026
C66 0.066 0.066 0.066 0.025 0.020 0.028
C67 0.062 0.062 0.062 0.024 0.019 0.026
C5FA 0.073 0.073 0.073 0.028 0.022 0.031
C6DA 0.065 0.065 0.065 0.025 0.020 0.028
C70 0.078 0.078 0.078 0.030 0.024 0.033
C4FA 0.075 0.075 0.075 0.029 0.023 0.032
C73 0.077 0.077 0.077 0.030 0.024 0.033
C74 0.059 0.059 0.059 0.023 0.018 0.025
C75 0.068 0.068 0.068 0.026 0.021 0.029
C5CA 0.096 0.096 0.096 0.037 0.029 0.041
C77 0.108 0.108 0.108 0.042 0.033 0.046
C78 0.091 0.091 0.091 0.035 0.028 0.039
C0EA 0.087 0.087 0.087 0.033 0.026 0.037
C0DA 0.068 0.068 0.068 0.026 0.021 0.029
C82 0.081 0.081 0.081 0.031 0.025 0.034
C0CA 0.077 0.077 0.077 0.030 0.024 0.033
C0BA 0.060 0.060 0.060 0.023 0.018 0.025
C1DA 0.072 0.072 0.072 0.028 0.022 0.031
C86 0.090 0.090 0.090 0.035 0.027 0.038
C87 0.070 0.070 0.070 0.027 0.021 0.030
C88 0.070 0.070 0.070 0.027 0.021 0.030
C89 0.099 0.099 0.099 0.038 0.030 0.042
C8BA 0.082 0.082 0.082 0.031 0.025 0.035
C91 0.076 0.076 0.076 0.029 0.023 0.032
C93 0.068 0.068 0.068 0.026 0.021 0.029
C9AA 0.060 0.060 0.060 0.023 0.018 0.025
C95 0.098 0.098 0.098 0.038 0.030 0.041
C96 0.066 0.066 0.066 0.025 0.020 0.028
C3BA 0.074 0.074 0.074 0.028 0.022 0.031
C98 0.062 0.062 0.062 0.024 0.019 0.026
C8DA 0.050 0.050 0.050 0.019 0.015 0.021
C101 0.071 0.071 0.071 0.027 0.022 0.030
C102 0.062 0.062 0.062 0.024 0.019 0.026
C103 0.080 0.080 0.080 0.031 0.024 0.034
C104 0.081 0.081 0.081 0.031 0.025 0.034
C105 0.063 0.063 0.063 0.024 0.019 0.026
C107 0.093 0.093 0.093 0.036 0.028 0.040
C108 0.094 0.094 0.094 0.036 0.029 0.040
C109 0.074 0.074 0.074 0.029 0.023 0.031
C110 0.091 0.091 0.091 0.035 0.028 0.038
C111 0.063 0.063 0.063 0.024 0.019 0.027
C112 0.065 0.065 0.065 0.025 0.020 0.028
C113 0.060 0.060 0.060 0.023 0.018 0.025
C114 0.079 0.079 0.079 0.030 0.024 0.033
C115 0.074 0.074 0.074 0.028 0.023 0.031
C116 0.087 0.087 0.087 0.034 0.027 0.037
C117 0.108 0.108 0.108 0.042 0.033 0.046
C118 0.077 0.077 0.077 0.030 0.024 0.033
C119 0.083 0.083 0.083 0.032 0.025 0.035
C120 0.058 0.058 0.058 0.022 0.018 0.024
C122 0.093 0.093 0.093 0.036 0.028 0.039
C123 0.116 0.116 0.116 0.045 0.035 0.049
C124 0.094 0.094 0.094 0.036 0.029 0.040
C125 0.084 0.084 0.084 0.033 0.026 0.036
C126 0.083 0.083 0.083 0.032 0.025 0.035
C127 0.088 0.088 0.088 0.034 0.027 0.037
C128 0.081 0.081 0.081 0.031 0.025 0.034
C129 0.066 0.066 0.066 0.025 0.020 0.028
C130 0.112 0.112 0.112 0.043 0.034 0.048
C131 0.073 0.073 0.073 0.028 0.022 0.031
C132 0.081 0.081 0.081 0.031 0.025 0.034
C133 0.073 0.073 0.073 0.028 0.022 0.031
C134 0.085 0.085 0.085 0.033 0.026 0.036
C135 0.086 0.086 0.086 0.033 0.026 0.036
C137 0.106 0.106 0.106 0.041 0.032 0.045
C138 0.075 0.075 0.075 0.029 0.023 0.032
C139 0.098 0.098 0.098 0.038 0.030 0.041
C140 0.093 0.093 0.093 0.036 0.028 0.039
C141 0.097 0.097 0.097 0.037 0.030 0.041
C142 0.094 0.094 0.094 0.036 0.029 0.040
C143 0.094 0.094 0.094 0.036 0.029 0.040
C144 0.094 0.094 0.094 0.036 0.029 0.040
C145 0.101 0.101 0.101 0.039 0.031 0.043
C146 0.124 0.124 0.124 0.048 0.038 0.053
C147 0.120 0.120 0.120 0.046 0.037 0.051
C148 0.105 0.105 0.105 0.040 0.032 0.044
C149 0.071 0.071 0.071 0.027 0.022 0.030
C150 0.071 0.071 0.071 0.027 0.022 0.030
C151 0.075 0.075 0.075 0.029 0.023 0.032
C153 0.085 0.085 0.085 0.033 0.026 0.036
C154 0.118 0.118 0.118 0.046 0.036 0.050
C155 0.075 0.075 0.075 0.029 0.023 0.032
C156 0.084 0.084 0.084 0.032 0.026 0.036
C158 0.074 0.074 0.074 0.029 0.023 0.031
C159 0.126 0.126 0.126 0.049 0.038 0.053
C160 0.079 0.079 0.079 0.031 0.024 0.034
C161 0.060 0.060 0.060 0.023 0.018 0.025
C163 0.064 0.064 0.064 0.025 0.020 0.027
C165 0.104 0.104 0.104 0.040 0.032 0.044
C166 0.090 0.090 0.090 0.035 0.028 0.038
C167 0.102 0.102 0.102 0.039 0.031 0.043
C169 0.090 0.090 0.090 0.035 0.027 0.038
C170 0.099 0.099 0.099 0.038 0.030 0.042
C171 0.101 0.101 0.101 0.039 0.031 0.043
C172 0.097 0.097 0.097 0.038 0.030 0.041
C173 0.056 0.056 0.056 0.022 0.017 0.024
C174 0.124 0.124 0.124 0.048 0.038 0.053
C175 0.079 0.079 0.079 0.030 0.024 0.033
C177 0.130 0.130 0.130 0.050 0.040 0.055
C178 0.128 0.128 0.128 0.049 0.039 0.054
C181 0.102 0.102 0.102 0.039 0.031 0.043
C182 0.074 0.074 0.074 0.029 0.023 0.031
C183 0.077 0.077 0.077 0.030 0.023 0.033
C184 0.069 0.069 0.069 0.027 0.021 0.029
C185 0.094 0.094 0.094 0.036 0.029 0.040
C186 0.076 0.076 0.076 0.029 0.023 0.032
C187 0.097 0.097 0.097 0.038 0.030 0.041
C188 0.111 0.111 0.111 0.043 0.034 0.047
C189 0.095 0.095 0.095 0.037 0.029 0.040
C190 0.122 0.122 0.122 0.047 0.037 0.052
C191 0.103 0.103 0.103 0.040 0.031 0.043
C192 0.097 0.097 0.097 0.038 0.030 0.041
C195 0.087 0.087 0.087 0.033 0.026 0.037
C196 0.132 0.132 0.132 0.051 0.040 0.056
C197 0.059 0.059 0.059 0.023 0.018 0.025
C200 0.119 0.119 0.119 0.046 0.036 0.050
F3 0.307 0.185 0.184 0.065 0.119 0.186
C4 0.066 0.066 0.066 0.025 0.020 0.028
C1HA 0.076 0.076 0.076 0.029 0.023 0.032
C9JA 0.049 0.049 0.049 0.019 0.015 0.021
C3MA 0.069 0.069 0.069 0.027 0.021 0.029
C3KA 0.052 0.052 0.052 0.020 0.016 0.022
C9GA 0.089 0.089 0.089 0.034 0.027 0.038
C2JA 0.126 0.126 0.126 0.048 0.038 0.053
C2MA 0.058 0.058 0.058 0.022 0.018 0.024
C5KA 0.092 0.092 0.092 0.035 0.028 0.039
F17 0.319 0.206 0.198 0.058 0.114 0.168
C4IA 0.077 0.077 0.077 0.030 0.023 0.032
C7HA 0.105 0.105 0.105 0.040 0.032 0.044
C4LA 0.097 0.097 0.097 0.037 0.030 0.041
F21 0.125 0.188 0.185 0.062 0.039 0.069
C5IA 0.104 0.104 0.104 0.040 0.032 0.044
C6KA 0.134 0.134 0.134 0.052 0.041 0.057
C2IA 0.086 0.086 0.086 0.033 0.026 0.036
C0MA 0.091 0.091 0.091 0.035 0.028 0.038
C6HA 0.112 0.112 0.112 0.043 0.034 0.047
C4MA 0.091 0.091 0.091 0.035 0.028 0.039
C2HA 0.130 0.130 0.130 0.050 0.040 0.055
C2KA 0.092 0.092 0.092 0.035 0.028 0.039
C0HA 0.090 0.090 0.090 0.035 0.027 0.038
C1LA 0.123 0.123 0.123 0.048 0.038 0.052
C1KA 0.103 0.103 0.103 0.040 0.032 0.044
C4KA 0.087 0.087 0.087 0.034 0.027 0.037
C3HA 0.120 0.120 0.120 0.046 0.036 0.051
C38 0.085 0.085 0.085 0.033 0.026 0.036
C4HA 0.088 0.088 0.088 0.034 0.027 0.037
C7KA 0.110 0.110 0.110 0.043 0.034 0.047
C5HA 0.100 0.100 0.100 0.038 0.030 0.042
C9FA 0.077 0.077 0.077 0.030 0.024 0.033
C7LA 0.078 0.078 0.078 0.030 0.024 0.033
C0JA 0.159 0.159 0.159 0.061 0.048 0.067
C1JA 0.132 0.132 0.132 0.051 0.040 0.056
C6FA 0.095 0.095 0.095 0.037 0.029 0.040
C1MA 0.102 0.102 0.102 0.039 0.031 0.043
C9LA 0.095 0.095 0.095 0.037 0.029 0.040
C7FA 0.111 0.111 0.111 0.043 0.034 0.047
C0IA 0.124 0.124 0.124 0.048 0.038 0.053
C9MA 0.120 0.120 0.120 0.046 0.037 0.051
C0GA 0.106 0.106 0.106 0.041 0.032 0.045
C9IA 0.125 0.125 0.125 0.048 0.038 0.053
C5MA 0.099 0.099 0.099 0.038 0.030 0.042
C6IA 0.146 0.146 0.146 0.056 0.045 0.062
C8MA 0.129 0.129 0.129 0.050 0.039 0.054
C9HA 0.127 0.127 0.127 0.049 0.039 0.054
C5LA 0.124 0.124 0.124 0.048 0.038 0.053
C8JA 0.080 0.080 0.080 0.031 0.024 0.034
C3IA 0.145 0.145 0.145 0.056 0.044 0.062
C4GA 0.124 0.124 0.124 0.048 0.038 0.052
C1GA 0.102 0.102 0.102 0.039 0.031 0.043
C7JA 0.096 0.096 0.096 0.037 0.029 0.041
C7MA 0.110 0.110 0.110 0.043 0.034 0.047
C0KA 0.131 0.131 0.131 0.050 0.040 0.055
C2GA 0.134 0.134 0.134 0.052 0.041 0.057
C8HA 0.136 0.136 0.136 0.052 0.041 0.057
C6JA 0.104 0.104 0.104 0.040 0.032 0.044
C3LA 0.099 0.099 0.099 0.038 0.030 0.042
C8IA 0.113 0.113 0.113 0.044 0.034 0.048
C5JA 0.204 0.204 0.204 0.079 0.062 0.086
C8FA 0.119 0.119 0.119 0.046 0.036 0.051
C1IA 0.136 0.136 0.136 0.053 0.042 0.058
C8GA 0.134 0.134 0.134 0.052 0.041 0.057
C81 0.132 0.132 0.132 0.051 0.040 0.056
C4JA 0.150 0.150 0.150 0.058 0.046 0.063
C3GA 0.091 0.091 0.091 0.035 0.028 0.038
C6LA 0.076 0.076 0.076 0.029 0.023 0.032
C6MA 0.117 0.117 0.117 0.045 0.036 0.049
C7GA 0.117 0.117 0.117 0.045 0.036 0.050
C92 0.126 0.126 0.126 0.048 0.038 0.053
C7IA 0.131 0.131 0.131 0.051 0.040 0.056
C8LA 0.094 0.094 0.094 0.036 0.029 0.040
C3JA 0.145 0.145 0.145 0.056 0.044 0.061
C8KA 0.133 0.133 0.133 0.051 0.041 0.056
C9KA 0.164 0.164 0.164 0.063 0.050 0.069
F111 0.124 0.187 0.188 0.063 0.033 0.073
F113 0.322 0.210 0.200 0.053 0.111 0.168
C6GA 0.133 0.133 0.133 0.051 0.041 0.056
C121 0.116 0.116 0.116 0.045 0.035 0.049
C0LA 0.183 0.183 0.183 0.071 0.056 0.078
F124 0.117 0.184 0.180 0.065 0.040 0.072
F125 0.129 0.193 0.191 0.059 0.037 0.067
C5GA 0.126 0.126 0.126 0.048 0.038 0.053
C2LA 0.207 0.207 0.207 0.080 0.063 0.087
F151 0.320 0.213 0.198 0.058 0.113 0.165
F163 0.119 0.184 0.183 0.062 0.041 0.068
C1NA 0.127 0.127 0.127 0.049 0.039 0.054
C2NA 0.094 0.094 0.094 0.036 0.029 0.040
C0NA 0.109 0.109 0.109 0.042 0.033 0.046
Sb0A 0.133 0.184 0.130 -0.022 0.038 0.006
F138 0.117 0.186 0.181 0.066 0.039 0.068
F6 0.321 0.208 0.198 0.056 0.116 0.167
F54 0.323 0.218 0.196 0.058 0.114 0.161
F4 0.256 0.163 0.198 0.042 0.059 0.032
F11 0.254 0.163 0.200 0.044 0.057 0.034
F23 0.256 0.165 0.200 0.041 0.058 0.033
F57 0.256 0.164 0.201 0.045 0.057 0.033
F145 0.255 0.165 0.200 0.046 0.057 0.033
F187 0.255 0.164 0.199 0.044 0.059 0.033

loop_
_atom_type_symbol
_atom_type_description
_atom_type_scat_dispersion_real
_atom_type_scat_dispersion_imag
_atom_type_scat_source
C C 0.0033 0.0016 'International Tables Vol C Tables 4.2.6.8 and 6.1.1.4'
H H 0.0000 0.0000 'International Tables Vol C Tables 4.2.6.8 and 6.1.1.4'
Ag Ag -0.8971 1.1015 'International Tables Vol C Tables 4.2.6.8 and 6.1.1.4'
Cl Cl 0.1484 0.1585 'International Tables Vol C Tables 4.2.6.8 and 6.1.1.4'
F F 0.0171 0.0103 'International Tables Vol C Tables 4.2.6.8 and 6.1.1.4'
P P 0.1023 0.0942 'International Tables Vol C Tables 4.2.6.8 and 6.1.1.4'
Pt Pt -1.7033 8.3905 'International Tables Vol C Tables 4.2.6.8 and 6.1.1.4'
S S 0.1246 0.1234 'International Tables Vol C Tables 4.2.6.8 and 6.1.1.4'
Sb Sb -0.5866 1.5461 'International Tables Vol C Tables 4.2.6.8 and 6.1.1.4'

loop_
_geom_angle_atom_site_label_1
_geom_angle_atom_site_label_2
_geom_angle_atom_site_label_3
_geom_angle
_geom_angle_site_symmetry_1
_geom_angle_site_symmetry_3
_geom_angle_publ_flag
Ag5 Pt1 Ag6 115.51(5) . . ?
Ag5 Pt1 Ag7 111.92(5) . . ?
Ag5 Pt1 Ag11 66.99(4) . . ?
Ag5 Pt1 Ag13 62.46(4) . . ?
Ag5 Pt1 Ag18 61.25(4) . . ?
Ag5 Pt1 Ag21 119.26(5) . . ?
Ag5 Pt1 Ag22 64.52(4) . . ?
Ag6 Pt1 Ag13 62.62(4) . . ?
Ag6 Pt1 Ag21 62.62(4) . . ?
Ag7 Pt1 Ag6 62.82(4) . . ?
Ag7 Pt1 Ag13 59.78(4) . . ?
Ag7 Pt1 Ag21 116.42(5) . . ?
Ag11 Pt1 Ag6 61.83(4) . . ?
Ag11 Pt1 Ag7 114.95(5) . . ?
Ag11 Pt1 Ag13 66.16(4) . . ?
Ag11 Pt1 Ag21 60.65(4) . . ?
Ag15 Pt1 Ag5 116.30(5) . . ?
Ag15 Pt1 Ag6 117.64(5) . . ?
Ag15 Pt1 Ag7 121.99(5) . . ?
Ag15 Pt1 Ag11 112.28(5) . . ?
Ag15 Pt1 Ag13 178.22(5) . . ?
Ag15 Pt1 Ag17 63.19(5) . . ?
Ag15 Pt1 Ag18 115.60(5) . . ?
Ag15 Pt1 Ag21 63.13(5) . . ?
Ag15 Pt1 Ag22 62.26(4) . . ?
Ag15 Pt1 Ag23 67.39(5) . . ?
Ag17 Pt1 Ag5 62.97(5) . . ?
Ag17 Pt1 Ag6 117.03(5) . . ?
Ag17 Pt1 Ag7 174.60(5) . . ?
Ag17 Pt1 Ag11 62.06(4) . . ?
Ag17 Pt1 Ag13 115.05(5) . . ?
Ag17 Pt1 Ag18 113.07(5) . . ?
Ag17 Pt1 Ag21 66.64(4) . . ?
Ag17 Pt1 Ag22 62.86(4) . . ?
Ag17 Pt1 Ag23 119.61(5) . . ?
Ag18 Pt1 Ag6 118.38(5) . . ?
Ag18 Pt1 Ag7 63.98(4) . . ?
Ag18 Pt1 Ag11 120.42(5) . . ?
Ag18 Pt1 Ag13 65.15(4) . . ?
Ag18 Pt1 Ag21 178.72(5) . . ?
Ag20 Pt1 Ag5 176.92(5) . . ?
Ag20 Pt1 Ag6 63.82(4) . . ?
Ag20 Pt1 Ag7 65.02(5) . . ?
Ag20 Pt1 Ag11 114.35(4) . . ?
Ag20 Pt1 Ag13 115.24(5) . . ?
Ag20 Pt1 Ag15 66.06(5) . . ?
Ag20 Pt1 Ag17 120.10(5) . . ?
Ag20 Pt1 Ag18 116.15(5) . . ?
Ag20 Pt1 Ag21 63.38(4) . . ?
Ag20 Pt1 Ag22 116.15(5) . . ?
Ag20 Pt1 Ag23 62.58(4) . . ?
Ag21 Pt1 Ag13 116.12(5) . . ?
Ag22 Pt1 Ag6 179.87(7) . . ?
Ag22 Pt1 Ag7 117.29(5) . . ?
Ag22 Pt1 Ag11 118.11(5) . . ?
Ag22 Pt1 Ag13 117.48(5) . . ?
Ag22 Pt1 Ag18 61.75(4) . . ?
Ag22 Pt1 Ag21 117.25(5) . . ?
Ag23 Pt1 Ag5 116.04(4) . . ?
Ag23 Pt1 Ag6 115.39(5) . . ?
Ag23 Pt1 Ag7 63.62(4) . . ?
Ag23 Pt1 Ag11 176.88(5) . . ?
Ag23 Pt1 Ag13 114.22(5) . . ?
Ag23 Pt1 Ag18 61.82(4) . . ?
Ag23 Pt1 Ag21 117.15(5) . . ?
Ag23 Pt1 Ag22 64.67(4) . . ?
Ag3 Pt2 Ag11 120.15(5) . . ?
Ag3 Pt2 Ag14 178.26(5) . . ?
Ag4 Pt2 Ag3 119.89(5) . . ?
Ag4 Pt2 Ag11 62.00(4) . . ?
Ag4 Pt2 Ag14 61.70(4) . . ?
Ag5 Pt2 Ag3 65.74(4) . . ?
Ag5 Pt2 Ag4 63.02(4) . . ?
Ag5 Pt2 Ag11 66.25(4) . . ?
Ag5 Pt2 Ag14 115.17(5) . . ?
Ag8 Pt2 Ag3 65.16(4) . . ?
Ag8 Pt2 Ag4 63.36(4) . . ?
Ag8 Pt2 Ag5 60.16(4) . . ?
Ag8 Pt2 Ag11 115.54(5) . . ?
Ag8 Pt2 Ag13 112.85(4) . . ?
Ag8 Pt2 Ag14 116.56(5) . . ?
Ag9 Pt2 Ag3 111.34(5) . . ?
Ag9 Pt2 Ag4 117.16(5) . . ?
Ag9 Pt2 Ag5 114.85(5) . . ?
Ag9 Pt2 Ag8 174.55(5) . . ?
Ag9 Pt2 Ag10 62.61(4) . . ?
Ag9 Pt2 Ag11 62.02(4) . . ?
Ag9 Pt2 Ag12 120.56(5) . . ?
Ag9 Pt2 Ag13 61.82(4) . . ?
Ag9 Pt2 Ag14 66.97(4) . . ?
Ag10 Pt2 Ag3 61.01(4) . . ?
Ag10 Pt2 Ag4 178.85(5) . . ?
Ag10 Pt2 Ag5 118.13(5) . . ?
Ag10 Pt2 Ag8 116.98(5) . . ?
Ag10 Pt2 Ag11 118.35(5) . . ?
Ag10 Pt2 Ag12 65.44(5) . . ?
Ag10 Pt2 Ag13 65.12(4) . . ?
Ag10 Pt2 Ag14 117.41(5) . . ?
Ag11 Pt2 Ag14 59.65(4) . . ?
Ag12 Pt2 Ag3 62.48(4) . . ?
Ag12 Pt2 Ag4 114.19(5) . . ?
Ag12 Pt2 Ag5 113.72(4) . . ?
Ag12 Pt2 Ag8 62.19(4) . . ?
Ag12 Pt2 Ag11 175.96(5) . . ?
Ag12 Pt2 Ag13 117.32(5) . . ?
Ag12 Pt2 Ag14 117.83(5) . . ?
Ag13 Pt2 Ag3 61.04(4) . . ?
Ag13 Pt2 Ag4 115.86(5) . . ?
Ag13 Pt2 Ag5 62.96(4) . . ?
Ag13 Pt2 Ag11 66.47(4) . . ?
Ag13 Pt2 Ag14 117.85(4) . . ?
Ag16 Pt2 Ag3 117.14(5) . . ?
Ag16 Pt2 Ag4 115.58(5) . . ?
Ag16 Pt2 Ag5 176.46(5) . . ?
Ag16 Pt2 Ag8 122.55(5) . . ?
Ag16 Pt2 Ag9 62.54(4) . . ?
Ag16 Pt2 Ag10 63.28(5) . . ?
Ag16 Pt2 Ag11 110.22(4) . . ?
Ag16 Pt2 Ag12 69.79(4) . . ?
Ag16 Pt2 Ag13 116.17(5) . . ?
Ag16 Pt2 Ag14 61.88(5) . . ?
Ag19 Pt2 Ag3 118.35(5) . . ?
Ag19 Pt2 Ag4 62.95(5) . . ?
Ag19 Pt2 Ag5 115.43(5) . . ?
Ag19 Pt2 Ag8 65.71(4) . . ?
Ag19 Pt2 Ag9 119.61(5) . . ?
Ag19 Pt2 Ag10 116.08(5) . . ?
Ag19 Pt2 Ag11 113.29(5) . . ?
Ag19 Pt2 Ag12 62.89(5) . . ?
Ag19 Pt2 Ag13 178.37(5) . . ?
Ag19 Pt2 Ag14 62.79(4) . . ?
Ag19 Pt2 Ag16 65.45(4) . . ?
Pt2 Ag3 Ag5 56.76(4) . . ?
Pt2 Ag3 Ag8 56.81(4) . . ?
Pt2 Ag3 Ag10 58.51(4) . . ?
Pt2 Ag3 Ag12 57.99(4) . . ?
Pt2 Ag3 Ag13 59.06(4) . . ?
Pt2 Ag3 Ag24 120.55(6) . . ?
Ag8 Ag3 Ag5 54.90(4) . . ?
Ag10 Ag3 Ag5 108.27(6) . . ?
Ag10 Ag3 Ag8 107.76(6) . . ?
Ag10 Ag3 Ag12 62.90(5) . . ?
Ag10 Ag3 Ag13 63.49(5) . . ?
Ag10 Ag3 Ag24 167.20(7) . . ?
Ag12 Ag3 Ag5 103.22(6) . . ?
Ag12 Ag3 Ag8 57.96(5) . . ?
Ag13 Ag3 Ag5 59.22(5) . . ?
Ag13 Ag3 Ag8 104.68(6) . . ?
Ag13 Ag3 Ag12 111.55(6) . . ?
Ag24 Ag3 Ag5 78.09(6) . . ?
Ag24 Ag3 Ag8 66.27(5) . . ?
Ag24 Ag3 Ag12 105.18(6) . . ?
Ag24 Ag3 Ag13 128.26(7) . . ?
S5AA Ag3 Pt2 131.86(12) . . ?
S5AA Ag3 Ag5 126.73(12) . . ?
S5AA Ag3 Ag8 171.27(12) . . ?
S5AA Ag3 Ag10 80.24(12) . . ?
S5AA Ag3 Ag12 125.48(13) . . ?
S5AA Ag3 Ag13 81.84(11) . . ?
S5AA Ag3 Ag24 105.18(12) . . ?
Pt2 Ag4 Ag5 58.23(4) . . ?
Pt2 Ag4 Ag8 57.81(4) . . ?
Pt2 Ag4 Ag11 59.33(4) . . ?
Pt2 Ag4 Ag14 60.10(4) . . ?
Pt2 Ag4 Ag17 102.38(5) . . ?
Pt2 Ag4 Ag19 56.97(4) . . ?
Pt2 Ag4 Ag26 106.50(5) . . ?
Ag5 Ag4 Ag8 56.90(5) . . ?
Ag5 Ag4 Ag17 57.04(5) . . ?
Ag5 Ag4 Ag26 163.78(7) . . ?
Ag8 Ag4 Ag17 110.04(6) . . ?
Ag8 Ag4 Ag26 111.72(6) . . ?
Ag11 Ag4 Ag5 63.58(5) . . ?
Ag11 Ag4 Ag8 108.66(6) . . ?
Ag11 Ag4 Ag14 58.30(5) . . ?
Ag11 Ag4 Ag17 56.66(4) . . ?
Ag11 Ag4 Ag26 115.26(5) . . ?
Ag14 Ag4 Ag5 109.83(6) . . ?
Ag14 Ag4 Ag8 110.45(6) . . ?
Ag14 Ag4 Ag17 110.77(5) . . ?
Ag14 Ag4 Ag26 61.13(5) . . ?
Ag17 Ag4 Ag26 137.39(6) . . ?
Ag19 Ag4 Ag5 106.50(6) . . ?
Ag19 Ag4 Ag8 61.62(5) . . ?
Ag19 Ag4 Ag11 106.27(6) . . ?
Ag19 Ag4 Ag14 60.29(5) . . ?
Ag19 Ag4 Ag17 159.33(7) . . ?
Ag19 Ag4 Ag26 57.59(5) . . ?
S55 Ag4 Pt2 154.08(12) . . ?
S55 Ag4 Ag5 98.73(12) . . ?
S55 Ag4 Ag8 122.22(12) . . ?
S55 Ag4 Ag11 101.39(12) . . ?
S55 Ag4 Ag14 127.33(13) . . ?
S55 Ag4 Ag17 51.97(12) . . ?
S55 Ag4 Ag19 148.67(13) . . ?
S55 Ag4 Ag26 97.31(12) . . ?
Pt1 Ag5 Pt2 104.09(4) . . ?
Pt1 Ag5 Ag3 113.64(6) . . ?
Pt1 Ag5 Ag4 108.46(5) . . ?
Pt1 Ag5 Ag8 163.44(6) . . ?
Pt1 Ag5 Ag11 56.79(4) . . ?
Pt1 Ag5 Ag13 60.06(4) . . ?
Pt1 Ag5 Ag17 58.03(4) . . ?
Pt1 Ag5 Ag18 59.63(4) . . ?
Pt1 Ag5 Ag22 57.95(4) . . ?
Pt2 Ag5 Ag3 57.50(4) . . ?
Pt2 Ag5 Ag4 58.75(4) . . ?
Pt2 Ag5 Ag11 57.42(4) . . ?
Pt2 Ag5 Ag13 58.51(4) . . ?
Pt2 Ag5 Ag17 108.59(5) . . ?
Pt2 Ag5 Ag18 118.69(6) . . ?
Pt2 Ag5 Ag22 161.33(6) . . ?
Ag3 Ag5 Ag11 106.22(5) . . ?
Ag4 Ag5 Ag3 109.21(6) . . ?
Ag4 Ag5 Ag11 57.82(4) . . ?
Ag4 Ag5 Ag22 118.92(6) . . ?
Ag8 Ag5 Pt2 59.66(4) . . ?
Ag8 Ag5 Ag3 61.97(5) . . ?
Ag8 Ag5 Ag4 61.68(5) . . ?
Ag8 Ag5 Ag11 107.84(5) . . ?
Ag8 Ag5 Ag13 108.75(6) . . ?
Ag8 Ag5 Ag17 121.28(7) . . ?
Ag8 Ag5 Ag18 128.94(7) . . ?
Ag8 Ag5 Ag22 137.80(6) . . ?
Ag13 Ag5 Ag3 57.04(5) . . ?
Ag13 Ag5 Ag4 108.61(5) . . ?
Ag13 Ag5 Ag11 61.85(5) . . ?
Ag13 Ag5 Ag22 109.93(6) . . ?
Ag17 Ag5 Ag3 163.37(6) . . ?
Ag17 Ag5 Ag4 64.52(5) . . ?
Ag17 Ag5 Ag11 57.19(5) . . ?
Ag17 Ag5 Ag13 108.99(6) . . ?
Ag17 Ag5 Ag22 59.07(5) . . ?
Ag18 Ag5 Ag3 75.43(5) . . ?
Ag18 Ag5 Ag4 167.68(6) . . ?
Ag18 Ag5 Ag11 110.14(5) . . ?
Ag18 Ag5 Ag13 63.73(5) . . ?
Ag18 Ag5 Ag17 107.72(6) . . ?
Ag18 Ag5 Ag22 59.03(5) . . ?
Ag22 Ag5 Ag3 131.36(6) . . ?
Ag22 Ag5 Ag11 104.77(5) . . ?
Pt1 Ag6 Ag7 58.56(4) . . ?
Pt1 Ag6 Ag9 101.61(5) . . ?
Pt1 Ag6 Ag11 59.01(4) . . ?
Pt1 Ag6 Ag13 59.59(4) . . ?
Pt1 Ag6 Ag20 56.80(4) . . ?
Pt1 Ag6 Ag21 58.95(4) . . ?
Pt1 Ag6 Ag25 107.50(6) . . ?
Pt1 Ag6 Ag29 101.66(5) . . ?
Ag7 Ag6 Ag9 109.35(6) . . ?
Ag7 Ag6 Ag13 57.51(5) . . ?
Ag7 Ag6 Ag20 61.12(5) . . ?
Ag7 Ag6 Ag21 109.71(6) . . ?
Ag7 Ag6 Ag25 112.66(6) . . ?
Ag7 Ag6 Ag29 57.93(4) . . ?
Ag9 Ag6 Ag29 139.10(6) . . ?
Ag11 Ag6 Ag7 109.03(5) . . ?
Ag11 Ag6 Ag9 56.49(5) . . ?
Ag11 Ag6 Ag13 64.07(5) . . ?
Ag11 Ag6 Ag20 106.30(6) . . ?
Ag11 Ag6 Ag21 58.55(5) . . ?
Ag11 Ag6 Ag25 115.17(6) . . ?
Ag11 Ag6 Ag29 160.17(6) . . ?
Ag13 Ag6 Ag9 55.38(4) . . ?
Ag13 Ag6 Ag25 166.15(6) . . ?
Ag13 Ag6 Ag29 111.83(6) . . ?
Ag20 Ag6 Ag9 158.41(6) . . ?
Ag20 Ag6 Ag13 107.02(5) . . ?
Ag20 Ag6 Ag25 59.37(5) . . ?
Ag20 Ag6 Ag29 55.09(5) . . ?
Ag21 Ag6 Ag9 111.50(6) . . ?
Ag21 Ag6 Ag13 110.47(6) . . ?
Ag21 Ag6 Ag20 59.80(5) . . ?
Ag21 Ag6 Ag25 61.75(5) . . ?
Ag21 Ag6 Ag29 109.28(6) . . ?
Ag25 Ag6 Ag9 137.02(6) . . ?
Ag25 Ag6 Ag29 63.75(5) . . ?
S14 Ag6 Pt1 152.87(11) . . ?
S14 Ag6 Ag7 120.55(13) . . ?
S14 Ag6 Ag9 51.68(10) . . ?
S14 Ag6 Ag11 101.30(12) . . ?
S14 Ag6 Ag13 95.99(11) . . ?
S14 Ag6 Ag20 149.73(11) . . ?
S14 Ag6 Ag21 129.72(13) . . ?
S14 Ag6 Ag25 97.66(11) . . ?
S14 Ag6 Ag29 98.42(12) . . ?
Pt1 Ag7 Ag6 58.62(4) . . ?
Pt1 Ag7 Ag13 61.09(4) . . ?
Pt1 Ag7 Ag18 57.90(4) . . ?
Pt1 Ag7 Ag20 56.25(4) . . ?
Pt1 Ag7 Ag23 57.70(4) . . ?
Pt1 Ag7 Ag28 108.76(5) . . ?
Pt1 Ag7 Ag29 109.22(6) . . ?
Pt1 Ag7 Ag47 121.66(7) . . ?
Ag6 Ag7 Ag18 109.55(6) . . ?
Ag6 Ag7 Ag20 59.48(5) . . ?
Ag6 Ag7 Ag23 107.08(6) . . ?
Ag6 Ag7 Ag28 136.33(6) . . ?
Ag6 Ag7 Ag29 67.99(5) . . ?
Ag13 Ag7 Ag6 61.62(5) . . ?
Ag13 Ag7 Ag18 63.42(5) . . ?
Ag13 Ag7 Ag20 108.97(6) . . ?
Ag13 Ag7 Ag23 110.34(6) . . ?
Ag13 Ag7 Ag28 75.63(5) . . ?
Ag13 Ag7 Ag29 124.87(6) . . ?
Ag13 Ag7 Ag47 144.53(7) . . ?
Ag18 Ag7 Ag20 104.25(6) . . ?
Ag18 Ag7 Ag28 52.66(5) . . ?
Ag18 Ag7 Ag29 161.33(7) . . ?
Ag20 Ag7 Ag28 152.77(6) . . ?
Ag20 Ag7 Ag29 57.97(5) . . ?
Ag23 Ag7 Ag18 57.95(5) . . ?
Ag23 Ag7 Ag20 57.80(5) . . ?
Ag23 Ag7 Ag28 95.15(5) . . ?
Ag23 Ag7 Ag29 104.28(6) . . ?
Ag29 Ag7 Ag28 142.01(6) . . ?
Ag47 Ag7 Ag6 153.34(7) . . ?
Ag47 Ag7 Ag18 87.66(6) . . ?
Ag47 Ag7 Ag20 97.29(6) . . ?
Ag47 Ag7 Ag23 64.23(6) . . ?
Ag47 Ag7 Ag28 70.29(5) . . ?
Ag47 Ag7 Ag29 89.10(6) . . ?
Cl4B Ag7 Pt1 122.92(12) . . ?
Cl4B Ag7 Ag6 77.29(11) . . ?
Cl4B Ag7 Ag13 66.99(12) . . ?
Cl4B Ag7 Ag18 116.12(12) . . ?
Cl4B Ag7 Ag20 128.61(11) . . ?
Cl4B Ag7 Ag23 173.35(12) . . ?
Cl4B Ag7 Ag28 78.34(11) . . ?
Cl4B Ag7 Ag29 81.91(12) . . ?
Cl4B Ag7 Ag47 114.07(13) . . ?
Pt2 Ag8 Ag3 58.03(4) . . ?
Pt2 Ag8 Ag4 58.82(4) . . ?
Pt2 Ag8 Ag5 60.18(4) . . ?
Pt2 Ag8 Ag12 58.78(4) . . ?
Pt2 Ag8 Ag19 56.16(4) . . ?
Pt2 Ag8 Ag24 110.12(5) . . ?
Pt2 Ag8 Ag30 125.30(6) . . ?
Pt2 Ag8 Ag52 111.21(5) . . ?
Ag3 Ag8 Ag24 54.16(4) . . ?
Ag3 Ag8 Ag52 156.07(7) . . ?
Ag4 Ag8 Ag3 109.90(5) . . ?
Ag4 Ag8 Ag19 58.39(5) . . ?
Ag4 Ag8 Ag24 136.00(6) . . ?
Ag4 Ag8 Ag52 75.12(6) . . ?
Ag5 Ag8 Ag3 63.13(5) . . ?
Ag5 Ag8 Ag4 61.43(5) . . ?
Ag5 Ag8 Ag12 110.85(6) . . ?
Ag5 Ag8 Ag19 107.52(5) . . ?
Ag5 Ag8 Ag24 76.09(5) . . ?
Ag5 Ag8 Ag30 148.67(7) . . ?
Ag5 Ag8 Ag52 133.42(7) . . ?
Ag12 Ag8 Ag3 59.01(5) . . ?
Ag12 Ag8 Ag4 107.72(5) . . ?
Ag12 Ag8 Ag19 58.59(5) . . ?
Ag12 Ag8 Ag24 97.12(6) . . ?
Ag12 Ag8 Ag30 66.56(5) . . ?
Ag12 Ag8 Ag52 97.06(6) . . ?
Ag19 Ag8 Ag3 104.89(5) . . ?
Ag19 Ag8 Ag24 155.45(7) . . ?
Ag19 Ag8 Ag52 56.75(5) . . ?
Ag30 Ag8 Ag3 92.69(6) . . ?
Ag30 Ag8 Ag4 149.88(7) . . ?
Ag30 Ag8 Ag19 97.43(6) . . ?
Ag30 Ag8 Ag24 73.43(5) . . ?
Ag30 Ag8 Ag52 76.34(6) . . ?
Ag52 Ag8 Ag24 137.84(6) . . ?
Cl17 Ag8 Pt2 130.68(15) . . ?
Cl17 Ag8 Ag3 130.12(14) . . ?
Cl17 Ag8 Ag4 77.07(14) . . ?
Cl17 Ag8 Ag5 80.77(15) . . ?
Cl17 Ag8 Ag12 168.37(16) . . ?
Cl17 Ag8 Ag19 118.70(14) . . ?
Cl17 Ag8 Ag24 85.80(13) . . ?
Cl17 Ag8 Ag30 103.84(15) . . ?
Cl17 Ag8 Ag52 73.64(14) . . ?
Pt2 Ag9 Ag6 103.62(5) . . ?
Pt2 Ag9 Ag10 58.83(4) . . ?
Pt2 Ag9 Ag11 60.27(4) . . ?
Pt2 Ag9 Ag13 59.78(4) . . ?
Pt2 Ag9 Ag14 58.24(4) . . ?
Pt2 Ag9 Ag16 58.47(4) . . ?
Pt2 Ag9 Ag35 138.45(6) . . ?
Ag10 Ag9 Ag6 117.69(6) . . ?
Ag10 Ag9 Ag11 113.44(6) . . ?
Ag10 Ag9 Ag14 107.31(5) . . ?
Ag10 Ag9 Ag35 79.87(6) . . ?
Ag11 Ag9 Ag6 56.37(4) . . ?
Ag11 Ag9 Ag14 56.40(5) . . ?
Ag11 Ag9 Ag35 147.35(7) . . ?
Ag13 Ag9 Ag6 57.97(4) . . ?
Ag13 Ag9 Ag10 63.08(5) . . ?
Ag13 Ag9 Ag11 65.11(5) . . ?
Ag13 Ag9 Ag14 108.99(5) . . ?
Ag13 Ag9 Ag16 110.93(6) . . ?
Ag13 Ag9 Ag35 99.35(6) . . ?
Ag14 Ag9 Ag6 108.95(6) . . ?
Ag16 Ag9 Ag6 161.03(6) . . ?
Ag16 Ag9 Ag10 60.63(5) . . ?
Ag16 Ag9 Ag11 105.75(6) . . ?
Ag16 Ag9 Ag14 57.77(5) . . ?
Ag16 Ag9 Ag35 106.67(6) . . ?
Ag35 Ag9 Ag6 90.98(5) . . ?
Ag35 Ag9 Ag14 151.01(6) . . ?
S14 Ag9 Pt2 155.17(12) . . ?
S14 Ag9 Ag6 51.90(11) . . ?
S14 Ag9 Ag10 124.49(13) . . ?
S14 Ag9 Ag11 101.38(12) . . ?
S14 Ag9 Ag13 98.32(11) . . ?
S14 Ag9 Ag14 128.04(13) . . ?
S14 Ag9 Ag16 146.34(12) . . ?
S14 Ag9 Ag35 50.42(12) . . ?
Pt2 Ag10 Ag3 60.48(4) . . ?
Pt2 Ag10 Ag9 58.56(4) . . ?
Pt2 Ag10 Ag12 57.45(4) . . ?
Pt2 Ag10 Ag13 57.96(4) . . ?
Pt2 Ag10 Ag16 57.97(4) . . ?
Pt2 Ag10 Ag34 116.67(6) . . ?
Pt2 Ag10 Ag36 135.44(6) . . ?
Ag3 Ag10 Ag9 107.69(6) . . ?
Ag3 Ag10 Ag12 59.65(5) . . ?
Ag3 Ag10 Ag13 58.54(5) . . ?
Ag3 Ag10 Ag16 112.03(6) . . ?
Ag3 Ag10 Ag34 166.80(7) . . ?
Ag3 Ag10 Ag36 88.88(5) . . ?
Ag9 Ag10 Ag12 110.03(6) . . ?
Ag9 Ag10 Ag13 58.20(5) . . ?
Ag9 Ag10 Ag16 59.43(5) . . ?
Ag9 Ag10 Ag34 78.62(5) . . ?
Ag9 Ag10 Ag36 109.55(6) . . ?
Ag12 Ag10 Ag34 107.49(6) . . ?
Ag12 Ag10 Ag36 135.22(6) . . ?
Ag13 Ag10 Ag12 105.28(6) . . ?
Ag13 Ag10 Ag34 132.52(6) . . ?
Ag13 Ag10 Ag36 78.95(5) . . ?
Ag16 Ag10 Ag12 64.87(5) . . ?
Ag16 Ag10 Ag13 106.12(6) . . ?
Ag16 Ag10 Ag34 60.59(5) . . ?
Ag16 Ag10 Ag36 158.19(6) . . ?
Ag34 Ag10 Ag36 100.03(6) . . ?
Cl54 Ag10 Pt2 158.90(13) . . ?
Cl54 Ag10 Ag3 115.38(12) . . ?
Cl54 Ag10 Ag9 135.22(12) . . ?
Cl54 Ag10 Ag12 101.93(12) . . ?
Cl54 Ag10 Ag13 140.20(13) . . ?
Cl54 Ag10 Ag16 111.55(13) . . ?
Cl54 Ag10 Ag34 62.05(12) . . ?
Cl54 Ag10 Ag36 61.30(12) . . ?
Pt1 Ag11 Pt2 102.71(5) . . ?
Pt1 Ag11 Ag4 108.64(5) . . ?
Pt1 Ag11 Ag5 56.22(4) . . ?
Pt1 Ag11 Ag6 59.16(4) . . ?
Pt1 Ag11 Ag9 109.77(6) . . ?
Pt1 Ag11 Ag13 57.82(4) . . ?
Pt1 Ag11 Ag14 163.14(6) . . ?
Pt1 Ag11 Ag17 58.16(4) . . ?
Pt1 Ag11 Ag21 60.02(4) . . ?
Pt2 Ag11 Ag4 58.67(4) . . ?
Pt2 Ag11 Ag5 56.33(4) . . ?
Pt2 Ag11 Ag6 110.00(6) . . ?
Pt2 Ag11 Ag9 57.70(4) . . ?
Pt2 Ag11 Ag13 56.22(4) . . ?
Pt2 Ag11 Ag14 60.82(4) . . ?
Pt2 Ag11 Ag17 108.40(5) . . ?
Pt2 Ag11 Ag21 162.68(6) . . ?
Ag4 Ag11 Ag5 58.60(4) . . ?
Ag4 Ag11 Ag13 104.94(6) . . ?
Ag5 Ag11 Ag13 56.60(4) . . ?
Ag6 Ag11 Ag4 162.91(7) . . ?
Ag6 Ag11 Ag5 104.83(6) . . ?
Ag6 Ag11 Ag9 67.14(5) . . ?
Ag6 Ag11 Ag13 58.96(5) . . ?
Ag9 Ag11 Ag4 110.42(6) . . ?
Ag9 Ag11 Ag5 103.53(6) . . ?
Ag9 Ag11 Ag13 57.02(5) . . ?
Ag14 Ag11 Ag4 60.96(5) . . ?
Ag14 Ag11 Ag5 107.95(5) . . ?
Ag14 Ag11 Ag6 127.29(6) . . ?
Ag14 Ag11 Ag9 65.81(5) . . ?
Ag14 Ag11 Ag13 110.03(6) . . ?
Ag14 Ag11 Ag17 120.97(6) . . ?
Ag17 Ag11 Ag4 65.18(5) . . ?
Ag17 Ag11 Ag5 58.07(5) . . ?
Ag17 Ag11 Ag6 111.25(6) . . ?
Ag17 Ag11 Ag9 161.16(7) . . ?
Ag17 Ag11 Ag13 105.32(6) . . ?
Ag21 Ag11 Ag4 125.21(7) . . ?
Ag21 Ag11 Ag5 109.43(6) . . ?
Ag21 Ag11 Ag6 61.49(5) . . ?
Ag21 Ag11 Ag9 124.04(6) . . ?
Ag21 Ag11 Ag13 108.72(6) . . ?
Ag21 Ag11 Ag14 136.50(7) . . ?
Ag21 Ag11 Ag17 64.97(5) . . ?
Cl18 Ag11 Pt1 135.94(13) . . ?
Cl18 Ag11 Pt2 121.29(13) . . ?
Cl18 Ag11 Ag4 97.05(13) . . ?
Cl18 Ag11 Ag5 154.05(13) . . ?
Cl18 Ag11 Ag6 99.96(13) . . ?
Cl18 Ag11 Ag9 93.00(13) . . ?
Cl18 Ag11 Ag13 147.42(14) . . ?
Cl18 Ag11 Ag14 60.78(13) . . ?
Cl18 Ag11 Ag17 105.62(14) . . ?
Cl18 Ag11 Ag21 75.93(13) . . ?
Pt2 Ag12 Ag3 59.53(4) . . ?
Pt2 Ag12 Ag8 59.03(4) . . ?
Pt2 Ag12 Ag10 57.11(4) . . ?
Pt2 Ag12 Ag16 54.60(4) . . ?
Pt2 Ag12 Ag19 57.64(4) . . ?
Pt2 Ag12 Ag30 116.24(6) . . ?
Pt2 Ag12 Ag39 109.42(5) . . ?
Ag3 Ag12 Ag10 57.46(4) . . ?
Ag3 Ag12 Ag16 103.07(5) . . ?
Ag3 Ag12 Ag30 89.68(5) . . ?
Ag3 Ag12 Ag39 153.96(6) . . ?
Ag8 Ag12 Ag3 63.02(5) . . ?
Ag8 Ag12 Ag10 107.47(6) . . ?
Ag8 Ag12 Ag16 106.90(6) . . ?
Ag8 Ag12 Ag30 57.24(5) . . ?
Ag8 Ag12 Ag39 134.76(7) . . ?
Ag10 Ag12 Ag16 55.95(4) . . ?
Ag10 Ag12 Ag30 146.01(6) . . ?
Ag10 Ag12 Ag39 96.53(5) . . ?
Ag16 Ag12 Ag30 152.44(7) . . ?
Ag16 Ag12 Ag39 56.92(4) . . ?
Ag19 Ag12 Ag3 111.15(6) . . ?
Ag19 Ag12 Ag8 62.73(5) . . ?
Ag19 Ag12 Ag10 105.10(6) . . ?
Ag19 Ag12 Ag16 58.49(5) . . ?
Ag19 Ag12 Ag30 94.21(6) . . ?
Ag19 Ag12 Ag39 74.38(6) . . ?
Ag30 Ag12 Ag39 115.74(6) . . ?
S8 Ag12 Pt2 151.26(13) . . ?
S8 Ag12 Ag3 149.17(13) . . ?
S8 Ag12 Ag8 122.74(13) . . ?
S8 Ag12 Ag10 129.73(13) . . ?
S8 Ag12 Ag16 103.28(12) . . ?
S8 Ag12 Ag19 96.20(13) . . ?
S8 Ag12 Ag30 73.87(12) . . ?
S8 Ag12 Ag39 46.41(11) . . ?
Pt1 Ag13 Ag5 57.49(4) . . ?
Pt1 Ag13 Ag6 57.80(4) . . ?
Pt1 Ag13 Ag10 158.71(6) . . ?
Pt1 Ag13 Ag11 56.02(4) . . ?
Pt1 Ag13 Ag18 56.44(4) . . ?
Pt2 Ag13 Pt1 102.14(5) . . ?
Pt2 Ag13 Ag3 59.90(4) . . ?
Pt2 Ag13 Ag5 58.53(4) . . ?
Pt2 Ag13 Ag6 109.18(6) . . ?
Pt2 Ag13 Ag7 161.19(7) . . ?
Pt2 Ag13 Ag9 58.40(4) . . ?
Pt2 Ag13 Ag10 56.92(4) . . ?
Pt2 Ag13 Ag11 57.32(4) . . ?
Pt2 Ag13 Ag18 112.21(5) . . ?
Ag3 Ag13 Pt1 117.51(6) . . ?
Ag3 Ag13 Ag5 63.75(5) . . ?
Ag3 Ag13 Ag6 168.09(7) . . ?
Ag3 Ag13 Ag10 57.97(5) . . ?
Ag3 Ag13 Ag11 111.14(6) . . ?
Ag3 Ag13 Ag18 75.35(5) . . ?
Ag5 Ag13 Ag6 107.25(6) . . ?
Ag5 Ag13 Ag10 107.54(6) . . ?
Ag5 Ag13 Ag11 61.55(5) . . ?
Ag5 Ag13 Ag18 56.80(4) . . ?
Ag6 Ag13 Ag10 121.72(6) . . ?
Ag6 Ag13 Ag11 56.97(4) . . ?
Ag6 Ag13 Ag18 106.89(6) . . ?
Ag7 Ag13 Pt1 59.14(4) . . ?
Ag7 Ag13 Ag3 127.90(6) . . ?
Ag7 Ag13 Ag5 107.27(6) . . ?
Ag7 Ag13 Ag6 60.88(5) . . ?
Ag7 Ag13 Ag9 122.87(6) . . ?
Ag7 Ag13 Ag10 141.56(7) . . ?
Ag7 Ag13 Ag11 106.04(6) . . ?
Ag7 Ag13 Ag18 60.60(4) . . ?
Ag9 Ag13 Pt1 108.90(6) . . ?
Ag9 Ag13 Ag3 107.66(6) . . ?
Ag9 Ag13 Ag5 108.30(6) . . ?
Ag9 Ag13 Ag6 66.65(5) . . ?
Ag9 Ag13 Ag10 58.72(5) . . ?
Ag9 Ag13 Ag11 57.87(5) . . ?
Ag9 Ag13 Ag18 162.47(7) . . ?
Ag10 Ag13 Ag11 104.50(6) . . ?
Ag10 Ag13 Ag18 131.25(6) . . ?
Ag18 Ag13 Ag11 104.71(6) . . ?
Pt2 Ag14 Ag4 58.21(4) . . ?
Pt2 Ag14 Ag9 54.79(4) . . ?
Pt2 Ag14 Ag16 56.89(4) . . ?
Pt2 Ag14 Ag19 56.13(4) . . ?
Pt2 Ag14 Ag26 106.98(5) . . ?
Ag4 Ag14 Ag9 104.26(5) . . ?
Ag4 Ag14 Ag19 59.46(5) . . ?
Ag4 Ag14 Ag26 63.60(5) . . ?
Ag11 Ag14 Pt2 59.53(4) . . ?
Ag11 Ag14 Ag4 60.74(5) . . ?
Ag11 Ag14 Ag9 57.78(5) . . ?
Ag11 Ag14 Ag16 106.06(6) . . ?
Ag11 Ag14 Ag19 107.54(6) . . ?
Ag11 Ag14 Ag26 119.75(6) . . ?
Ag16 Ag14 Ag4 108.24(6) . . ?
Ag16 Ag14 Ag9 56.75(5) . . ?
Ag16 Ag14 Ag19 61.20(5) . . ?
Ag16 Ag14 Ag26 111.48(6) . . ?
Ag19 Ag14 Ag9 103.67(6) . . ?
Ag19 Ag14 Ag26 58.20(5) . . ?
Ag26 Ag14 Ag9 161.23(6) . . ?
S13 Ag14 Pt2 137.41(12) . . ?
S13 Ag14 Ag4 113.46(12) . . ?
S13 Ag14 Ag9 138.94(13) . . ?
S13 Ag14 Ag11 158.80(14) . . ?
S13 Ag14 Ag16 95.13(13) . . ?
S13 Ag14 Ag19 83.00(11) . . ?
S13 Ag14 Ag26 49.87(12) . . ?
S13 Ag14 Cl18 107.30(16) . . ?
Cl18 Ag14 Pt2 114.63(12) . . ?
Cl18 Ag14 Ag4 93.48(12) . . ?
Cl18 Ag14 Ag9 85.29(13) . . ?
Cl18 Ag14 Ag11 55.38(11) . . ?
Cl18 Ag14 Ag16 139.44(13) . . ?
Cl18 Ag14 Ag19 152.72(12) . . ?
Cl18 Ag14 Ag26 108.81(13) . . ?
Pt1 Ag15 Ag17 58.56(4) . . ?
Pt1 Ag15 Ag20 56.70(4) . . ?
Pt1 Ag15 Ag21 59.72(4) . . ?
Pt1 Ag15 Ag22 59.74(4) . . ?
Pt1 Ag15 Ag23 56.77(4) . . ?
Pt1 Ag15 Ag31 125.55(6) . . ?
Pt1 Ag15 Ag42 118.45(7) . . ?
Ag17 Ag15 Ag20 108.18(6) . . ?
Ag17 Ag15 Ag21 63.81(5) . . ?
Ag17 Ag15 Ag23 106.99(6) . . ?
Ag17 Ag15 Ag31 85.91(6) . . ?
Ag17 Ag15 Ag42 170.88(7) . . ?
Ag20 Ag15 Ag23 56.42(5) . . ?
Ag20 Ag15 Ag31 159.80(7) . . ?
Ag20 Ag15 Ag42 73.92(6) . . ?
Ag21 Ag15 Ag20 59.26(5) . . ?
Ag21 Ag15 Ag23 106.03(6) . . ?
Ag21 Ag15 Ag31 140.84(7) . . ?
Ag21 Ag15 Ag42 123.26(6) . . ?
Ag22 Ag15 Ag17 60.49(5) . . ?
Ag22 Ag15 Ag20 106.58(6) . . ?
Ag22 Ag15 Ag21 112.16(6) . . ?
Ag22 Ag15 Ag23 60.25(5) . . ?
Ag22 Ag15 Ag31 67.20(5) . . ?
Ag22 Ag15 Ag42 110.40(6) . . ?
Ag23 Ag15 Ag31 106.26(6) . . ?
Ag23 Ag15 Ag42 66.41(5) . . ?
Ag31 Ag15 Ag42 89.96(6) . . ?
S4 Ag15 Pt1 163.71(14) . . ?
S4 Ag15 Ag17 129.55(14) . . ?
S4 Ag15 Ag20 121.33(13) . . ?
S4 Ag15 Ag21 135.29(13) . . ?
S4 Ag15 Ag22 109.71(12) . . ?
S4 Ag15 Ag23 107.75(13) . . ?
S4 Ag15 Ag31 49.75(12) . . ?
S4 Ag15 Ag42 50.92(13) . . ?
Pt2 Ag16 Ag9 58.99(4) . . ?
Pt2 Ag16 Ag10 58.74(4) . . ?
Pt2 Ag16 Ag12 55.60(4) . . ?
Pt2 Ag16 Ag14 61.22(4) . . ?
Pt2 Ag16 Ag19 56.94(4) . . ?
Pt2 Ag16 Ag34 120.82(6) . . ?
Pt2 Ag16 Ag39 118.34(6) . . ?
Ag9 Ag16 Ag10 59.94(5) . . ?
Ag9 Ag16 Ag12 106.02(5) . . ?
Ag9 Ag16 Ag14 65.49(5) . . ?
Ag9 Ag16 Ag19 109.21(6) . . ?
Ag9 Ag16 Ag34 80.56(6) . . ?
Ag9 Ag16 Ag39 164.29(8) . . ?
Ag10 Ag16 Ag12 59.19(5) . . ?
Ag10 Ag16 Ag19 105.62(5) . . ?
Ag10 Ag16 Ag34 64.13(5) . . ?
Ag10 Ag16 Ag39 104.85(6) . . ?
Ag14 Ag16 Ag10 112.93(6) . . ?
Ag14 Ag16 Ag12 106.15(6) . . ?
Ag14 Ag16 Ag19 59.87(5) . . ?
Ag14 Ag16 Ag34 138.29(6) . . ?
Ag14 Ag16 Ag39 128.46(7) . . ?
Ag19 Ag16 Ag12 55.86(5) . . ?
Ag19 Ag16 Ag34 160.74(7) . . ?
Ag19 Ag16 Ag39 77.39(6) . . ?
Ag34 Ag16 Ag12 105.99(6) . . ?
Ag34 Ag16 Ag39 89.25(6) . . ?
Ag39 Ag16 Ag12 65.22(5) . . ?
S19 Ag16 Pt2 160.80(14) . . ?
S19 Ag16 Ag9 126.37(14) . . ?
S19 Ag16 Ag10 106.09(15) . . ?
S19 Ag16 Ag12 107.53(13) . . ?
S19 Ag16 Ag14 137.65(14) . . ?
S19 Ag16 Ag19 124.16(14) . . ?
S19 Ag16 Ag34 50.61(14) . . ?
S19 Ag16 Ag39 50.63(13) . . ?
Pt1 Ag17 Ag4 104.45(6) . . ?
Pt1 Ag17 Ag5 59.00(4) . . ?
Pt1 Ag17 Ag11 59.78(4) . . ?
Pt1 Ag17 Ag15 58.24(4) . . ?
Pt1 Ag17 Ag21 57.73(4) . . ?
Pt1 Ag17 Ag22 59.27(4) . . ?
Pt1 Ag17 Ag27 139.83(6) . . ?
Ag5 Ag17 Ag4 58.44(5) . . ?
Ag5 Ag17 Ag21 108.53(6) . . ?
Ag5 Ag17 Ag22 61.94(5) . . ?
Ag5 Ag17 Ag27 106.27(6) . . ?
Ag11 Ag17 Ag4 58.16(4) . . ?
Ag11 Ag17 Ag5 64.74(5) . . ?
Ag11 Ag17 Ag15 106.58(6) . . ?
Ag11 Ag17 Ag21 57.12(5) . . ?
Ag11 Ag17 Ag22 112.95(6) . . ?
Ag11 Ag17 Ag27 152.89(7) . . ?
Ag15 Ag17 Ag4 162.50(7) . . ?
Ag15 Ag17 Ag5 108.84(6) . . ?
Ag15 Ag17 Ag21 58.63(5) . . ?
Ag15 Ag17 Ag22 59.47(5) . . ?
Ag15 Ag17 Ag27 100.53(6) . . ?
Ag21 Ag17 Ag4 111.58(6) . . ?
Ag22 Ag17 Ag4 115.99(6) . . ?
Ag22 Ag17 Ag21 107.19(6) . . ?
Ag22 Ag17 Ag27 80.66(5) . . ?
Ag27 Ag17 Ag4 95.00(5) . . ?
Ag27 Ag17 Ag21 143.76(7) . . ?
S55 Ag17 Pt1 157.29(14) . . ?
S55 Ag17 Ag4 53.13(12) . . ?
S55 Ag17 Ag5 100.85(13) . . ?
S55 Ag17 Ag11 103.71(12) . . ?
S55 Ag17 Ag15 144.31(14) . . ?
S55 Ag17 Ag21 129.08(13) . . ?
S55 Ag17 Ag22 123.31(13) . . ?
S55 Ag17 Ag27 51.11(12) . . ?
Pt1 Ag18 Ag5 59.12(4) . . ?
Pt1 Ag18 Ag7 58.12(4) . . ?
Pt1 Ag18 Ag13 58.41(4) . . ?
Pt1 Ag18 Ag22 59.10(4) . . ?
Pt1 Ag18 Ag23 58.70(4) . . ?
Pt1 Ag18 Ag28 126.33(6) . . ?
Ag5 Ag18 Ag7 105.64(5) . . ?
Ag5 Ag18 Ag13 59.47(5) . . ?
Ag5 Ag18 Ag22 62.83(5) . . ?
Ag5 Ag18 Ag23 111.44(6) . . ?
Ag7 Ag18 Ag13 55.97(4) . . ?
Ag22 Ag18 Ag7 110.00(6) . . ?
Ag22 Ag18 Ag13 109.56(6) . . ?
Ag23 Ag18 Ag7 60.55(5) . . ?
Ag23 Ag18 Ag13 106.36(5) . . ?
Ag23 Ag18 Ag22 62.63(5) . . ?
Ag28 Ag18 Ag5 128.77(7) . . ?
Ag28 Ag18 Ag7 70.76(5) . . ?
Ag28 Ag18 Ag13 80.86(6) . . ?
Ag28 Ag18 Ag22 168.22(7) . . ?
Ag28 Ag18 Ag23 109.88(6) . . ?
S6AA Ag18 Pt1 128.80(13) . . ?
S6AA Ag18 Ag5 79.74(12) . . ?
S6AA Ag18 Ag7 173.07(14) . . ?
S6AA Ag18 Ag13 125.67(12) . . ?
S6AA Ag18 Ag22 76.22(13) . . ?
S6AA Ag18 Ag23 122.00(13) . . ?
S6AA Ag18 Ag28 102.51(13) . . ?
Pt2 Ag19 Ag4 60.07(4) . . ?
Pt2 Ag19 Ag8 58.13(4) . . ?
Pt2 Ag19 Ag12 59.48(4) . . ?
Pt2 Ag19 Ag14 61.08(4) . . ?
Pt2 Ag19 Ag16 57.61(4) . . ?
Pt2 Ag19 Ag26 116.29(6) . . ?
Pt2 Ag19 Ag52 120.84(6) . . ?
Ag4 Ag19 Ag8 59.98(5) . . ?
Ag4 Ag19 Ag14 60.25(5) . . ?
Ag4 Ag19 Ag16 107.06(6) . . ?
Ag4 Ag19 Ag26 66.10(5) . . ?
Ag4 Ag19 Ag52 79.65(6) . . ?
Ag12 Ag19 Ag4 109.13(6) . . ?
Ag12 Ag19 Ag8 58.68(5) . . ?
Ag12 Ag19 Ag14 113.43(6) . . ?
Ag12 Ag19 Ag16 65.65(5) . . ?
Ag12 Ag19 Ag26 175.20(7) . . ?
Ag12 Ag19 Ag52 102.75(6) . . ?
Ag14 Ag19 Ag8 109.10(6) . . ?
Ag14 Ag19 Ag16 58.93(5) . . ?
Ag14 Ag19 Ag26 64.15(5) . . ?
Ag14 Ag19 Ag52 132.38(8) . . ?
Ag16 Ag19 Ag8 109.29(6) . . ?
Ag26 Ag19 Ag8 117.60(6) . . ?
Ag26 Ag19 Ag16 114.62(6) . . ?
Ag52 Ag19 Ag8 64.76(6) . . ?
Ag52 Ag19 Ag16 167.83(8) . . ?
Ag52 Ag19 Ag26 77.26(6) . . ?
Cl16 Ag19 Pt2 152.47(15) . . ?
Cl16 Ag19 Ag4 147.44(15) . . ?
Cl16 Ag19 Ag8 125.63(12) . . ?
Cl16 Ag19 Ag12 97.62(13) . . ?
Cl16 Ag19 Ag14 125.23(12) . . ?
Cl16 Ag19 Ag16 100.61(13) . . ?
Cl16 Ag19 Ag26 87.07(13) . . ?
Cl16 Ag19 Ag52 76.54(13) . . ?
Pt1 Ag20 Ag6 59.38(4) . . ?
Pt1 Ag20 Ag7 58.72(4) . . ?
Pt1 Ag20 Ag15 57.24(4) . . ?
Pt1 Ag20 Ag21 59.87(4) . . ?
Pt1 Ag20 Ag23 59.50(4) . . ?
Pt1 Ag20 Ag25 112.40(6) . . ?
Pt1 Ag20 Ag29 115.51(7) . . ?
Ag6 Ag20 Ag7 59.40(5) . . ?
Ag6 Ag20 Ag15 106.96(6) . . ?
Ag6 Ag20 Ag25 62.62(5) . . ?
Ag7 Ag20 Ag15 109.10(6) . . ?
Ag21 Ag20 Ag6 60.07(5) . . ?
Ag21 Ag20 Ag7 108.53(6) . . ?
Ag21 Ag20 Ag15 59.20(5) . . ?
Ag21 Ag20 Ag25 63.00(5) . . ?
Ag21 Ag20 Ag29 122.47(7) . . ?
Ag23 Ag20 Ag6 109.24(6) . . ?
Ag23 Ag20 Ag7 60.51(5) . . ?
Ag23 Ag20 Ag15 63.18(5) . . ?
Ag23 Ag20 Ag21 111.56(6) . . ?
Ag23 Ag20 Ag25 171.52(7) . . ?
Ag23 Ag20 Ag29 110.00(7) . . ?
Ag25 Ag20 Ag7 113.97(6) . . ?
Ag25 Ag20 Ag15 115.61(6) . . ?
Ag29 Ag20 Ag6 69.79(6) . . ?
Ag29 Ag20 Ag7 62.47(5) . . ?
Ag29 Ag20 Ag15 171.56(7) . . ?
Ag29 Ag20 Ag25 70.32(5) . . ?
Cl3 Ag20 Pt1 159.87(14) . . ?
Cl3 Ag20 Ag6 140.67(13) . . ?
Cl3 Ag20 Ag7 127.32(14) . . ?
Cl3 Ag20 Ag15 105.55(14) . . ?
Cl3 Ag20 Ag21 123.14(14) . . ?
Cl3 Ag20 Ag23 104.82(12) . . ?
Cl3 Ag20 Ag25 83.63(12) . . ?
Cl3 Ag20 Ag29 80.63(14) . . ?
Pt1 Ag21 Ag6 58.43(4) . . ?
Pt1 Ag21 Ag11 59.33(4) . . ?
Pt1 Ag21 Ag15 57.15(4) . . ?
Pt1 Ag21 Ag17 55.63(4) . . ?
Pt1 Ag21 Ag20 56.75(4) . . ?
Pt1 Ag21 Ag25 106.78(6) . . ?
Ag6 Ag21 Ag17 104.71(6) . . ?
Ag6 Ag21 Ag25 61.35(5) . . ?
Ag11 Ag21 Ag6 59.96(5) . . ?
Ag11 Ag21 Ag15 106.35(6) . . ?
Ag11 Ag21 Ag17 57.91(5) . . ?
Ag11 Ag21 Ag20 107.68(6) . . ?
Ag11 Ag21 Ag25 116.07(7) . . ?
Ag15 Ag21 Ag6 108.84(6) . . ?
Ag15 Ag21 Ag17 57.57(5) . . ?
Ag15 Ag21 Ag20 61.54(5) . . ?
Ag15 Ag21 Ag25 114.43(6) . . ?
Ag17 Ag21 Ag25 162.40(7) . . ?
Ag20 Ag21 Ag6 60.13(5) . . ?
Ag20 Ag21 Ag17 105.17(5) . . ?
Ag20 Ag21 Ag25 59.33(5) . . ?
S20 Ag21 Pt1 142.82(13) . . ?
S20 Ag21 Ag6 112.34(13) . . ?
S20 Ag21 Ag11 152.37(13) . . ?
S20 Ag21 Ag15 101.23(13) . . ?
S20 Ag21 Ag17 142.03(14) . . ?
S20 Ag21 Ag20 86.82(13) . . ?
S20 Ag21 Ag25 51.08(13) . . ?
Pt1 Ag22 Ag5 57.53(4) . . ?
Pt1 Ag22 Ag15 58.00(4) . . ?
Pt1 Ag22 Ag17 57.87(4) . . ?
Pt1 Ag22 Ag18 59.16(4) . . ?
Pt1 Ag22 Ag23 57.32(4) . . ?
Pt1 Ag22 Ag31 117.00(5) . . ?
Pt1 Ag22 Ag49 129.31(6) . . ?
Ag5 Ag22 Ag23 104.62(6) . . ?
Ag5 Ag22 Ag31 137.63(6) . . ?
Ag5 Ag22 Ag49 72.30(6) . . ?
Ag15 Ag22 Ag5 106.95(5) . . ?
Ag15 Ag22 Ag17 60.04(5) . . ?
Ag15 Ag22 Ag18 109.73(6) . . ?
Ag15 Ag22 Ag23 63.16(5) . . ?
Ag15 Ag22 Ag31 60.17(5) . . ?
Ag15 Ag22 Ag49 156.97(7) . . ?
Ag17 Ag22 Ag5 58.99(5) . . ?
Ag17 Ag22 Ag23 108.88(5) . . ?
Ag17 Ag22 Ag31 82.16(6) . . ?
Ag17 Ag22 Ag49 103.31(6) . . ?
Ag18 Ag22 Ag5 58.13(5) . . ?
Ag18 Ag22 Ag17 106.92(6) . . ?
Ag18 Ag22 Ag23 58.56(5) . . ?
Ag18 Ag22 Ag31 161.44(6) . . ?
Ag18 Ag22 Ag49 89.70(6) . . ?
Ag23 Ag22 Ag31 103.43(6) . . ?
Ag23 Ag22 Ag49 139.83(7) . . ?
Ag49 Ag22 Ag31 104.18(6) . . ?
Cl10 Ag22 Pt1 157.57(12) . . ?
Cl10 Ag22 Ag5 143.19(13) . . ?
Cl10 Ag22 Ag15 107.82(13) . . ?
Cl10 Ag22 Ag17 133.60(14) . . ?
Cl10 Ag22 Ag18 118.80(14) . . ?
Cl10 Ag22 Ag23 101.51(12) . . ?
Cl10 Ag22 Ag31 56.78(13) . . ?
Cl10 Ag22 Ag49 70.98(12) . . ?
Pt1 Ag23 Ag7 58.68(4) . . ?
Pt1 Ag23 Ag15 55.84(4) . . ?
Pt1 Ag23 Ag18 59.48(4) . . ?
Pt1 Ag23 Ag20 57.91(4) . . ?
Pt1 Ag23 Ag22 58.01(4) . . ?
Pt1 Ag23 Ag47 114.74(6) . . ?
Ag7 Ag23 Ag15 107.88(6) . . ?
Ag7 Ag23 Ag22 107.77(6) . . ?
Ag7 Ag23 Ag47 56.29(5) . . ?
Ag15 Ag23 Ag47 154.97(6) . . ?
Ag18 Ag23 Ag7 61.49(5) . . ?
Ag18 Ag23 Ag15 104.62(6) . . ?
Ag18 Ag23 Ag22 58.81(5) . . ?
Ag18 Ag23 Ag47 85.24(6) . . ?
Ag20 Ag23 Ag7 61.70(5) . . ?
Ag20 Ag23 Ag15 60.40(5) . . ?
Ag20 Ag23 Ag18 110.14(6) . . ?
Ag20 Ag23 Ag22 106.84(6) . . ?
Ag20 Ag23 Ag47 94.68(6) . . ?
Ag22 Ag23 Ag15 56.59(5) . . ?
Ag22 Ag23 Ag47 142.49(7) . . ?
S5 Ag23 Pt1 150.17(12) . . ?
S5 Ag23 Ag7 116.84(13) . . ?
S5 Ag23 Ag15 105.54(13) . . ?
S5 Ag23 Ag18 148.30(13) . . ?
S5 Ag23 Ag20 93.19(11) . . ?
S5 Ag23 Ag22 135.36(13) . . ?
S5 Ag23 Ag47 71.31(13) . . ?
Ag3 Ag24 Ag8 59.57(5) . . ?
S6AA Ag24 Ag3 98.91(12) . . ?
S6AA Ag24 Ag8 109.34(13) . . ?
S6 Ag24 Ag3 83.32(13) . . ?
S6 Ag24 Ag8 84.81(15) . . ?
S6 Ag24 S6AA 164.8(2) . . ?
Ag6 Ag25 Ag21 56.90(5) . . ?
Ag6 Ag25 Ag29 62.19(5) . . ?
Ag20 Ag25 Ag6 58.01(5) . . ?
Ag20 Ag25 Ag21 57.67(5) . . ?
Ag20 Ag25 Ag29 54.23(5) . . ?
Ag20 Ag25 Ag40 85.55(6) . . ?
Ag21 Ag25 Ag29 104.54(6) . . ?
Ag40 Ag25 Ag6 141.87(7) . . ?
Ag40 Ag25 Ag21 95.78(6) . . ?
Ag40 Ag25 Ag29 107.23(7) . . ?
S15 Ag25 Ag6 78.66(13) . . ?
S15 Ag25 Ag20 98.93(13) . . ?
S15 Ag25 Ag21 135.52(14) . . ?
S15 Ag25 Ag29 45.08(12) . . ?
S15 Ag25 Ag40 121.52(13) . . ?
S15 Ag25 S20 170.40(18) . . ?
S20 Ag25 Ag6 110.87(12) . . ?
S20 Ag25 Ag20 87.54(12) . . ?
S20 Ag25 Ag21 54.07(12) . . ?
S20 Ag25 Ag29 139.78(13) . . ?
S20 Ag25 Ag40 51.57(13) . . ?
Ag14 Ag26 Ag4 55.26(4) . . ?
Ag19 Ag26 Ag4 56.31(5) . . ?
Ag19 Ag26 Ag14 57.65(5) . . ?
Ag19 Ag26 Ag37 82.90(6) . . ?
Ag37 Ag26 Ag4 137.50(7) . . ?
Ag37 Ag26 Ag14 94.79(6) . . ?
S13 Ag26 Ag4 108.71(13) . . ?
S13 Ag26 Ag14 53.46(12) . . ?
S13 Ag26 Ag19 84.77(13) . . ?
S13 Ag26 Ag37 50.52(12) . . ?
S1AA Ag26 Ag4 77.05(14) . . ?
S1AA Ag26 Ag14 131.57(15) . . ?
S1AA Ag26 Ag19 90.74(16) . . ?
S1AA Ag26 Ag37 118.56(15) . . ?
S1AA Ag26 S13 168.6(2) . . ?
Ag17 Ag27 Ag31 82.05(5) . . ?
Ag17 Ag27 Ag41 132.66(8) . . ?
Ag41 Ag27 Ag31 117.06(6) . . ?
S55 Ag27 Ag17 54.41(12) . . ?
S55 Ag27 Ag31 133.26(13) . . ?
S55 Ag27 Ag41 105.85(13) . . ?
S11 Ag27 Ag17 128.83(14) . . ?
S11 Ag27 Ag31 48.10(12) . . ?
S11 Ag27 Ag41 75.47(12) . . ?
S11 Ag27 S55 174.2(2) . . ?
Ag18 Ag28 Ag7 56.57(5) . . ?
S5AA Ag28 Ag7 108.34(13) . . ?
S5AA Ag28 Ag18 100.80(14) . . ?
S5AA Ag28 S7AA 165.19(19) . . ?
S7AA Ag28 Ag7 85.33(15) . . ?
S7AA Ag28 Ag18 81.74(15) . . ?
Ag6 Ag29 Ag25 54.06(4) . . ?
Ag7 Ag29 Ag6 54.08(4) . . ?
Ag7 Ag29 Ag25 100.99(6) . . ?
Ag7 Ag29 Ag48 94.30(7) . . ?
Ag20 Ag29 Ag6 55.13(5) . . ?
Ag20 Ag29 Ag7 59.56(5) . . ?
Ag20 Ag29 Ag25 55.45(5) . . ?
Ag20 Ag29 Ag48 123.22(7) . . ?
Ag48 Ag29 Ag6 68.56(5) . . ?
Ag48 Ag29 Ag25 87.24(6) . . ?
S15 Ag29 Ag6 73.61(12) . . ?
S15 Ag29 Ag7 126.47(14) . . ?
S15 Ag29 Ag20 101.25(14) . . ?
S15 Ag29 Ag25 46.21(13) . . ?
S15 Ag29 Ag48 52.42(14) . . ?
S15 Ag29 S8AA 158.9(2) . . ?
S8AA Ag29 Ag6 127.48(16) . . ?
S8AA Ag29 Ag7 74.28(15) . . ?
S8AA Ag29 Ag20 92.84(16) . . ?
S8AA Ag29 Ag25 142.16(17) . . ?
S8AA Ag29 Ag48 130.18(17) . . ?
Ag8 Ag30 Ag12 56.19(5) . . ?
S6 Ag30 Ag8 91.76(14) . . ?
S6 Ag30 Ag12 86.90(13) . . ?
S6 Ag30 S2AA 171.24(19) . . ?
S2AA Ag30 Ag8 93.32(17) . . ?
S2AA Ag30 Ag12 101.85(14) . . ?
Ag15 Ag31 Ag22 52.63(4) . . ?
Ag15 Ag31 Ag27 90.87(6) . . ?
Ag27 Ag31 Ag22 71.32(5) . . ?
S4 Ag31 Ag15 50.82(13) . . ?
S4 Ag31 Ag22 97.53(14) . . ?
S4 Ag31 Ag27 131.76(14) . . ?
S4 Ag31 Cl10 114.92(17) . . ?
Cl10 Ag31 Ag15 92.46(11) . . ?
Cl10 Ag31 Ag22 46.58(10) . . ?
Cl10 Ag31 Ag27 91.49(11) . . ?
S11 Ag31 Ag15 138.30(14) . . ?
S11 Ag31 Ag22 99.84(14) . . ?
S11 Ag31 Ag27 47.91(13) . . ?
S11 Ag31 S4 160.3(2) . . ?
S11 Ag31 Cl10 84.00(16) . . ?
S11 Ag32 Cl10 78.58(15) . . ?
S12 Ag32 Cl10 93.15(17) . . ?
S12 Ag32 S11 89.40(17) . . ?
P2BA Ag32 Cl10 104.17(18) . . ?
P2BA Ag32 S11 115.24(19) . . ?
P2BA Ag32 S12 152.0(2) . . ?
S7 Ag33 Cl54 81.91(15) . . ?
P3AA Ag33 Cl54 105.23(19) . . ?
P3AA Ag33 S7 125.9(2) . . ?
P3AA Ag33 S4AA 144.4(2) . . ?
S4AA Ag33 Cl54 92.48(17) . . ?
S4AA Ag33 S7 86.49(18) . . ?
Ag10 Ag34 Ag35 73.48(5) . . ?
Ag16 Ag34 Ag10 55.29(5) . . ?
Ag16 Ag34 Ag35 98.41(6) . . ?
S7 Ag34 Ag10 101.51(13) . . ?
S7 Ag34 Ag16 145.43(14) . . ?
S7 Ag34 Ag35 47.49(13) . . ?
S19 Ag34 Ag10 99.27(13) . . ?
S19 Ag34 Ag16 51.71(13) . . ?
S19 Ag34 Ag35 142.08(15) . . ?
S19 Ag34 S7 159.21(18) . . ?
Ag9 Ag35 Ag34 74.29(6) . . ?
Ag9 Ag35 Ag44 136.17(7) . . ?
Ag9 Ag35 Ag48 100.42(6) . . ?
Ag34 Ag35 Ag44 121.28(7) . . ?
Ag48 Ag35 Ag34 174.71(8) . . ?
Ag48 Ag35 Ag44 62.56(6) . . ?
S7 Ag35 Ag9 122.20(14) . . ?
S7 Ag35 Ag34 48.44(13) . . ?
S7 Ag35 Ag44 80.31(14) . . ?
S7 Ag35 Ag48 136.80(14) . . ?
S7 Ag35 S14 163.93(18) . . ?
S14 Ag35 Ag9 53.65(11) . . ?
S14 Ag35 Ag34 122.33(13) . . ?
S14 Ag35 Ag44 113.59(13) . . ?
S14 Ag35 Ag48 52.87(12) . . ?
Cl4B Ag36 Ag10 86.64(12) . . ?
S5AA Ag36 Ag10 73.93(12) . . ?
S5AA Ag36 Cl4B 98.91(16) . . ?
S4AA Ag36 Ag10 120.96(15) . . ?
S4AA Ag36 Cl4B 98.50(17) . . ?
S4AA Ag36 S5AA 157.7(2) . . ?
Ag26 Ag37 Ag53 136.74(7) . . ?
S13 Ag37 Ag26 50.55(12) . . ?
S13 Ag37 Ag53 137.54(15) . . ?
S13 Ag37 Cl16 100.76(16) . . ?
Cl16 Ag37 Ag26 76.82(10) . . ?
Cl16 Ag37 Ag53 60.10(10) . . ?
S6BA Ag37 Ag26 132.65(18) . . ?
S6BA Ag37 Ag53 47.9(2) . . ?
S6BA Ag37 S13 171.3(2) . . ?
S6BA Ag37 Cl16 87.9(2) . . ?
S1AA Ag38 S55 93.95(16) . . ?
S0AA Ag38 S55 103.15(18) . . ?
S0AA Ag38 S1AA 156.6(2) . . ?
Ag16 Ag39 Ag12 57.86(5) . . ?
S8 Ag39 Ag12 47.05(11) . . ?
S8 Ag39 Ag16 104.87(13) . . ?
S8 Ag39 S19 141.48(19) . . ?
S8 Ag39 S5BA 108.63(17) . . ?
S19 Ag39 Ag12 100.99(13) . . ?
S19 Ag39 Ag16 50.57(13) . . ?
S19 Ag39 S5BA 104.26(18) . . ?
S5BA Ag39 Ag12 154.64(14) . . ?
S5BA Ag39 Ag16 144.79(15) . . ?
Ag25 Ag40 Ag46 135.39(8) . . ?
S20 Ag40 Ag25 52.30(14) . . ?
S20 Ag40 Ag46 139.18(14) . . ?
S9AA Ag40 Ag25 132.16(19) . . ?
S9AA Ag40 Ag46 47.98(15) . . ?
S9AA Ag40 S20 168.6(2) . . ?
S12 Ag41 Ag27 101.46(14) . . ?
S12 Ag41 S0AA 172.1(2) . . ?
S0AA Ag41 Ag27 81.52(14) . . ?
S4 Ag42 Ag15 50.02(13) . . ?
S4 Ag42 S5 136.51(17) . . ?
S4 Ag42 S1BA 109.9(2) . . ?
S5 Ag42 Ag15 101.61(13) . . ?
S5 Ag42 S1BA 109.75(19) . . ?
S1BA Ag42 Ag15 144.38(15) . . ?
S8 Ag43 Ag45 81.80(12) . . ?
S9 Ag43 Ag45 49.69(14) . . ?
S9 Ag43 S8 120.5(2) . . ?
S9 Ag43 S2AA 140.9(2) . . ?
S2AA Ag43 Ag45 158.51(17) . . ?
S2AA Ag43 S8 97.23(19) . . ?
Ag35 Ag44 Ag48 57.60(6) . . ?
S4AA Ag44 Ag35 93.67(16) . . ?
S4AA Ag44 Ag48 143.17(17) . . ?
S4AA Ag44 S3BA 163.1(2) . . ?
S3BA Ag44 Ag35 101.26(18) . . ?
S3BA Ag44 Ag48 46.47(17) . . ?
Ag43 Ag45 Ag53 98.19(8) . . ?
S9 Ag45 Ag43 52.11(15) . . ?
S9 Ag45 Ag53 126.18(18) . . ?
S5BA Ag45 Ag43 124.88(18) . . ?
S5BA Ag45 Ag53 49.0(2) . . ?
S5BA Ag45 S9 175.0(3) . . ?
Ag40 Ag46 Ag50 129.19(8) . . ?
S1BA Ag46 Ag40 125.26(16) . . ?
S1BA Ag46 Ag50 44.50(18) . . ?
S1BA Ag46 S9AA 173.6(2) . . ?
S9AA Ag46 Ag40 48.96(15) . . ?
S9AA Ag46 Ag50 134.87(19) . . ?
Ag7 Ag47 Ag23 59.48(5) . . ?
S7AA Ag47 Ag7 98.36(14) . . ?
S7AA Ag47 Ag23 91.21(15) . . ?
S7AA Ag47 S8AA 163.4(2) . . ?
S8AA Ag47 Ag7 78.73(15) . . ?
S8AA Ag47 Ag23 101.04(16) . . ?
Ag29 Ag48 Ag44 116.05(7) . . ?
Ag35 Ag48 Ag29 129.00(7) . . ?
Ag35 Ag48 Ag44 59.84(6) . . ?
S14 Ag48 Ag29 98.30(12) . . ?
S14 Ag48 Ag35 49.10(12) . . ?
S14 Ag48 Ag44 107.30(13) . . ?
S14 Ag48 S15 86.78(16) . . ?
S15 Ag48 Ag29 45.50(12) . . ?
S15 Ag48 Ag35 135.88(13) . . ?
S15 Ag48 Ag44 159.51(13) . . ?
S3BA Ag48 Ag29 101.97(16) . . ?
S3BA Ag48 Ag35 102.63(17) . . ?
S3BA Ag48 Ag44 45.65(16) . . ?
S3BA Ag48 S14 151.7(2) . . ?
S3BA Ag48 S15 121.5(2) . . ?
S12 Ag49 Ag22 116.56(14) . . ?
S12 Ag49 Cl17 93.43(17) . . ?
S6AA Ag49 Ag22 72.29(12) . . ?
S6AA Ag49 S12 146.50(18) . . ?
S6AA Ag49 Cl17 116.88(17) . . ?
Cl17 Ag49 Ag22 102.93(14) . . ?
Ag51 Ag50 Ag46 101.83(7) . . ?
S1BA Ag50 Ag46 44.29(15) . . ?
S1BA Ag50 Ag51 120.02(17) . . ?
S0BA Ag50 Ag46 130.01(17) . . ?
S0BA Ag50 Ag51 52.65(17) . . ?
S0BA Ag50 S1BA 171.7(2) . . ?
S5 Ag51 Ag50 79.49(13) . . ?
S8AA Ag51 Ag50 159.45(16) . . ?
S8AA Ag51 S5 97.88(19) . . ?
S0BA Ag51 Ag50 49.35(17) . . ?
S0BA Ag51 S5 113.7(2) . . ?
S0BA Ag51 S8AA 144.9(2) . . ?
Ag19 Ag52 Ag8 58.49(5) . . ?
S1AA Ag52 Ag8 114.86(15) . . ?
S1AA Ag52 Ag19 91.06(13) . . ?
S2AA Ag52 Ag8 87.03(17) . . ?
S2AA Ag52 Ag19 102.44(16) . . ?
S2AA Ag52 S1AA 158.1(2) . . ?
Ag45 Ag53 Ag37 137.19(7) . . ?
S5BA Ag53 Ag37 134.40(17) . . ?
S5BA Ag53 Ag45 47.98(16) . . ?
S5BA Ag53 S6BA 174.8(2) . . ?
S6BA Ag53 Ag37 47.69(16) . . ?
S6BA Ag53 Ag45 135.12(17) . . ?
Ag10 Cl54 Ag33 133.79(19) . . ?
Ag4 S55 Ag38 92.58(17) . . ?
Ag17 S55 Ag4 74.89(15) . . ?
Ag17 S55 Ag38 146.7(2) . . ?
Ag27 S55 Ag4 128.5(2) . . ?
Ag27 S55 Ag17 74.47(15) . . ?
Ag27 S55 Ag38 91.05(16) . . ?
C25 S55 Ag4 119.9(6) . . ?
C25 S55 Ag17 107.6(6) . . ?
C25 S55 Ag27 108.3(6) . . ?
C25 S55 Ag38 105.3(6) . . ?
Ag15 S4 Ag42 79.05(17) . . ?
Ag31 S4 Ag15 79.42(16) . . ?
Ag31 S4 Ag42 128.9(2) . . ?
C5 S4 Ag15 111.7(6) . . ?
C5 S4 Ag31 109.1(6) . . ?
C5 S4 Ag42 121.9(6) . . ?
Ag23 S5 Ag42 86.42(16) . . ?
Ag23 S5 Ag51 118.34(19) . . ?
Ag42 S5 Ag51 108.38(17) . . ?
C26 S5 Ag23 111.2(6) . . ?
C26 S5 Ag42 112.0(7) . . ?
C26 S5 Ag51 116.5(6) . . ?
Ag34 S7 Ag33 98.56(18) . . ?
Ag35 S7 Ag33 125.46(19) . . ?
Ag35 S7 Ag34 84.07(17) . . ?
C46 S7 Ag33 115.0(7) . . ?
C46 S7 Ag34 108.9(7) . . ?
C46 S7 Ag35 115.3(7) . . ?
Ag12 S8 Ag43 123.2(2) . . ?
Ag39 S8 Ag12 86.54(15) . . ?
Ag39 S8 Ag43 110.8(2) . . ?
C23 S8 Ag12 108.8(6) . . ?
C23 S8 Ag39 112.7(6) . . ?
C23 S8 Ag43 112.2(6) . . ?
Ag22 Cl10 Ag31 76.64(13) . . ?
Ag22 Cl10 Ag32 131.08(19) . . ?
Ag32 Cl10 Ag31 88.32(16) . . ?
Ag27 S11 Ag31 83.99(16) . . ?
Ag27 S11 Ag32 122.3(2) . . ?
Ag31 S11 Ag32 99.44(19) . . ?
C7 S11 Ag27 111.2(6) . . ?
C7 S11 Ag31 113.0(6) . . ?
C7 S11 Ag32 119.4(6) . . ?
Ag32 S12 Ag49 105.83(19) . . ?
Ag41 S12 Ag32 107.9(2) . . ?
Ag41 S12 Ag49 98.82(19) . . ?
C1BA S12 Ag32 120.7(6) . . ?
C1BA S12 Ag41 108.6(6) . . ?
C1BA S12 Ag49 112.7(7) . . ?
Ag26 S13 Ag14 76.67(14) . . ?
Ag37 S13 Ag14 131.9(2) . . ?
Ag37 S13 Ag26 78.93(15) . . ?
C39 S13 Ag14 116.3(6) . . ?
C39 S13 Ag26 113.2(6) . . ?
C39 S13 Ag37 111.4(6) . . ?
Ag6 S14 Ag48 93.28(16) . . ?
Ag9 S14 Ag6 76.42(12) . . ?
Ag9 S14 Ag48 138.2(2) . . ?
Ag35 S14 Ag6 125.50(19) . . ?
Ag35 S14 Ag9 75.93(14) . . ?
Ag35 S14 Ag48 78.03(16) . . ?
C6CA S14 Ag6 127.3(7) . . ?
C6CA S14 Ag9 108.4(6) . . ?
C6CA S14 Ag35 105.7(6) . . ?
C6CA S14 Ag48 109.8(6) . . ?
Ag25 S15 Ag48 130.1(2) . . ?
Ag29 S15 Ag25 88.71(18) . . ?
Ag29 S15 Ag48 82.08(17) . . ?
C13 S15 Ag25 109.6(7) . . ?
C13 S15 Ag29 107.8(7) . . ?
C13 S15 Ag48 120.0(7) . . ?
Ag19 Cl16 Ag37 95.43(15) . . ?
Ag11 Cl18 Ag14 63.84(12) . . ?
Ag16 S19 Ag39 78.81(16) . . ?
Ag34 S19 Ag16 77.68(16) . . ?
Ag34 S19 Ag39 125.7(2) . . ?
C24 S19 Ag16 115.7(7) . . ?
C24 S19 Ag34 111.3(6) . . ?
C24 S19 Ag39 123.0(7) . . ?
Ag25 S20 Ag21 74.85(16) . . ?
Ag40 S20 Ag21 128.7(2) . . ?
Ag40 S20 Ag25 76.13(17) . . ?
C31 S20 Ag21 119.6(7) . . ?
C31 S20 Ag25 109.1(7) . . ?
C31 S20 Ag40 109.6(7) . . ?
Ag7 Cl4B Ag36 122.78(17) . . ?
Ag24 S6AA Ag18 106.99(18) . . ?
Ag24 S6AA Ag49 89.16(17) . . ?
Ag49 S6AA Ag18 115.27(19) . . ?
C40 S6AA Ag18 124.4(6) . . ?
C40 S6AA Ag24 106.1(6) . . ?
C40 S6AA Ag49 108.6(6) . . ?
Ag28 S5AA Ag3 104.9(2) . . ?
Ag28 S5AA Ag36 101.87(18) . . ?
Ag36 S5AA Ag3 115.37(19) . . ?
C37 S5AA Ag3 122.9(6) . . ?
C37 S5AA Ag28 104.2(5) . . ?
C37 S5AA Ag36 105.0(6) . . ?
Ag24 S6 Ag30 100.3(2) . . ?
C11 S6 Ag24 105.3(7) . . ?
C11 S6 Ag30 105.1(7) . . ?
Ag26 S1AA Ag38 130.3(2) . . ?
Ag52 S1AA Ag26 98.7(2) . . ?
Ag52 S1AA Ag38 97.3(2) . . ?
C197 S1AA Ag26 108.8(7) . . ?
C197 S1AA Ag38 112.1(7) . . ?
C197 S1AA Ag52 104.3(8) . . ?
Ag47 S7AA Ag28 97.5(2) . . ?
C9EA S7AA Ag28 101.1(7) . . ?
C9EA S7AA Ag47 108.1(6) . . ?
Ag45 S9 Ag43 78.20(18) . . ?
C7BA S9 Ag43 109.3(8) . . ?
C7BA S9 Ag45 103.2(7) . . ?
C57 P3AA Ag33 115.0(8) . . ?
C57 P3AA C9DA 104.1(11) . . ?
C9DA P3AA Ag33 115.0(9) . . ?
C1EA P3AA Ag33 110.1(7) . . ?
C1EA P3AA C57 103.3(10) . . ?
C1EA P3AA C9DA 108.4(11) . . ?
Ag46 S1BA Ag42 103.5(2) . . ?
Ag46 S1BA Ag50 91.2(3) . . ?
Ag50 S1BA Ag42 92.3(2) . . ?
C61 S1BA Ag42 133.3(8) . . ?
C61 S1BA Ag46 112.2(8) . . ?
C61 S1BA Ag50 115.3(8) . . ?
Ag36 S4AA Ag33 98.2(2) . . ?
Ag44 S4AA Ag33 120.8(2) . . ?
Ag44 S4AA Ag36 97.7(2) . . ?
C112 S4AA Ag33 119.7(8) . . ?
C112 S4AA Ag36 111.7(7) . . ?
C112 S4AA Ag44 105.9(7) . . ?
C8 P2BA Ag32 115.1(7) . . ?
C8 P2BA C93 103.5(10) . . ?
C15 P2BA Ag32 110.5(7) . . ?
C15 P2BA C8 107.0(10) . . ?
C15 P2BA C93 101.9(10) . . ?
C93 P2BA Ag32 117.5(8) . . ?
Ag29 S8AA Ag51 118.0(3) . . ?
Ag47 S8AA Ag29 117.6(3) . . ?
Ag47 S8AA Ag51 89.4(2) . . ?
C66 S8AA Ag29 108.6(8) . . ?
C66 S8AA Ag47 107.8(8) . . ?
C66 S8AA Ag51 114.3(8) . . ?
Ag44 S3BA Ag48 87.9(2) . . ?
C4CA S3BA Ag44 111.7(8) . . ?
C4CA S3BA Ag48 114.1(8) . . ?
Ag30 S2AA Ag43 95.5(2) . . ?
Ag52 S2AA Ag30 103.2(3) . . ?
Ag52 S2AA Ag43 121.1(2) . . ?
C111 S2AA Ag30 108.3(7) . . ?
C111 S2AA Ag43 115.2(8) . . ?
C111 S2AA Ag52 110.7(8) . . ?
Ag8 Cl17 Ag49 104.4(2) . . ?
Ag46 S9AA Ag40 83.06(19) . . ?
C63 S9AA Ag40 106.0(7) . . ?
C63 S9AA Ag46 107.0(7) . . ?
Ag38 S0AA Ag41 90.5(2) . . ?
C9AA S0AA Ag38 114.2(7) . . ?
C9AA S0AA Ag41 105.7(7) . . ?
Ag50 S0BA Ag51 78.0(2) . . ?
C74 S0BA Ag50 105.6(8) . . ?
C74 S0BA Ag51 109.5(7) . . ?
Ag45 S5BA Ag39 88.9(2) . . ?
Ag45 S5BA Ag53 83.0(3) . . ?
Ag53 S5BA Ag39 86.9(2) . . ?
C36 S5BA Ag39 158.6(8) . . ?
C36 S5BA Ag45 109.2(8) . . ?
C36 S5BA Ag53 106.2(9) . . ?
Ag37 S6BA Ag53 84.4(3) . . ?
C4KA S6BA Ag37 107.4(9) . . ?
C4KA S6BA Ag53 107.6(10) . . ?
C149 C6 C57 113(2) . . ?
C6AA C7 S11 106.1(14) . . ?
C7AA C7 S11 108.2(15) . . ?
C7AA C7 C6AA 108.4(18) . . ?
C86 C7 S11 104.8(16) . . ?
C86 C7 C6AA 113.0(19) . . ?
C86 C7 C7AA 116(2) . . ?
C10 C8 P2BA 116.7(15) . . ?
C87 C8 P2BA 125.7(18) . . ?
C87 C8 C10 118(2) . . ?
C37 C9 C99 113.3(16) . . ?
C5AA C10 C8 121(2) . . ?
C49 C11 S6 108.1(14) . . ?
C49 C11 C3CA 105.1(18) . . ?
C49 C11 C113 108.6(17) . . ?
C3CA C11 S6 108.5(13) . . ?
C3CA C11 C113 111.4(17) . . ?
C113 C11 S6 114.8(15) . . ?
C55 C14 C46 109.9(16) . . ?
C44 C15 P2BA 120.6(17) . . ?
C70 C15 P2BA 120.9(18) . . ?
C70 C15 C44 118(2) . . ?
C48 C17 C2CA 122(2) . . ?
C22 C18 C40 107.8(16) . . ?
C3KA C19 C55 107.2(16) . . ?
C46 C20 C79 109.1(16) . . ?
C60 C21 C97 108.7(17) . . ?
C18 C22 C4 111.0(18) . . ?
C47 C22 C18 107.9(18) . . ?
C47 C22 C4 110.7(18) . . ?
C52 C23 S8 111.9(13) . . ?
C52 C23 C85 110.8(16) . . ?
C85 C23 S8 107.3(13) . . ?
C8DA C23 S8 106.2(13) . . ?
C8DA C23 C52 111.7(17) . . ?
C8DA C23 C85 108.7(15) . . ?
C3EA C24 S19 107.1(15) . . ?
C3EA C24 C108 110.8(19) . . ?
C2EA C24 S19 111.6(16) . . ?
C2EA C24 C3EA 107.8(19) . . ?
C2EA C24 C108 109(2) . . ?
C108 C24 S19 110.6(16) . . ?
C65 C25 S55 110.4(13) . . ?
C65 C25 C84 113.1(16) . . ?
C65 C25 C115 110.9(16) . . ?
C84 C25 S55 106.1(13) . . ?
C84 C25 C115 107.8(17) . . ?
C115 C25 S55 108.4(13) . . ?
C41 C26 S5 109.7(13) . . ?
C41 C26 C150 109.4(17) . . ?
C71 C26 S5 111.8(14) . . ?
C71 C26 C41 109.7(16) . . ?
C71 C26 C150 109.4(17) . . ?
C150 C26 S5 106.7(13) . . ?
C40 C27 C50 103.1(16) . . ?
C1DA C29 C39 116.2(19) . . ?
C35 C31 S20 110.4(14) . . ?
C35 C31 C42 109.9(19) . . ?
C35 C31 C76 107.6(18) . . ?
C42 C31 S20 107.8(14) . . ?
C76 C31 S20 116.1(15) . . ?
C76 C31 C42 104.8(17) . . ?
C37 C32 C80 109.6(16) . . ?
C100 C34 C50 108(2) . . ?
C31 C35 C4MA 114(2) . . ?
C9 C37 S5AA 112.1(12) . . ?
C9 C37 C32 111.4(15) . . ?
C9 C37 C72 107.2(15) . . ?
C32 C37 S5AA 109.8(13) . . ?
C32 C37 C72 110.3(14) . . ?
C72 C37 S5AA 105.8(11) . . ?
C29 C39 S13 109.5(14) . . ?
C29 C39 C64 109.0(17) . . ?
C29 C39 C69 109.5(16) . . ?
C64 C39 S13 108.7(13) . . ?
C69 C39 S13 109.8(13) . . ?
C69 C39 C64 110.3(17) . . ?
C18 C40 S6AA 108.0(12) . . ?
C18 C40 C9JA 112.2(15) . . ?
C27 C40 S6AA 106.6(12) . . ?
C27 C40 C18 107.5(16) . . ?
C27 C40 C9JA 117.0(16) . . ?
C9JA C40 S6AA 105.0(12) . . ?
C26 C41 C56 112.8(17) . . ?
C31 C42 C5FA 105.7(18) . . ?
C79 C43 C3KA 112.4(18) . . ?
C123 C44 C15 118(3) . . ?
C99 C45 C80 110.1(17) . . ?
C14 C46 S7 110.4(14) . . ?
C14 C46 C20 107.1(17) . . ?
C14 C46 C90 111.1(16) . . ?
C20 C46 S7 108.5(14) . . ?
C20 C46 C90 108.9(17) . . ?
C90 C46 S7 110.6(14) . . ?
C22 C47 C50 106.4(19) . . ?
C17 C48 C149 115(2) . . ?
C11 C49 C30 111.9(18) . . ?
C34 C50 C27 115.2(18) . . ?
C34 C50 C47 114.8(19) . . ?
C47 C50 C27 106.6(17) . . ?
C23 C52 C60 108.9(17) . . ?
C57 C2CA C17 122(2) . . ?
C55 C54 C79 108.1(18) . . ?
C14 C55 C19 112.2(17) . . ?
C14 C55 C54 109.9(17) . . ?
C54 C55 C19 108.5(16) . . ?
C8JA C56 C41 103.3(19) . . ?
C7JA C56 C41 108(2) . . ?
C7JA C56 C8JA 113(2) . . ?
C6 C57 P3AA 116.2(16) . . ?
C2CA C57 P3AA 122.0(18) . . ?
C2CA C57 C6 122(2) . . ?
C21 C60 C52 108.5(17) . . ?
C75 C60 C21 111.8(17) . . ?
C75 C60 C52 108.0(18) . . ?
C122 C61 S1BA 107.4(18) . . ?
C122 C61 C188 109(2) . . ?
C188 C61 S1BA 108.4(19) . . ?
C6JA C61 S1BA 109(2) . . ?
C6JA C61 C122 114(3) . . ?
C6JA C61 C188 109(2) . . ?
C125 C63 S9AA 105.9(16) . . ?
C125 C63 C4IA 108(2) . . ?
C158 C63 S9AA 110.0(16) . . ?
C158 C63 C125 112(2) . . ?
C158 C63 C4IA 113(2) . . ?
C4IA C63 S9AA 107.8(16) . . ?
C39 C64 C3DA 105.5(18) . . ?
C25 C65 C120 109.0(17) . . ?
C83 C68 C76 106.0(19) . . ?
C83 C68 C182 117(2) . . ?
C182 C68 C76 102.9(19) . . ?
C39 C69 C118 109.3(17) . . ?
C26 C71 C102 111.7(18) . . ?
C62 C72 C37 107.9(15) . . ?
C68 C76 C31 115(2) . . ?
C20 C79 C54 101.8(16) . . ?
C43 C79 C20 112.6(18) . . ?
C43 C79 C54 111.9(18) . . ?
C32 C80 C45 109.9(16) . . ?
C32 C80 C94 111.6(16) . . ?
C94 C80 C45 106.3(17) . . ?
C7DA C3CA C11 112.0(17) . . ?
C68 C83 C5FA 109(2) . . ?
C25 C84 C82 104.6(18) . . ?
C161 C85 C23 110.0(17) . . ?
C3KA C90 C46 113.1(18) . . ?
C62 C94 C80 108.9(17) . . ?
C21 C97 C8DA 110.5(17) . . ?
C21 C97 C9FA 110.4(18) . . ?
C9FA C97 C8DA 106.8(18) . . ?
C9 C99 C173 108.3(17) . . ?
C45 C99 C9 111.1(19) . . ?
C45 C99 C173 108.2(17) . . ?
C34 C100 C4 113(2) . . ?
C34 C100 C9JA 117.7(19) . . ?
C4 C100 C9JA 105.5(17) . . ?
F111 Sb1 F21 89.7(6) . . ?
F111 Sb1 F125 90.9(6) . . ?
F124 Sb1 F21 89.7(7) . . ?
F124 Sb1 F111 173.6(11) . . ?
F124 Sb1 F125 89.3(7) . . ?
F124 Sb1 F138 77.3(10) . . ?
F125 Sb1 F21 175.5(8) . . ?
F163 Sb1 F21 91.5(7) . . ?
F163 Sb1 F111 85.7(11) . . ?
F163 Sb1 F124 100.7(8) . . ?
F163 Sb1 F125 92.9(7) . . ?
F163 Sb1 F138 177.8(10) . . ?
F138 Sb1 F21 87.7(7) . . ?
F138 Sb1 F111 96.4(8) . . ?
F138 Sb1 F125 87.8(7) . . ?
F3 Sb2 F17 92.8(7) . . ?
F3 Sb2 F113 93.6(7) . . ?
F3 Sb2 F151 94.8(7) . . ?
F3 Sb2 F6 90.3(7) . . ?
F3 Sb2 F54 178.0(9) . . ?
F17 Sb2 F151 172.1(8) . . ?
F17 Sb2 F6 89.4(7) . . ?
F17 Sb2 F54 86.7(7) . . ?
F113 Sb2 F17 90.5(7) . . ?
F113 Sb2 F151 91.2(6) . . ?
F113 Sb2 F6 176.1(9) . . ?
F113 Sb2 F54 88.3(7) . . ?
F151 Sb2 F6 88.4(6) . . ?
F151 Sb2 F54 85.6(7) . . ?
F6 Sb2 F54 87.8(7) . . ?
C95 C5 S4 110.7(16) . . ?
C95 C5 C135 111(2) . . ?
C95 C5 C0NA 105(2) . . ?
C135 C5 S4 111.0(15) . . ?
C0NA C5 S4 107.2(16) . . ?
C0NA C5 C135 111.3(19) . . ?
C8CA C6CA S14 107.3(12) . . ?
C7CA C6CA S14 110.4(13) . . ?
C7CA C6CA C8CA 109.7(16) . . ?
C28 C6CA S14 113.1(14) . . ?
C28 C6CA C8CA 107.2(16) . . ?
C28 C6CA C7CA 109.0(17) . . ?
C2AA C3AA C190 104(2) . . ?
C124 C3AA C2AA 112(3) . . ?
C124 C3AA C190 116(3) . . ?
C1FA C9EA S7AA 110.3(14) . . ?
C1FA C9EA C16 109.0(16) . . ?
C1FA C9EA C0FA 108.7(17) . . ?
C16 C9EA S7AA 104.5(14) . . ?
C0FA C9EA S7AA 116.8(13) . . ?
C0FA C9EA C16 107.2(16) . . ?
C96 C8CA C6CA 105.5(15) . . ?
C145 C9BA C7BA 108(2) . . ?
C1AA C0AA C66 110.9(18) . . ?
C116 C12 C150 111(2) . . ?
C116 C12 C7JA 110(2) . . ?
C150 C12 C7JA 104.7(19) . . ?
C119 C13 S15 110.0(17) . . ?
C119 C13 C175 114(2) . . ?
C119 C13 C2IA 107(2) . . ?
C175 C13 S15 110.2(16) . . ?
C175 C13 C2IA 101(2) . . ?
C2IA C13 S15 114.2(16) . . ?
C9EA C1FA C3FA 110.1(16) . . ?
C111 C1CA C0MA 110(2) . . ?
C9EA C16 C0HA 104.8(17) . . ?
C6CA C7CA C0DA 109.9(18) . . ?
C0FA C2FA C1HA 109(2) . . ?
C4FA C2FA C0FA 111(2) . . ?
C4FA C2FA C1HA 109(2) . . ?
C0AA C1AA C51 110(2) . . ?
C0AA C1AA C142 109(2) . . ?
C142 C1AA C51 110(2) . . ?
C5EA C6EA C2EA 100.4(19) . . ?
C5EA C6EA C7EA 115.9(19) . . ?
C7EA C6EA C2EA 101.1(19) . . ?
C2FA C0FA C9EA 112.9(17) . . ?
C33 C4EA C3EA 110(2) . . ?
C5EA C4EA C3EA 99.6(19) . . ?
C5EA C4EA C33 114(2) . . ?
C5CA C4CA S3BA 112.9(17) . . ?
C141 C4CA S3BA 111.9(17) . . ?
C141 C4CA C5CA 110(2) . . ?
C5HA C4CA S3BA 113.5(18) . . ?
C5HA C4CA C5CA 106(2) . . ?
C5HA C4CA C141 102(2) . . ?
C58 C6AA C7 110(2) . . ?
C105 C5DA C6DA 108.0(19) . . ?
C105 C5DA C113 108.2(18) . . ?
C113 C5DA C6DA 107.7(18) . . ?
C0EA C9DA P3AA 117(2) . . ?
C0EA C9DA C177 124(3) . . ?
C177 C9DA P3AA 119(2) . . ?
C24 C3EA C4EA 110.5(19) . . ?
C3MA C28 C6CA 116(2) . . ?
C49 C30 C148 104.4(19) . . ?
C105 C30 C49 113.2(19) . . ?
C105 C30 C148 108(2) . . ?
C6BA C5BA C101 107.3(19) . . ?
C6BA C5BA C131 113.4(19) . . ?
C131 C5BA C101 104.8(19) . . ?
C118 C4DA C3DA 110(2) . . ?
C4EA C33 C8EA 114(2) . . ?
C2BA C4BA C171 108(2) . . ?
C131 C4BA C2BA 116(2) . . ?
C131 C4BA C171 106(2) . . ?
C143 C36 S5BA 114.6(19) . . ?
C143 C36 C7MA 107(2) . . ?
C143 C36 C6MA 112(2) . . ?
C7MA C36 S5BA 107.6(19) . . ?
C7MA C36 C6MA 100(2) . . ?
C6MA C36 S5BA 114.5(19) . . ?
C5BA C6BA C1BA 114.2(19) . . ?
C86 C8AA C154 112(2) . . ?
C103 C8AA C86 106(2) . . ?
C103 C8AA C154 108(2) . . ?
C153 C1EA P3AA 116.7(19) . . ?
C153 C1EA C172 117(2) . . ?
C172 C1EA P3AA 126.3(19) . . ?
C74 C2AA C3AA 104(2) . . ?
C10 C5AA C4AA 121(3) . . ?
C3CA C7DA C148 105.5(19) . . ?
C6DA C7DA C3CA 111.0(19) . . ?
C6DA C7DA C148 110(2) . . ?
C78 C4AA C5AA 116(3) . . ?
C4DA C3DA C64 111(2) . . ?
C4DA C3DA C138 113(2) . . ?
C138 C3DA C64 109(2) . . ?
C6BA C1BA S12 112.9(14) . . ?
C6BA C1BA C2BA 107.4(16) . . ?
C6BA C1BA C160 108.2(17) . . ?
C2BA C1BA S12 111.0(13) . . ?
C160 C1BA S12 110.8(14) . . ?
C160 C1BA C2BA 106.3(17) . . ?
C4BA C2BA C1BA 111.7(17) . . ?
C24 C2EA C6EA 113(2) . . ?
C4EA C5EA C6EA 115(2) . . ?
C1AA C51 C2HA 106(2) . . ?
C4FA C3FA C1FA 109.4(18) . . ?
C4FA C3FA C9GA 112(2) . . ?
C9GA C3FA C1FA 105.9(18) . . ?
C155 C53 C115 105(2) . . ?
C5MA C53 C115 106(2) . . ?
C5MA C53 C155 111(2) . . ?
C7 C7AA C165 105(2) . . ?
C96 C9CA C0DA 110(2) . . ?
C6AA C58 C103 107(2) . . ?
C6AA C58 C7FA 114(2) . . ?
C103 C58 C7FA 101(2) . . ?
C93 C59 C144 127(3) . . ?
C1DA C2DA C118 104.8(19) . . ?
C72 C62 C173 109.6(16) . . ?
C94 C62 C72 112.1(18) . . ?
C94 C62 C173 107.6(16) . . ?
C33 C8EA C7EA 110(2) . . ?
C33 C8EA C108 106(2) . . ?
C7EA C8EA C108 107(2) . . ?
C8EA C7EA C6EA 112(2) . . ?
C9BA C7BA S9 110.3(15) . . ?
C0CA C7BA S9 111.9(16) . . ?
C0CA C7BA C9BA 107(2) . . ?
C0CA C7BA C109 108.3(19) . . ?
C109 C7BA S9 113.7(17) . . ?
C109 C7BA C9BA 104.9(19) . . ?
C0AA C66 S8AA 108.4(15) . . ?
C73 C66 S8AA 105.3(17) . . ?
C73 C66 C0AA 107.8(19) . . ?
C73 C66 C186 112(2) . . ?
C186 C66 S8AA 110.0(17) . . ?
C186 C66 C0AA 113(2) . . ?
C7LA C67 C111 109.4(19) . . ?
C83 C5FA C42 105(2) . . ?
C88 C5FA C42 116(2) . . ?
C88 C5FA C83 112(2) . . ?
C7DA C6DA C5DA 111.6(19) . . ?
C15 C70 C128 121(3) . . ?
C2FA C4FA C3FA 113(2) . . ?
C66 C73 C4HA 113(2) . . ?
C2AA C74 S0BA 109.1(15) . . ?
C169 C74 S0BA 109.3(17) . . ?
C169 C74 C2AA 112(2) . . ?
C169 C74 C185 108(2) . . ?
C185 C74 S0BA 106.6(16) . . ?
C185 C74 C2AA 112(2) . . ?
C60 C75 C161 113.7(19) . . ?
C8HA C5CA C4CA 113(3) . . ?
C139 C77 C2NA 114(3) . . ?
C87 C78 C4AA 121(3) . . ?
C9DA C0EA C0GA 123(3) . . ?
C7CA C0DA C114 105(2) . . ?
C9CA C0DA C7CA 111.1(19) . . ?
C9CA C0DA C114 112(2) . . ?
C151 C82 C84 112(2) . . ?
C151 C82 C5MA 109(2) . . ?
C5MA C82 C84 104(2) . . ?
C191 C0CA C7BA 113(2) . . ?
C104 C0BA C9AA 111.3(19) . . ?
C29 C1DA C2DA 105.1(19) . . ?
C29 C1DA C138 110(2) . . ?
C138 C1DA C2DA 112(2) . . ?
C7 C86 C8AA 106(2) . . ?
C8 C87 C78 122(2) . . ?
C5FA C88 C4MA 111(2) . . ?
C128 C89 C123 125(3) . . ?
C109 C8BA C4LA 111(2) . . ?
C109 C8BA C3LA 106(2) . . ?
C4LA C8BA C3LA 117(3) . . ?
C92 C91 C6LA 111(3) . . ?
C59 C93 P2BA 124(2) . . ?
C59 C93 C146 119(3) . . ?
C146 C93 P2BA 117(2) . . ?
C0BA C9AA S0AA 107.0(15) . . ?
C98 C9AA S0AA 113.4(17) . . ?
C98 C9AA C0BA 110.7(19) . . ?
C98 C9AA C134 113(2) . . ?
C134 C9AA S0AA 108.7(16) . . ?
C134 C9AA C0BA 104(2) . . ?
C5 C95 C174 115(2) . . ?
C9CA C96 C8CA 108.7(18) . . ?
C9CA C96 C2MA 112.7(19) . . ?
C2MA C96 C8CA 111.5(18) . . ?
C101 C3BA C160 108(2) . . ?
C101 C3BA C171 111(2) . . ?
C171 C3BA C160 109(2) . . ?
C9AA C98 C132 115(2) . . ?
C23 C8DA C97 104.9(16) . . ?
C3BA C101 C5BA 108.2(19) . . ?
C116 C102 C71 109(2) . . ?
C116 C102 C8JA 110(2) . . ?
C8JA C102 C71 106.6(19) . . ?
C58 C103 C8AA 109(2) . . ?
C0BA C104 C183 107(2) . . ?
C0BA C104 C192 103(2) . . ?
C183 C104 C192 113(2) . . ?
C30 C105 C5DA 111.0(18) . . ?
C3IA C107 C181 116(3) . . ?
C24 C108 C8EA 111(2) . . ?
C8BA C109 C7BA 113(2) . . ?
C112 C110 C159 102(2) . . ?
C1CA C111 S2AA 109.4(17) . . ?
C1CA C111 C67 114.5(19) . . ?
C1CA C111 C140 113(2) . . ?
C67 C111 S2AA 110.4(15) . . ?
C67 C111 C140 101.5(19) . . ?
C140 C111 S2AA 108.0(15) . . ?
C110 C112 S4AA 106.4(16) . . ?
C133 C112 S4AA 110.8(16) . . ?
C133 C112 C110 109(2) . . ?
C3GA C112 S4AA 108.7(18) . . ?
C3GA C112 C110 111(2) . . ?
C3GA C112 C133 110(2) . . ?
C11 C113 C5DA 111.2(18) . . ?
C0DA C114 C3MA 110(2) . . ?
C53 C115 C25 110.5(19) . . ?
C102 C116 C12 115(2) . . ?
C130 C117 C8HA 117(3) . . ?
C69 C118 C2DA 100.1(18) . . ?
C4DA C118 C69 110(2) . . ?
C4DA C118 C2DA 116(2) . . ?
C13 C119 C3IA 110(2) . . ?
C65 C120 C151 108.6(18) . . ?
C155 C120 C65 112.3(19) . . ?
C155 C120 C151 106(2) . . ?
C61 C122 C0JA 109(3) . . ?
C44 C123 C89 116(3) . . ?
C3AA C124 C0IA 116(3) . . ?
C63 C125 C7IA 110(2) . . ?
C139 C126 C174 111(3) . . ?
C6LA C127 C166 109(2) . . ?
C89 C128 C70 122(3) . . ?
C197 C129 C92 106(2) . . ?
C117 C130 C141 115(3) . . ?
C117 C130 C7HA 104(3) . . ?
C141 C130 C7HA 96(3) . . ?
C4BA C131 C5BA 109(2) . . ?
C98 C132 C183 105(2) . . ?
C98 C132 C195 108(2) . . ?
C183 C132 C195 112(2) . . ?
C112 C133 C4GA 107(2) . . ?
C9AA C134 C6FA 107(2) . . ?
C139 C135 C5 107(2) . . ?
C200 C137 C156 107(3) . . ?
C1DA C138 C3DA 108(2) . . ?
C77 C139 C126 105(3) . . ?
C77 C139 C135 119(3) . . ?
C126 C139 C135 114(3) . . ?
C9LA C140 C111 108(2) . . ?
C4CA C141 C130 117(2) . . ?
C1AA C142 C4HA 113(2) . . ?
C36 C143 C200 108(2) . . ?
C59 C144 C167 115(3) . . ?
C189 C145 C9BA 105(2) . . ?
C3LA C145 C9BA 110(3) . . ?
C3LA C145 C189 114(3) . . ?
C93 C146 C8FA 116(3) . . ?
C185 C147 C190 96(2) . . ?
C1IA C147 C185 113(3) . . ?
C1IA C147 C190 116(3) . . ?
C7DA C148 C30 111(2) . . ?
C6 C149 C48 125(2) . . ?
C26 C150 C12 105.0(17) . . ?
C82 C151 C120 113(2) . . ?
C1EA C153 C0KA 118(3) . . ?
C165 C154 C8AA 104(3) . . ?
C120 C155 C53 111(2) . . ?
C137 C156 C187 116(3) . . ?
C137 C156 C6MA 114(3) . . ?
C187 C156 C6MA 97(2) . . ?
C63 C158 C9IA 107(2) . . ?
C6GA C159 C110 108(3) . . ?
C5GA C159 C110 113(3) . . ?
C5GA C159 C6GA 115(3) . . ?
C1BA C160 C3BA 113(2) . . ?
C85 C161 C75 108.5(18) . . ?
C9FA C161 C85 102.2(19) . . ?
C9FA C161 C75 110(2) . . ?
C166 C163 C197 114(2) . . ?
C154 C165 C7AA 120(3) . . ?
C154 C165 C7FA 106(3) . . ?
C7FA C165 C7AA 112(3) . . ?
C127 C166 C5LA 108(2) . . ?
C163 C166 C127 109(2) . . ?
C163 C166 C5LA 109(2) . . ?
C8FA C167 C144 122(3) . . ?
C74 C169 C0IA 116(3) . . ?
C181 C170 C196 118(3) . . ?
C3BA C171 C4BA 108(2) . . ?
C2KA C172 C1EA 130(3) . . ?
C99 C173 C62 106.6(17) . . ?
C95 C174 C1NA 99(3) . . ?
C126 C174 C95 107(3) . . ?
C126 C174 C1NA 103(3) . . ?
C13 C175 C181 110(2) . . ?
C9DA C177 C2GA 117(3) . . ?
C196 C178 C3IA 113(3) . . ?
C107 C181 C175 93(2) . . ?
C170 C181 C107 119(3) . . ?
C170 C181 C175 103(3) . . ?
C4MA C182 C68 114(2) . . ?
C132 C183 C104 110(2) . . ?
C197 C184 C6LA 106(2) . . ?
C74 C185 C147 107(2) . . ?
C2HA C186 C66 105(3) . . ?
C156 C187 C8MA 109(3) . . ?
C61 C188 C2JA 109(2) . . ?
C191 C189 C145 108(3) . . ?
C3AA C190 C147 104(3) . . ?
C0CA C191 C189 111(3) . . ?
C0CA C191 C4LA 107(3) . . ?
C189 C191 C4LA 112(3) . . ?
C6FA C192 C104 105(2) . . ?
C6FA C195 C132 105(2) . . ?
C170 C196 C2IA 89(2) . . ?
C178 C196 C170 116(3) . . ?
C178 C196 C2IA 111(3) . . ?
C129 C197 S1AA 105.1(15) . . ?
C163 C197 S1AA 112.8(15) . . ?
C163 C197 C129 106.2(19) . . ?
C184 C197 S1AA 110.7(16) . . ?
C184 C197 C129 113.5(19) . . ?
C184 C197 C163 108.6(19) . . ?
C137 C200 C143 113(3) . . ?
C137 C200 C9MA 116(3) . . ?
C9MA C200 C143 105(3) . . ?
C22 C4 C100 104.0(17) . . ?
C0HA C1HA C2FA 109(2) . . ?
C40 C9JA C100 99.7(15) . . ?
C28 C3MA C114 110(2) . . ?
C28 C3MA C2MA 108(2) . . ?
C114 C3MA C2MA 106(2) . . ?
C43 C3KA C19 107.9(17) . . ?
C90 C3KA C19 110.0(17) . . ?
C90 C3KA C43 107.9(17) . . ?
C0HA C9GA C3FA 107(2) . . ?
C1JA C2JA C188 111(3) . . ?
C1JA C2JA C3JA 120(3) . . ?
C3JA C2JA C188 94(3) . . ?
C96 C2MA C3MA 108.9(18) . . ?
C7KA C5KA C4KA 109(2) . . ?
C5IA C4IA C63 116(2) . . ?
C6HA C7HA C130 114(3) . . ?
C8BA C4LA C191 106(2) . . ?
C4IA C5IA C6IA 118(3) . . ?
C4IA C5IA C8IA 100(2) . . ?
C6IA C5IA C8IA 101(3) . . ?
C4KA C6KA C2LA 115(3) . . ?
C13 C2IA C196 114(2) . . ?
C38 C0MA C1CA 106(2) . . ?
C38 C0MA C1MA 111(2) . . ?
C1MA C0MA C1CA 104(2) . . ?
C7HA C6HA C5HA 100(2) . . ?
C9HA C6HA C7HA 112(3) . . ?
C9HA C6HA C5HA 105(3) . . ?
C88 C4MA C35 101(2) . . ?
C182 C4MA C35 109(2) . . ?
C182 C4MA C88 110(2) . . ?
C186 C2HA C51 111(3) . . ?
C186 C2HA C3HA 123(3) . . ?
C3HA C2HA C51 101(3) . . ?
C172 C2KA C1KA 110(3) . . ?
C1HA C0HA C16 109(2) . . ?
C1HA C0HA C9GA 114(2) . . ?
C9GA C0HA C16 108(2) . . ?
C7KA C1LA C2LA 128(3) . . ?
C2KA C1KA C0KA 128(3) . . ?
C5KA C4KA S6BA 111.1(19) . . ?
C6KA C4KA S6BA 108(2) . . ?
C6KA C4KA C5KA 116(3) . . ?
C6KA C4KA C121 106(3) . . ?
C121 C4KA S6BA 107(2) . . ?
C121 C4KA C5KA 108(2) . . ?
C2HA C3HA C4HA 109(3) . . ?
C0MA C38 C9LA 114(2) . . ?
C73 C4HA C142 107(2) . . ?
C73 C4HA C3HA 105(2) . . ?
C142 C4HA C3HA 103(2) . . ?
C1LA C7KA C5KA 97(3) . . ?
C8KA C7KA C5KA 113(3) . . ?
C8KA C7KA C1LA 102(3) . . ?
C4CA C5HA C6HA 115(2) . . ?
C161 C9FA C97 115(2) . . ?
C67 C7LA C1MA 104(2) . . ?
C8LA C7LA C67 111(2) . . ?
C8LA C7LA C1MA 111(2) . . ?
C1JA C0JA C122 111(3) . . ?
C1JA C0JA C5JA 124(4) . . ?
C5JA C0JA C122 98(3) . . ?
C2JA C1JA C0JA 109(3) . . ?
C192 C6FA C134 98(2) . . ?
C195 C6FA C134 118(3) . . ?
C195 C6FA C192 122(3) . . ?
C0MA C1MA C7LA 113(2) . . ?
C38 C9LA C140 105(2) . . ?
C8LA C9LA C140 105(2) . . ?
C8LA C9LA C38 114(3) . . ?
C165 C7FA C58 110(3) . . ?
C169 C0IA C124 101(3) . . ?
C1IA C0IA C124 109(3) . . ?
C1IA C0IA C169 106(3) . . ?
C8MA C9MA C200 111(3) . . ?
C0EA C0GA C1GA 120(3) . . ?
C158 C9IA C8IA 108(3) . . ?
C81 C9IA C158 106(3) . . ?
C81 C9IA C8IA 108(3) . . ?
C53 C5MA C82 115(3) . . ?
C7IA C6IA C5IA 108(3) . . ?
C187 C8MA C7MA 108(3) . . ?
C9MA C8MA C187 113(3) . . ?
C9MA C8MA C7MA 102(3) . . ?
C8HA C9HA C6HA 117(3) . . ?
C92 C5LA C166 104(3) . . ?
C102 C8JA C56 113(2) . . ?
C107 C3IA C119 105(3) . . ?
C107 C3IA C178 117(3) . . ?
C178 C3IA C119 100(3) . . ?
C8GA C4GA C133 109(3) . . ?
C8GA C4GA C5GA 115(3) . . ?
C5GA C4GA C133 111(3) . . ?
C0GA C1GA C2GA 121(3) . . ?
C56 C7JA C12 108(2) . . ?
C36 C7MA C8MA 113(3) . . ?
C1KA C0KA C153 116(3) . . ?
C1GA C2GA C177 115(3) . . ?
C5CA C8HA C117 109(3) . . ?
C9HA C8HA C5CA 109(3) . . ?
C9HA C8HA C117 104(3) . . ?
C61 C6JA C4JA 103(3) . . ?
C145 C3LA C8BA 109(3) . . ?
C9IA C8IA C5IA 108(2) . . ?
C0JA C5JA C4JA 103(4) . . ?
C167 C8FA C146 121(4) . . ?
C0IA C1IA C147 115(3) . . ?
C4GA C8GA C7GA 116(4) . . ?
C7IA C81 C9IA 119(3) . . ?
C5JA C4JA C6JA 97(3) . . ?
C3JA C4JA C6JA 98(3) . . ?
C3JA C4JA C5JA 128(4) . . ?
C112 C3GA C7GA 114(2) . . ?
C91 C6LA C127 112(2) . . ?
C91 C6LA C184 113(2) . . ?
C127 C6LA C184 107(2) . . ?
C156 C6MA C36 115(3) . . ?
C8GA C7GA C3GA 102(3) . . ?
C8GA C7GA C6GA 107(3) . . ?
C3GA C7GA C6GA 104(3) . . ?
C91 C92 C129 112(3) . . ?
C91 C92 C5LA 116(3) . . ?
C5LA C92 C129 107(3) . . ?
C125 C7IA C6IA 113(3) . . ?
C81 C7IA C125 107(3) . . ?
C81 C7IA C6IA 105(3) . . ?
C7LA C8LA C9LA 115(3) . . ?
C2JA C3JA C4JA 110(3) . . ?
C9KA C8KA C7KA 116(3) . . ?
C8KA C9KA C121 107(3) . . ?
C8KA C9KA C0LA 118(4) . . ?
C0LA C9KA C121 102(3) . . ?
C159 C6GA C7GA 109(3) . . ?
C4KA C121 C9KA 108(3) . . ?
C2LA C0LA C9KA 123(5) . . ?
C159 C5GA C4GA 106(3) . . ?
C6KA C2LA C1LA 92(3) . . ?
C0LA C2LA C6KA 107(4) . . ?
C0LA C2LA C1LA 96(4) . . ?
C2NA C1NA C174 118(3) . . ?
C77 C2NA C0NA 109(2) . . ?
C1NA C2NA C77 114(3) . . ?
C1NA C2NA C0NA 96(3) . . ?
C5 C0NA C2NA 106(2) . . ?
F4 Sb0A F23 95.8(10) . . ?
F4 Sb0A F57 92.0(7) . . ?
F4 Sb0A F145 169.4(14) . . ?
F4 Sb0A F187 90.4(7) . . ?
F11 Sb0A F4 75.0(17) . . ?
F11 Sb0A F23 170.8(14) . . ?
F11 Sb0A F57 91.0(9) . . ?
F11 Sb0A F145 94.7(10) . . ?
F11 Sb0A F187 91.8(8) . . ?
F23 Sb0A F57 89.4(8) . . ?
F23 Sb0A F187 88.1(8) . . ?
F57 Sb0A F187 176.7(10) . . ?
F145 Sb0A F23 94.5(9) . . ?
F145 Sb0A F57 90.8(7) . . ?
F145 Sb0A F187 87.3(8) . . ?

loop_
_geom_bond_atom_site_label_1
_geom_bond_atom_site_label_2
_geom_bond_distance
_geom_bond_site_symmetry_2
_geom_bond_publ_flag
Pt1 Ag5 2.7621(14) . ?
Pt1 Ag6 2.7849(14) . ?
Pt1 Ag7 2.7833(16) . ?
Pt1 Ag11 2.7806(15) . ?
Pt1 Ag13 2.8383(16) . ?
Pt1 Ag15 2.7244(16) . ?
Pt1 Ag17 2.7337(16) . ?
Pt1 Ag18 2.7765(15) . ?
Pt1 Ag20 2.7078(15) . ?
Pt1 Ag21 2.8005(15) . ?
Pt1 Ag22 2.7748(14) . ?
Pt1 Ag23 2.7538(15) . ?
Pt2 Ag3 2.8047(15) . ?
Pt2 Ag4 2.7967(16) . ?
Pt2 Ag5 2.7813(14) . ?
Pt2 Ag8 2.7665(14) . ?
Pt2 Ag9 2.7409(14) . ?
Pt2 Ag10 2.7487(16) . ?
Pt2 Ag11 2.8159(16) . ?
Pt2 Ag12 2.7593(15) . ?
Pt2 Ag13 2.7806(15) . ?
Pt2 Ag14 2.8524(15) . ?
Pt2 Ag16 2.7259(14) . ?
Pt2 Ag19 2.7056(15) . ?
Ag3 Ag5 3.032(2) . ?
Ag3 Ag8 3.000(2) . ?
Ag3 Ag10 2.8193(18) . ?
Ag3 Ag12 2.886(2) . ?
Ag3 Ag13 2.8365(18) . ?
Ag3 Ag24 2.8204(19) . ?
Ag3 S5AA 2.597(5) . ?
Ag4 Ag5 2.9152(19) . ?
Ag4 Ag8 2.922(2) . ?
Ag4 Ag11 2.8907(18) . ?
Ag4 Ag14 2.8971(18) . ?
Ag4 Ag17 3.089(2) . ?
Ag4 Ag19 2.874(2) . ?
Ag4 Ag26 3.158(2) . ?
Ag4 S55 2.559(5) . ?
Ag5 Ag8 2.7806(18) . ?
Ag5 Ag11 3.0588(18) . ?
Ag5 Ag13 2.9043(19) . ?
Ag5 Ag17 2.871(2) . ?
Ag5 Ag18 2.8214(19) . ?
Ag5 Ag22 2.9556(19) . ?
Ag6 Ag7 2.9018(19) . ?
Ag6 Ag9 3.165(2) . ?
Ag6 Ag11 2.8594(19) . ?
Ag6 Ag13 2.9224(19) . ?
Ag6 Ag20 2.904(2) . ?
Ag6 Ag21 2.903(2) . ?
Ag6 Ag25 3.041(2) . ?
Ag6 Ag29 3.322(2) . ?
Ag6 S14 2.562(5) . ?
Ag7 Ag13 2.8018(19) . ?
Ag7 Ag18 2.9453(18) . ?
Ag7 Ag20 2.952(2) . ?
Ag7 Ag23 2.919(2) . ?
Ag7 Ag28 3.332(2) . ?
Ag7 Ag29 3.036(2) . ?
Ag7 Ag47 2.818(2) . ?
Ag7 Cl4B 2.664(5) . ?
Ag8 Ag12 2.854(2) . ?
Ag8 Ag19 2.9692(18) . ?
Ag8 Ag24 3.185(2) . ?
Ag8 Ag30 2.888(2) . ?
Ag8 Ag52 3.150(2) . ?
Ag8 Cl17 2.576(5) . ?
Ag9 Ag10 2.853(2) . ?
Ag9 Ag11 2.864(2) . ?
Ag9 Ag13 2.8366(18) . ?
Ag9 Ag14 3.087(2) . ?
Ag9 Ag16 2.8377(19) . ?
Ag9 Ag35 3.076(2) . ?
Ag9 S14 2.554(4) . ?
Ag10 Ag12 2.977(2) . ?
Ag10 Ag13 2.9758(19) . ?
Ag10 Ag16 2.872(2) . ?
Ag10 Ag34 3.144(2) . ?
Ag10 Ag36 3.259(2) . ?
Ag10 Cl54 2.456(5) . ?
Ag11 Ag13 3.067(2) . ?
Ag11 Ag14 2.8193(19) . ?
Ag11 Ag17 2.8429(19) . ?
Ag11 Ag21 2.818(2) . ?
Ag11 Cl18 2.585(5) . ?
Ag12 Ag16 3.1382(19) . ?
Ag12 Ag19 2.851(2) . ?
Ag12 Ag30 3.151(2) . ?
Ag12 Ag39 3.365(2) . ?
Ag12 S8 2.468(5) . ?
Ag13 Ag18 3.0235(18) . ?
Ag14 Ag16 2.870(2) . ?
Ag14 Ag19 2.8982(18) . ?
Ag14 Ag26 3.087(2) . ?
Ag14 S13 2.549(5) . ?
Ag14 Cl18 2.741(5) . ?
Ag15 Ag17 2.860(2) . ?
Ag15 Ag20 2.961(2) . ?
Ag15 Ag21 2.893(2) . ?
Ag15 Ag22 2.8432(19) . ?
Ag15 Ag23 3.039(2) . ?
Ag15 Ag31 3.104(2) . ?
Ag15 Ag42 3.136(2) . ?
Ag15 S4 2.448(5) . ?
Ag16 Ag19 2.9365(19) . ?
Ag16 Ag34 3.043(2) . ?
Ag16 Ag39 3.106(2) . ?
Ag16 S19 2.445(5) . ?
Ag17 Ag21 3.0404(18) . ?
Ag17 Ag22 2.873(2) . ?
Ag17 Ag27 2.986(2) . ?
Ag17 S55 2.520(5) . ?
Ag18 Ag22 2.849(2) . ?
Ag18 Ag23 2.841(2) . ?
Ag18 Ag28 2.806(2) . ?
Ag18 S6AA 2.583(4) . ?
Ag19 Ag26 2.916(2) . ?
Ag19 Ag52 2.912(2) . ?
Ag19 Cl16 2.460(5) . ?
Ag20 Ag21 2.895(2) . ?
Ag20 Ag23 2.8371(19) . ?
Ag20 Ag25 2.946(2) . ?
Ag20 Ag29 2.903(2) . ?
Ag20 Cl3 2.463(5) . ?
Ag21 Ag25 3.052(2) . ?
Ag21 S20 2.560(5) . ?
Ag22 Ag23 2.9570(19) . ?
Ag22 Ag31 3.298(2) . ?
Ag22 Ag49 3.165(2) . ?
Ag22 Cl10 2.462(5) . ?
Ag23 Ag47 3.051(2) . ?
Ag23 S5 2.446(5) . ?
Ag24 S6AA 2.378(5) . ?
Ag24 S6 2.367(6) . ?
Ag25 Ag29 3.369(2) . ?
Ag25 Ag40 3.019(2) . ?
Ag25 S15 2.432(5) . ?
Ag25 S20 2.460(6) . ?
Ag26 Ag37 3.083(2) . ?
Ag26 S13 2.426(5) . ?
Ag26 S1AA 2.404(5) . ?
Ag27 Ag31 3.206(2) . ?
Ag27 Ag41 2.999(2) . ?
Ag27 S55 2.412(5) . ?
Ag27 S11 2.392(5) . ?
Ag28 S5AA 2.377(5) . ?
Ag28 S7AA 2.378(6) . ?
Ag29 Ag48 3.313(3) . ?
Ag29 S15 2.386(5) . ?
Ag29 S8AA 2.407(6) . ?
Ag30 S6 2.371(6) . ?
Ag30 S2AA 2.384(7) . ?
Ag31 S4 2.410(5) . ?
Ag31 Cl10 2.836(5) . ?
Ag31 S11 2.399(5) . ?
Ag32 Cl10 2.809(5) . ?
Ag32 S11 2.747(5) . ?
Ag32 S12 2.454(5) . ?
Ag32 P2BA 2.376(6) . ?
Ag33 Cl54 2.740(5) . ?
Ag33 S7 2.653(5) . ?
Ag33 P3AA 2.393(7) . ?
Ag33 S4AA 2.508(6) . ?
Ag34 Ag35 3.223(2) . ?
Ag34 S7 2.425(5) . ?
Ag34 S19 2.408(6) . ?
Ag35 Ag44 3.239(3) . ?
Ag35 Ag48 3.164(3) . ?
Ag35 S7 2.389(5) . ?
Ag35 S14 2.444(5) . ?
Ag36 Cl4B 2.828(5) . ?
Ag36 S5AA 2.452(5) . ?
Ag36 S4AA 2.436(6) . ?
Ag37 Ag53 3.221(3) . ?
Ag37 S13 2.425(5) . ?
Ag37 Cl16 2.896(5) . ?
Ag37 S6BA 2.393(6) . ?
Ag38 S55 2.780(5) . ?
Ag38 S1AA 2.452(6) . ?
Ag38 S0AA 2.395(6) . ?
Ag39 S8 2.442(5) . ?
Ag39 S19 2.447(5) . ?
Ag39 S5BA 2.929(6) . ?
Ag40 Ag46 3.159(3) . ?
Ag40 S20 2.436(5) . ?
Ag40 S9AA 2.400(6) . ?
Ag41 S12 2.374(6) . ?
Ag41 S0AA 2.395(7) . ?
Ag42 S4 2.480(6) . ?
Ag42 S5 2.494(5) . ?
Ag42 S1BA 2.688(6) . ?
Ag43 Ag45 3.036(2) . ?
Ag43 S8 2.606(5) . ?
Ag43 S9 2.447(6) . ?
Ag43 S2AA 2.511(6) . ?
Ag44 Ag48 3.325(3) . ?
Ag44 S4AA 2.358(6) . ?
Ag44 S3BA 2.380(6) . ?
Ag45 Ag53 3.149(3) . ?
Ag45 S9 2.365(6) . ?
Ag45 S5BA 2.357(6) . ?
Ag46 Ag50 3.354(3) . ?
Ag46 S1BA 2.343(6) . ?
Ag46 S9AA 2.364(6) . ?
Ag47 S7AA 2.364(6) . ?
Ag47 S8AA 2.399(6) . ?
Ag48 S14 2.578(5) . ?
Ag48 S15 2.651(6) . ?
Ag48 S3BA 2.413(7) . ?
Ag49 S12 2.477(6) . ?
Ag49 S6AA 2.444(6) . ?
Ag49 Cl17 2.806(6) . ?
Ag50 Ag51 3.022(3) . ?
Ag50 S1BA 2.351(7) . ?
Ag50 S0BA 2.344(7) . ?
Ag51 S5 2.658(5) . ?
Ag51 S8AA 2.511(6) . ?
Ag51 S0BA 2.456(7) . ?
Ag52 S1AA 2.393(6) . ?
Ag52 S2AA 2.383(7) . ?
Ag53 S5BA 2.396(9) . ?
Ag53 S6BA 2.401(9) . ?
S55 C25 1.900(18) . ?
S4 C5 1.81(2) . ?
S5 C26 1.849(18) . ?
S7 C46 1.84(2) . ?
S8 C23 1.86(2) . ?
S11 C7 1.89(2) . ?
S12 C1BA 1.810(19) . ?
S13 C39 1.85(2) . ?
S14 C6CA 1.840(18) . ?
S15 C13 1.84(2) . ?
S19 C24 1.86(2) . ?
S20 C31 1.81(2) . ?
S6AA C40 1.917(18) . ?
S5AA C37 1.894(18) . ?
S6 C11 1.85(2) . ?
S1AA C197 1.84(2) . ?
S7AA C9EA 1.83(2) . ?
S9 C7BA 1.85(2) . ?
P3AA C57 1.85(2) . ?
P3AA C9DA 1.86(3) . ?
P3AA C1EA 1.81(2) . ?
S1BA C61 1.89(3) . ?
S4AA C112 1.89(2) . ?
P2BA C8 1.85(2) . ?
P2BA C15 1.80(2) . ?
P2BA C93 1.86(3) . ?
S8AA C66 1.86(2) . ?
S3BA C4CA 1.75(2) . ?
S2AA C111 1.87(2) . ?
S9AA C63 1.89(2) . ?
S0AA C9AA 1.86(2) . ?
S0BA C74 1.87(2) . ?
S5BA C36 1.85(2) . ?
S6BA C4KA 1.88(3) . ?
C6 C57 1.46(3) . ?
C6 C149 1.41(3) . ?
C7 C6AA 1.56(3) . ?
C7 C7AA 1.53(3) . ?
C7 C86 1.38(3) . ?
C8 C10 1.42(3) . ?
C8 C87 1.34(3) . ?
C9 C37 1.48(2) . ?
C9 C99 1.51(3) . ?
C10 C5AA 1.33(3) . ?
C11 C49 1.51(3) . ?
C11 C3CA 1.53(3) . ?
C11 C113 1.54(3) . ?
C14 C46 1.53(3) . ?
C14 C55 1.48(3) . ?
C15 C44 1.46(3) . ?
C15 C70 1.36(3) . ?
C17 C48 1.33(3) . ?
C17 C2CA 1.40(3) . ?
C18 C22 1.50(3) . ?
C18 C40 1.52(2) . ?
C19 C55 1.66(3) . ?
C19 C3KA 1.55(3) . ?
C20 C46 1.54(3) . ?
C20 C79 1.60(3) . ?
C21 C60 1.51(3) . ?
C21 C97 1.53(3) . ?
C22 C47 1.50(3) . ?
C22 C4 1.59(3) . ?
C23 C52 1.52(3) . ?
C23 C85 1.63(3) . ?
C23 C8DA 1.51(3) . ?
C24 C3EA 1.50(3) . ?
C24 C2EA 1.46(3) . ?
C24 C108 1.51(3) . ?
C25 C65 1.46(2) . ?
C25 C84 1.50(3) . ?
C25 C115 1.56(3) . ?
C26 C41 1.49(3) . ?
C26 C71 1.47(3) . ?
C26 C150 1.58(3) . ?
C27 C40 1.49(3) . ?
C27 C50 1.55(3) . ?
C29 C39 1.48(3) . ?
C29 C1DA 1.46(3) . ?
C31 C35 1.48(3) . ?
C31 C42 1.53(3) . ?
C31 C76 1.52(3) . ?
C32 C37 1.50(2) . ?
C32 C80 1.51(3) . ?
C34 C50 1.47(3) . ?
C34 C100 1.37(3) . ?
C35 C4MA 1.59(3) . ?
C37 C72 1.55(2) . ?
C39 C64 1.57(3) . ?
C39 C69 1.52(3) . ?
C40 C9JA 1.58(3) . ?
C41 C56 1.56(3) . ?
C42 C5FA 1.56(3) . ?
C43 C79 1.48(3) . ?
C43 C3KA 1.55(3) . ?
C44 C123 1.38(4) . ?
C45 C80 1.58(3) . ?
C45 C99 1.49(3) . ?
C46 C90 1.56(3) . ?
C47 C50 1.51(3) . ?
C48 C149 1.41(3) . ?
C49 C30 1.54(3) . ?
C52 C60 1.53(3) . ?
C2CA C57 1.28(3) . ?
C54 C55 1.54(3) . ?
C54 C79 1.62(3) . ?
C56 C8JA 1.53(3) . ?
C56 C7JA 1.47(3) . ?
C60 C75 1.51(3) . ?
C61 C122 1.49(3) . ?
C61 C188 1.57(4) . ?
C61 C6JA 1.37(4) . ?
C63 C125 1.50(3) . ?
C63 C158 1.44(3) . ?
C63 C4IA 1.51(3) . ?
C64 C3DA 1.58(3) . ?
C65 C120 1.49(3) . ?
C68 C76 1.52(3) . ?
C68 C83 1.43(3) . ?
C68 C182 1.51(3) . ?
C69 C118 1.66(3) . ?
C71 C102 1.51(3) . ?
C72 C62 1.53(3) . ?
C80 C94 1.54(3) . ?
C3CA C7DA 1.52(3) . ?
C83 C5FA 1.55(3) . ?
C84 C82 1.65(3) . ?
C85 C161 1.49(3) . ?
C90 C3KA 1.51(3) . ?
C94 C62 1.53(3) . ?
C97 C8DA 1.57(3) . ?
C97 C9FA 1.56(3) . ?
C99 C173 1.55(3) . ?
C100 C4 1.61(3) . ?
C100 C9JA 1.61(3) . ?
Sb1 F21 2.129(13) . ?
Sb1 F111 2.006(14) . ?
Sb1 F124 1.982(14) . ?
Sb1 F125 2.112(13) . ?
Sb1 F163 1.926(14) . ?
Sb1 F138 1.997(14) . ?
Sb2 F3 1.967(14) . ?
Sb2 F17 2.069(14) . ?
Sb2 F113 2.046(14) . ?
Sb2 F151 2.087(14) . ?
Sb2 F6 2.098(14) . ?
Sb2 F54 2.146(14) . ?
C5 C95 1.43(3) . ?
C5 C135 1.55(3) . ?
C5 C0NA 1.51(3) . ?
C6CA C8CA 1.60(3) . ?
C6CA C7CA 1.52(3) . ?
C6CA C28 1.50(3) . ?
C3AA C2AA 1.60(4) . ?
C3AA C124 1.35(4) . ?
C3AA C190 1.60(4) . ?
C9EA C1FA 1.51(3) . ?
C9EA C16 1.58(3) . ?
C9EA C0FA 1.57(3) . ?
C8CA C96 1.55(3) . ?
C9BA C7BA 1.58(3) . ?
C9BA C145 1.57(3) . ?
C0AA C1AA 1.46(3) . ?
C0AA C66 1.54(3) . ?
C12 C116 1.46(3) . ?
C12 C150 1.60(3) . ?
C12 C7JA 1.66(3) . ?
C13 C119 1.44(3) . ?
C13 C175 1.46(3) . ?
C13 C2IA 1.54(3) . ?
C1FA C3FA 1.63(3) . ?
C1CA C111 1.49(3) . ?
C1CA C0MA 1.61(3) . ?
C16 C0HA 1.73(3) . ?
C7CA C0DA 1.53(3) . ?
C2FA C0FA 1.50(3) . ?
C2FA C4FA 1.45(3) . ?
C2FA C1HA 1.55(3) . ?
C1AA C51 1.52(3) . ?
C1AA C142 1.48(3) . ?
C6EA C2EA 1.64(3) . ?
C6EA C5EA 1.48(3) . ?
C6EA C7EA 1.57(3) . ?
C4EA C3EA 1.58(3) . ?
C4EA C33 1.49(3) . ?
C4EA C5EA 1.48(3) . ?
C4CA C5CA 1.60(3) . ?
C4CA C141 1.47(3) . ?
C4CA C5HA 1.45(3) . ?
C6AA C58 1.48(3) . ?
C5DA C6DA 1.59(3) . ?
C5DA C105 1.53(3) . ?
C5DA C113 1.55(3) . ?
C9DA C0EA 1.32(3) . ?
C9DA C177 1.37(4) . ?
C28 C3MA 1.43(3) . ?
C30 C105 1.51(3) . ?
C30 C148 1.58(3) . ?
C5BA C6BA 1.47(3) . ?
C5BA C101 1.62(3) . ?
C5BA C131 1.58(3) . ?
C4DA C3DA 1.55(3) . ?
C4DA C118 1.47(3) . ?
C33 C8EA 1.50(3) . ?
C4BA C2BA 1.52(3) . ?
C4BA C131 1.45(3) . ?
C4BA C171 1.59(4) . ?
C36 C143 1.47(4) . ?
C36 C7MA 1.48(4) . ?
C36 C6MA 1.55(4) . ?
C6BA C1BA 1.51(3) . ?
C8AA C86 1.62(4) . ?
C8AA C103 1.61(3) . ?
C8AA C154 1.67(4) . ?
C1EA C153 1.34(3) . ?
C1EA C172 1.39(3) . ?
C2AA C74 1.54(3) . ?
C5AA C4AA 1.43(3) . ?
C7DA C6DA 1.48(3) . ?
C7DA C148 1.54(3) . ?
C4AA C78 1.40(3) . ?
C3DA C138 1.57(3) . ?
C1BA C2BA 1.54(3) . ?
C1BA C160 1.52(3) . ?
C51 C2HA 1.69(4) . ?
C3FA C4FA 1.46(3) . ?
C3FA C9GA 1.56(3) . ?
C53 C115 1.52(3) . ?
C53 C155 1.52(3) . ?
C53 C5MA 1.46(3) . ?
C7AA C165 1.57(4) . ?
C9CA C0DA 1.50(3) . ?
C9CA C96 1.47(3) . ?
C58 C103 1.54(3) . ?
C58 C7FA 1.62(4) . ?
C59 C93 1.33(3) . ?
C59 C144 1.33(3) . ?
C2DA C1DA 1.65(3) . ?
C2DA C118 1.70(3) . ?
C62 C173 1.62(3) . ?
C8EA C7EA 1.51(3) . ?
C8EA C108 1.60(3) . ?
C7BA C0CA 1.49(3) . ?
C7BA C109 1.53(3) . ?
C66 C73 1.49(3) . ?
C66 C186 1.49(3) . ?
C67 C111 1.58(3) . ?
C67 C7LA 1.54(3) . ?
C5FA C88 1.47(3) . ?
C70 C128 1.38(3) . ?
C73 C4HA 1.52(3) . ?
C74 C169 1.48(3) . ?
C74 C185 1.52(3) . ?
C75 C161 1.53(3) . ?
C5CA C8HA 1.52(4) . ?
C77 C139 1.35(4) . ?
C77 C2NA 1.43(4) . ?
C78 C87 1.35(3) . ?
C0EA C0GA 1.35(4) . ?
C0DA C114 1.55(3) . ?
C82 C151 1.39(3) . ?
C82 C5MA 1.48(4) . ?
C0CA C191 1.46(4) . ?
C0BA C9AA 1.53(3) . ?
C0BA C104 1.52(3) . ?
C1DA C138 1.52(3) . ?
C88 C4MA 1.55(4) . ?
C89 C123 1.46(4) . ?
C89 C128 1.17(3) . ?
C8BA C109 1.42(3) . ?
C8BA C4LA 1.47(4) . ?
C8BA C3LA 1.51(4) . ?
C91 C6LA 1.45(3) . ?
C91 C92 1.41(4) . ?
C93 C146 1.40(4) . ?
C9AA C98 1.43(3) . ?
C9AA C134 1.48(3) . ?
C95 C174 1.62(4) . ?
C96 C2MA 1.51(3) . ?
C3BA C101 1.52(3) . ?
C3BA C160 1.55(3) . ?
C3BA C171 1.55(3) . ?
C98 C132 1.52(3) . ?
C102 C116 1.41(3) . ?
C102 C8JA 1.50(3) . ?
C104 C183 1.57(3) . ?
C104 C192 1.59(4) . ?
C107 C181 1.51(4) . ?
C107 C3IA 1.39(4) . ?
C110 C112 1.59(3) . ?
C110 C159 1.70(4) . ?
C111 C140 1.63(3) . ?
C112 C133 1.50(3) . ?
C112 C3GA 1.45(3) . ?
C114 C3MA 1.57(3) . ?
C117 C130 1.46(4) . ?
C117 C8HA 1.53(4) . ?
C119 C3IA 1.73(4) . ?
C120 C151 1.54(3) . ?
C120 C155 1.48(3) . ?
C122 C0JA 1.60(5) . ?
C124 C0IA 1.62(4) . ?
C125 C7IA 1.52(4) . ?
C126 C139 1.48(4) . ?
C126 C174 1.51(4) . ?
C127 C166 1.54(4) . ?
C127 C6LA 1.48(3) . ?
C129 C197 1.55(3) . ?
C129 C92 1.63(4) . ?
C130 C141 1.56(4) . ?
C130 C7HA 1.57(4) . ?
C132 C183 1.55(3) . ?
C132 C195 1.56(3) . ?
C133 C4GA 1.59(4) . ?
C134 C6FA 1.58(4) . ?
C135 C139 1.50(4) . ?
C137 C156 1.45(4) . ?
C137 C200 1.44(4) . ?
C140 C9LA 1.62(4) . ?
C142 C4HA 1.61(4) . ?
C143 C200 1.54(4) . ?
C144 C167 1.41(4) . ?
C145 C189 1.54(4) . ?
C145 C3LA 1.45(4) . ?
C146 C8FA 1.42(4) . ?
C147 C185 1.64(4) . ?
C147 C190 1.67(4) . ?
C147 C1IA 1.50(5) . ?
C153 C0KA 1.42(4) . ?
C154 C165 1.37(4) . ?
C156 C187 1.48(4) . ?
C156 C6MA 1.51(4) . ?
C158 C9IA 1.59(4) . ?
C159 C6GA 1.43(4) . ?
C159 C5GA 1.43(4) . ?
C161 C9FA 1.47(3) . ?
C163 C166 1.46(3) . ?
C163 C197 1.51(3) . ?
C165 C7FA 1.48(4) . ?
C166 C5LA 1.66(4) . ?
C167 C8FA 1.31(4) . ?
C169 C0IA 1.56(4) . ?
C170 C181 1.32(4) . ?
C170 C196 1.47(4) . ?
C172 C2KA 1.32(4) . ?
C174 C1NA 1.64(5) . ?
C175 C181 1.77(4) . ?
C177 C2GA 1.55(5) . ?
C178 C196 1.446(10) . ?
C178 C3IA 1.456(10) . ?
C182 C4MA 1.43(3) . ?
C184 C197 1.49(3) . ?
C184 C6LA 1.61(3) . ?
C186 C2HA 1.41(4) . ?
C187 C8MA 1.55(4) . ?
C188 C2JA 1.63(4) . ?
C189 C191 1.52(4) . ?
C191 C4LA 1.58(4) . ?
C192 C6FA 1.56(4) . ?
C195 C6FA 1.41(4) . ?
C196 C2IA 1.64(4) . ?
C200 C9MA 1.51(4) . ?
C1HA C0HA 1.49(3) . ?
C3MA C2MA 1.58(3) . ?
C9GA C0HA 1.49(3) . ?
C2JA C1JA 1.439(10) . ?
C2JA C3JA 1.445(10) . ?
C5KA C4KA 1.60(4) . ?
C5KA C7KA 1.58(4) . ?
C4IA C5IA 1.44(4) . ?
C7HA C6HA 1.51(4) . ?
C5IA C6IA 1.61(4) . ?
C5IA C8IA 1.69(4) . ?
C6KA C4KA 1.53(4) . ?
C6KA C2LA 1.62(6) . ?
C0MA C38 1.51(3) . ?
C0MA C1MA 1.56(4) . ?
C6HA C5HA 1.65(4) . ?
C6HA C9HA 1.45(4) . ?
C2HA C3HA 1.50(4) . ?
C2KA C1KA 1.33(4) . ?
C1LA C7KA 1.57(4) . ?
C1LA C2LA 1.71(6) . ?
C1KA C0KA 1.38(4) . ?
C4KA C121 1.57(4) . ?
C3HA C4HA 1.64(4) . ?
C38 C9LA 1.55(4) . ?
C7KA C8KA 1.453(10) . ?
C7LA C1MA 1.59(4) . ?
C7LA C8LA 1.43(3) . ?
C0JA C1JA 1.450(10) . ?
C0JA C5JA 1.46(5) . ?
C9LA C8LA 1.47(4) . ?
C0IA C1IA 1.39(4) . ?
C9MA C8MA 1.39(4) . ?
C0GA C1GA 1.40(4) . ?
C9IA C8IA 1.63(4) . ?
C9IA C81 1.458(10) . ?
C6IA C7IA 1.56(5) . ?
C8MA C7MA 1.56(4) . ?
C9HA C8HA 1.44(5) . ?
C5LA C92 1.48(4) . ?
C4GA C8GA 1.33(4) . ?
C4GA C5GA 1.51(4) . ?
C1GA C2GA 1.44(4) . ?
C6JA C4JA 1.81(5) . ?
C5JA C4JA 1.55(5) . ?
C8GA C7GA 1.52(5) . ?
C81 C7IA 1.444(10) . ?
C4JA C3JA 1.456(10) . ?
C3GA C7GA 1.62(4) . ?
C7GA C6GA 1.65(4) . ?
C8KA C9KA 1.448(10) . ?
C9KA C121 1.67(5) . ?
C9KA C0LA 1.455(10) . ?
C0LA C2LA 1.448(10) . ?
C1NA C2NA 1.29(4) . ?
C2NA C0NA 1.82(4) . ?
Sb0A F4 1.959(17) . ?
Sb0A F11 1.955(17) . ?
Sb0A F23 2.033(17) . ?
Sb0A F57 2.098(16) . ?
Sb0A F145 1.971(16) . ?
Sb0A F187 2.116(16) . ?

loop_
_smtbx_masks_void_nr
_smtbx_masks_void_average_x
_smtbx_masks_void_average_y
_smtbx_masks_void_average_z
_smtbx_masks_void_volume
_smtbx_masks_void_count_electrons
_smtbx_masks_void_content
1 -0.201 -0.814 -0.953 9167.1 5965.3 ?
2 0.111 0.413 0.526 7.2 0.0 ?
3 0.281 0.169 0.016 7.2 1.5 ?
4 0.332 0.311 0.234 15.8 0.0 ?
5 0.477 0.105 0.994 32.8 0.0 ?
6 0.523 0.895 0.006 32.8 0.0 ?
7 0.668 0.689 0.766 15.8 0.0 ?
8 0.719 0.831 0.984 7.2 1.6 ?
9 0.889 0.588 0.474 7.2 0.0 ?
